data_4304801
loop_
_publ_author_name
'Tsuyoshi Matsumoto'
'Yosuke Matsui'
'Mikinao Ito'
'Kazuyuki Tatsumi'

_publ_section_title
;
Synthesis of Ge2NiS4 Clusters and the Thermal Transformation to a
Ge4Ni6S12 Cluster
;
_journal_name_full 'Inorganic Chemistry'
_journal_page_first 1901
_journal_page_last 1903
_journal_paper_doi 10.1021/ic702379y
_journal_volume 47
_journal_year 2008
_chemical_formula_moiety 'C97 H100 Cl2 Ge4 Ni6 S12 '
_chemical_formula_sum 'C97 H100 Cl2 Ge4 Ni6 S12'
_chemical_formula_weight 2364.04
_space_group_IT_number 14
_symmetry_cell_setting monoclinic
_symmetry_Int_Tables_number 14
_symmetry_space_group_name_Hall '-P 2yn'
_symmetry_space_group_name_H-M 'P 1 21/n 1'
_cell_angle_alpha 90.0000
_cell_angle_beta 101.493(10)
_cell_angle_gamma 90.0000
_cell_formula_units_Z 4
_cell_length_a 22.913(7)
_cell_length_b 16.604(4)
_cell_length_c 27.451(11)
_cell_measurement_reflns_used 3130
_cell_measurement_temperature 193.1
_cell_measurement_theta_max 27.2
_cell_measurement_theta_min 3.1
_cell_volume 10234(6)
_computing_cell_refinement CrystalClear
_computing_data_collection CrystalClear
_computing_data_reduction CrystalStructure
_computing_publication_material 'CrystalStructure 3.8'
_computing_structure_refinement SHELXL
_computing_structure_solution 'DIRDIF99 (PATTY)'
_diffrn_detector_area_resol_mean 12.20
_diffrn_measured_fraction_theta_full 0.992
_diffrn_measured_fraction_theta_max 0.992
_diffrn_measurement_device_type 'Rigaku Quantum'
_diffrn_measurement_method \w
_diffrn_radiation_type 'Mo K\a'
_diffrn_radiation_wavelength 0.71070
_diffrn_reflns_av_R_equivalents 0.123
_diffrn_reflns_limit_h_max 29
_diffrn_reflns_limit_h_min -29
_diffrn_reflns_limit_k_max 20
_diffrn_reflns_limit_k_min -21
_diffrn_reflns_limit_l_max 35
_diffrn_reflns_limit_l_min -32
_diffrn_reflns_number 96655
_diffrn_reflns_theta_full 27.49
_diffrn_reflns_theta_max 27.49
_exptl_absorpt_coefficient_mu 2.574
_exptl_absorpt_correction_T_max 0.975
_exptl_absorpt_correction_T_min 0.625
_exptl_absorpt_correction_type multi-scan
_exptl_absorpt_process_details 'Jacobson, R. (1998) Private communication'
_exptl_crystal_colour brown
_exptl_crystal_density_diffrn 1.534
_exptl_crystal_density_method 'not measured'
_exptl_crystal_description block
_exptl_crystal_F_000 4816.00
_exptl_crystal_size_max 0.15
_exptl_crystal_size_mid 0.03
_exptl_crystal_size_min 0.01
_refine_diff_density_max 3.31
_refine_diff_density_min -1.09
_refine_ls_extinction_method none
_refine_ls_goodness_of_fit_ref 1.257
_refine_ls_hydrogen_treatment refall
_refine_ls_number_parameters 1100
_refine_ls_number_reflns 23294
_refine_ls_R_factor_gt 0.1156
_refine_ls_shift/su_max 0.0000
_refine_ls_structure_factor_coef Fsqd
_refine_ls_weighting_details 'w = 1/[\s^2^(Fo^2^)+(0.1000P)^2^+0.0000P] where P=(Fo^2^+2Fc^2^)/3'
_refine_ls_weighting_scheme calc
_refine_ls_wR_factor_ref 0.3044
_reflns_number_gt 12129
_reflns_number_total 23294
_reflns_threshold_expression F^2^>2.0\s(F^2^)
_cod_data_source_file ic702379y-file010_3.cif
_cod_data_source_block '_(DmpGeS3)4Ni6'
_cod_original_formula_sum 'C97 H100 Cl2 Ge4 Ni6 S12 '
_cod_database_code 4304801

loop_
_symmetry_equiv_pos_site_id
_symmetry_equiv_pos_as_xyz
1 +X,+Y,+Z
2 1/2-X,1/2+Y,1/2-Z
3 -X,-Y,-Z
4 1/2+X,1/2-Y,1/2+Z

loop_
_atom_site_label
_atom_site_type_symbol
_atom_site_fract_x
_atom_site_fract_y
_atom_site_fract_z
_atom_site_U_iso_or_equiv
_atom_site_adp_type
_atom_site_occupancy
_atom_site_symmetry_multiplicity
_atom_site_calc_flag
_atom_site_refinement_flags
_atom_site_disorder_assembly
_atom_site_disorder_group
Ge(1) Ge -0.03525(4) 0.23478(6) 0.10489(3) 0.0394(2) Uani 1.00 1 d . . .
Ge(2) Ge 0.01404(4) 0.09517(6) 0.31864(3) 0.0386(2) Uani 1.00 1 d . . .
Ge(3) Ge -0.12651(4) 0.41318(6) 0.27333(4) 0.0424(2) Uani 1.00 1 d . . .
Ge(4) Ge 0.14223(4) 0.40474(6) 0.27070(4) 0.0395(2) Uani 1.00 1 d . . .
Ni(1) Ni -0.01014(5) 0.16111(7) 0.21113(4) 0.0364(2) Uani 1.00 1 d . . .
Ni(2) Ni -0.08381(5) 0.32129(7) 0.18849(4) 0.0384(3) Uani 1.00 1 d . . .
Ni(3) Ni -0.05666(5) 0.25491(7) 0.29711(4) 0.0377(3) Uani 1.00 1 d . . .
Ni(4) Ni 0.05444(5) 0.31720(7) 0.18703(4) 0.0372(2) Uani 1.00 1 d . . .
Ni(5) Ni 0.08141(5) 0.24891(7) 0.29490(4) 0.0367(2) Uani 1.00 1 d . . .
Ni(6) Ni 0.00723(5) 0.40834(7) 0.27273(4) 0.0372(2) Uani 1.00 1 d . . .
Cl(1) Cl 0.4539(2) 0.0129(3) 0.0560(2) 0.1473(19) Uani 1.00 1 d . . .
Cl(2) Cl 0.4191(4) 0.1433(4) 0.1089(3) 0.152(3) Uani 0.70 1 d P . .
Cl(3) Cl 0.5109(14) 0.117(2) 0.1389(13) 0.239(13) Uani 0.30 1 d P . .
S(1) S -0.09280(10) 0.19502(15) 0.15656(8) 0.0400(5) Uani 1.00 1 d . . .
S(2) S 0.04635(10) 0.19094(15) 0.15586(8) 0.0390(5) Uani 1.00 1 d . . .
S(3) S -0.02829(10) 0.35874(15) 0.13391(8) 0.0406(5) Uani 1.00 1 d . . .
S(4) S 0.07352(10) 0.12338(15) 0.26563(9) 0.0397(5) Uani 1.00 1 d . . .
S(5) S -0.06834(10) 0.13089(14) 0.26558(9) 0.0391(5) Uani 1.00 1 d . . .
S(6) S 0.02699(10) 0.21861(14) 0.35056(8) 0.0387(5) Uani 1.00 1 d . . .
S(7) S -0.14198(10) 0.28901(15) 0.24331(9) 0.0426(5) Uani 1.00 1 d . . .
S(8) S -0.07353(10) 0.44768(15) 0.21741(9) 0.0407(5) Uani 1.00 1 d . . .
S(9) S -0.04760(10) 0.37960(15) 0.33065(9) 0.0423(5) Uani 1.00 1 d . . .
S(10) S 0.13915(10) 0.28091(14) 0.23930(9) 0.0392(5) Uani 1.00 1 d . . .
S(11) S 0.06164(10) 0.44272(15) 0.21696(9) 0.0405(5) Uani 1.00 1 d . . .
S(12) S 0.08936(10) 0.37392(14) 0.32770(9) 0.0394(5) Uani 1.00 1 d . . .
C(1) C -0.0503(4) 0.2179(6) 0.0334(3) 0.050(2) Uani 1.00 1 d . . .
C(2) C -0.1100(4) 0.2161(6) 0.0060(3) 0.047(2) Uani 1.00 1 d . . .
C(3) C -0.1213(4) 0.2056(6) -0.0449(3) 0.051(2) Uani 1.00 1 d . . .
C(4) C -0.0742(5) 0.1929(6) -0.0692(3) 0.060(2) Uani 1.00 1 d . . .
C(5) C -0.0167(4) 0.1975(5) -0.0432(3) 0.047(2) Uani 1.00 1 d . . .
C(6) C -0.0020(4) 0.2096(5) 0.0083(3) 0.039(2) Uani 1.00 1 d . . .
C(7) C -0.1608(4) 0.2303(7) 0.0314(3) 0.054(2) Uani 1.00 1 d . . .
C(8) C -0.1927(4) 0.1618(7) 0.0463(3) 0.059(3) Uani 1.00 1 d . . .
C(9) C -0.2384(5) 0.1748(9) 0.0711(4) 0.070(3) Uani 1.00 1 d . . .
C(10) C -0.2544(5) 0.2515(11) 0.0830(4) 0.086(4) Uani 1.00 1 d . . .
C(11) C -0.2242(5) 0.3170(8) 0.0689(4) 0.067(3) Uani 1.00 1 d . . .
C(12) C -0.1778(4) 0.3084(8) 0.0429(4) 0.060(3) Uani 1.00 1 d . . .
C(13) C -0.1752(5) 0.0782(7) 0.0325(4) 0.073(3) Uani 1.00 1 d . . .
C(14) C -0.3003(6) 0.2659(11) 0.1153(5) 0.103(5) Uani 1.00 1 d . . .
C(15) C -0.1495(5) 0.3817(7) 0.0255(4) 0.067(3) Uani 1.00 1 d . . .
C(16) C 0.0588(4) 0.2149(6) 0.0339(3) 0.041(2) Uani 1.00 1 d . . .
C(17) C 0.0868(4) 0.2910(6) 0.0487(3) 0.053(2) Uani 1.00 1 d . . .
C(18) C 0.1462(5) 0.2923(8) 0.0727(4) 0.069(3) Uani 1.00 1 d . . .
C(19) C 0.1802(5) 0.2223(8) 0.0832(4) 0.070(3) Uani 1.00 1 d . . .
C(20) C 0.1532(5) 0.1502(8) 0.0677(4) 0.072(3) Uani 1.00 1 d . . .
C(21) C 0.0950(4) 0.1441(7) 0.0433(3) 0.053(2) Uani 1.00 1 d . . .
C(22) C 0.0548(4) 0.3691(6) 0.0364(4) 0.058(2) Uani 1.00 1 d . . .
C(23) C 0.2432(5) 0.2278(12) 0.1106(6) 0.122(6) Uani 1.00 1 d . . .
C(24) C 0.0672(5) 0.0623(7) 0.0296(4) 0.069(3) Uani 1.00 1 d . . .
C(25) C 0.0146(4) -0.0047(6) 0.3574(3) 0.047(2) Uani 1.00 1 d . . .
C(26) C 0.0174(4) -0.0060(6) 0.4076(3) 0.052(2) Uani 1.00 1 d . . .
C(27) C 0.0156(6) -0.0792(6) 0.4318(4) 0.068(3) Uani 1.00 1 d . . .
C(28) C 0.0115(6) -0.1523(7) 0.4049(4) 0.072(3) Uani 1.00 1 d . . .
C(29) C 0.0066(6) -0.1521(7) 0.3542(4) 0.076(3) Uani 1.00 1 d . . .
C(30) C 0.0103(4) -0.0771(5) 0.3308(3) 0.046(2) Uani 1.00 1 d . . .
C(31) C 0.0219(5) 0.0704(6) 0.4386(3) 0.055(2) Uani 1.00 1 d . . .
C(32) C -0.0267(4) 0.1228(6) 0.4324(3) 0.053(2) Uani 1.00 1 d . . .
C(33) C -0.0166(6) 0.1993(7) 0.4561(5) 0.072(3) Uani 1.00 1 d . . .
C(34) C 0.0360(7) 0.2201(7) 0.4847(4) 0.074(3) Uani 1.00 1 d . . .
C(35) C 0.0817(6) 0.1656(7) 0.4940(4) 0.068(3) Uani 1.00 1 d . . .
C(36) C 0.0750(5) 0.0903(7) 0.4699(4) 0.058(2) Uani 1.00 1 d . . .
C(37) C -0.0857(5) 0.1045(8) 0.4016(4) 0.073(3) Uani 1.00 1 d . . .
C(38) C 0.0448(8) 0.3057(8) 0.5056(6) 0.114(5) Uani 1.00 1 d . . .
C(39) C 0.1251(5) 0.0314(7) 0.4823(4) 0.067(3) Uani 1.00 1 d . . .
C(40) C -0.0004(4) -0.0746(5) 0.2746(3) 0.040(2) Uani 1.00 1 d . . .
C(41) C -0.0603(4) -0.0680(5) 0.2465(3) 0.047(2) Uani 1.00 1 d . . .
C(42) C -0.0690(5) -0.0578(6) 0.1960(4) 0.059(2) Uani 1.00 1 d . . .
C(43) C -0.0216(5) -0.0534(6) 0.1712(4) 0.056(2) Uani 1.00 1 d . . .
C(44) C 0.0360(5) -0.0638(6) 0.1982(4) 0.062(2) Uani 1.00 1 d . . .
C(45) C 0.0459(4) -0.0732(6) 0.2491(3) 0.053(2) Uani 1.00 1 d . . .
C(46) C -0.1130(4) -0.0721(7) 0.2723(4) 0.065(3) Uani 1.00 1 d . . .
C(47) C -0.0346(6) -0.0361(9) 0.1145(4) 0.093(4) Uani 1.00 1 d . . .
C(48) C 0.1100(5) -0.0835(7) 0.2781(4) 0.066(3) Uani 1.00 1 d . . .
C(49) C -0.1898(4) 0.4832(6) 0.2887(3) 0.045(2) Uani 1.00 1 d . . .
C(50) C -0.2088(4) 0.5492(6) 0.2573(4) 0.059(2) Uani 1.00 1 d . . .
C(51) C -0.2541(5) 0.5977(7) 0.2689(5) 0.071(3) Uani 1.00 1 d . . .
C(52) C -0.2801(5) 0.5796(7) 0.3089(4) 0.063(3) Uani 1.00 1 d . . .
C(53) C -0.2592(3) 0.5150(7) 0.3389(3) 0.051(2) Uani 1.00 1 d . . .
C(54) C -0.2146(4) 0.4649(6) 0.3282(3) 0.049(2) Uani 1.00 1 d . . .
C(55) C -0.1838(6) 0.5742(8) 0.2147(6) 0.076(3) Uani 1.00 1 d . . .
C(56) C -0.2111(7) 0.5449(11) 0.1666(7) 0.110(6) Uani 1.00 1 d . . .
C(57) C -0.1937(8) 0.5667(14) 0.1242(7) 0.146(9) Uani 1.00 1 d . . .
C(58) C -0.1442(15) 0.6206(18) 0.1303(15) 0.183(17) Uani 1.00 1 d . . .
C(59) C -0.1205(14) 0.6538(16) 0.1706(13) 0.169(16) Uani 1.00 1 d . . .
C(60) C -0.1378(8) 0.6256(11) 0.2175(8) 0.110(6) Uani 1.00 1 d . . .
C(61) C -0.2637(7) 0.4850(13) 0.1615(5) 0.129(7) Uani 1.00 1 d . . .
C(62) C -0.1215(15) 0.649(2) 0.0797(13) 0.33(2) Uani 1.00 1 d . . .
C(63) C -0.1086(7) 0.6573(9) 0.2679(10) 0.129(8) Uani 1.00 1 d . . .
C(64) C -0.1970(4) 0.3979(6) 0.3650(3) 0.047(2) Uani 1.00 1 d . . .
C(65) C -0.1579(4) 0.4121(6) 0.4104(4) 0.052(2) Uani 1.00 1 d . . .
C(66) C -0.1477(5) 0.3552(8) 0.4473(4) 0.068(3) Uani 1.00 1 d . . .
C(67) C -0.1776(6) 0.2837(8) 0.4404(5) 0.075(3) Uani 1.00 1 d . . .
C(68) C -0.2133(5) 0.2656(8) 0.3950(5) 0.074(3) Uani 1.00 1 d . . .
C(69) C -0.2240(4) 0.3229(6) 0.3570(4) 0.054(2) Uani 1.00 1 d . . .
C(70) C -0.1243(5) 0.4930(7) 0.4208(4) 0.072(3) Uani 1.00 1 d . . .
C(71) C -0.1702(7) 0.2234(10) 0.4821(5) 0.110(5) Uani 1.00 1 d . . .
C(72) C -0.2689(5) 0.3047(7) 0.3088(5) 0.069(3) Uani 1.00 1 d . . .
C(73) C 0.2142(4) 0.4707(5) 0.2861(3) 0.046(2) Uani 1.00 1 d . . .
C(74) C 0.2225(4) 0.5379(6) 0.2593(3) 0.050(2) Uani 1.00 1 d . . .
C(75) C 0.2752(4) 0.5841(6) 0.2733(4) 0.053(2) Uani 1.00 1 d . . .
C(76) C 0.3168(4) 0.5601(7) 0.3141(4) 0.061(2) Uani 1.00 1 d . . .
C(77) C 0.3074(4) 0.4946(7) 0.3421(4) 0.056(2) Uani 1.00 1 d . . .
C(78) C 0.2562(4) 0.4479(6) 0.3288(3) 0.044(2) Uani 1.00 1 d . . .
C(79) C 0.1792(4) 0.5592(6) 0.2113(4) 0.056(2) Uani 1.00 1 d . . .
C(80) C 0.1844(4) 0.5242(7) 0.1667(4) 0.063(3) Uani 1.00 1 d . . .
C(81) C 0.1425(5) 0.5378(7) 0.1241(4) 0.066(3) Uani 1.00 1 d . . .
C(82) C 0.0951(5) 0.5857(7) 0.1250(5) 0.065(3) Uani 1.00 1 d . . .
C(83) C 0.0884(4) 0.6217(7) 0.1679(5) 0.068(3) Uani 1.00 1 d . . .
C(84) C 0.1302(4) 0.6089(6) 0.2120(4) 0.060(2) Uani 1.00 1 d . . .
C(85) C 0.2352(5) 0.4694(8) 0.1645(5) 0.078(3) Uani 1.00 1 d . . .
C(86) C 0.0450(7) 0.5944(11) 0.0773(6) 0.131(7) Uani 1.00 1 d . . .
C(87) C 0.1208(4) 0.6457(6) 0.2611(5) 0.072(3) Uani 1.00 1 d . . .
C(88) C 0.2479(4) 0.3740(6) 0.3560(3) 0.047(2) Uani 1.00 1 d . . .
C(89) C 0.2215(4) 0.3749(6) 0.3989(3) 0.048(2) Uani 1.00 1 d . . .
C(90) C 0.2105(4) 0.3016(7) 0.4194(3) 0.053(2) Uani 1.00 1 d . . .
C(91) C 0.2247(4) 0.2293(6) 0.4010(3) 0.049(2) Uani 1.00 1 d . . .
C(92) C 0.2515(4) 0.2261(6) 0.3596(3) 0.049(2) Uani 1.00 1 d . . .
C(93) C 0.2638(3) 0.2974(6) 0.3379(3) 0.044(2) Uani 1.00 1 d . . .
C(94) C 0.2055(5) 0.4523(7) 0.4187(4) 0.065(3) Uani 1.00 1 d . . .
C(95) C 0.2092(5) 0.1510(7) 0.4234(4) 0.068(3) Uani 1.00 1 d . . .
C(96) C 0.2954(4) 0.2959(6) 0.2946(3) 0.050(2) Uani 1.00 1 d . . .
C(97) C 0.4609(11) 0.0551(10) 0.1128(7) 0.153(9) Uani 1.00 1 d . . .
H(1) H -0.1611 0.2070 -0.0633 0.062 Uiso 1.00 1 c R . .
H(2) H -0.0820 0.1811 -0.1037 0.072 Uiso 1.00 1 c R . .
H(3) H 0.0147 0.1921 -0.0609 0.056 Uiso 1.00 1 c R . .
H(4) H -0.2596 0.1299 0.0803 0.084 Uiso 1.00 1 c R . .
H(5) H -0.2354 0.3696 0.0772 0.081 Uiso 1.00 1 c R . .
H(6) H -0.1990 0.0631 0.0001 0.088 Uiso 1.00 1 c R . .
H(7) H -0.1824 0.0396 0.0577 0.088 Uiso 1.00 1 c R . .
H(8) H -0.1328 0.0776 0.0309 0.088 Uiso 1.00 1 c R . .
H(9) H -0.3400 0.2701 0.0941 0.123 Uiso 1.00 1 c R . .
H(10) H -0.2909 0.3161 0.1340 0.123 Uiso 1.00 1 c R . .
H(11) H -0.2995 0.2209 0.1385 0.123 Uiso 1.00 1 c R . .
H(12) H -0.1143 0.3969 0.0504 0.081 Uiso 1.00 1 c R . .
H(13) H -0.1781 0.4263 0.0208 0.081 Uiso 1.00 1 c R . .
H(14) H -0.1375 0.3699 -0.0061 0.081 Uiso 1.00 1 c R . .
H(15) H 0.1644 0.3428 0.0824 0.083 Uiso 1.00 1 c R . .
H(16) H 0.1761 0.1023 0.0741 0.086 Uiso 1.00 1 c R . .
H(17) H 0.0611 0.3884 0.0042 0.069 Uiso 1.00 1 c R . .
H(18) H 0.0701 0.4089 0.0621 0.069 Uiso 1.00 1 c R . .
H(19) H 0.0121 0.3610 0.0349 0.069 Uiso 1.00 1 c R . .
H(20) H 0.2696 0.2341 0.0868 0.146 Uiso 1.00 1 c R . .
H(21) H 0.2537 0.1785 0.1300 0.146 Uiso 1.00 1 c R . .
H(22) H 0.2476 0.2743 0.1329 0.146 Uiso 1.00 1 c R . .
H(23) H 0.0519 0.0405 0.0577 0.083 Uiso 1.00 1 c R . .
H(24) H 0.0974 0.0257 0.0213 0.083 Uiso 1.00 1 c R . .
H(25) H 0.0345 0.0678 0.0008 0.083 Uiso 1.00 1 c R . .
H(26) H 0.0170 -0.0800 0.4666 0.082 Uiso 1.00 1 c R . .
H(27) H 0.0121 -0.2021 0.4221 0.087 Uiso 1.00 1 c R . .
H(28) H 0.0010 -0.2007 0.3356 0.091 Uiso 1.00 1 c R . .
H(29) H -0.0483 0.2372 0.4514 0.086 Uiso 1.00 1 c R . .
H(30) H 0.1176 0.1785 0.5164 0.082 Uiso 1.00 1 c R . .
H(31) H -0.0871 0.1231 0.3675 0.088 Uiso 1.00 1 c R . .
H(32) H -0.1166 0.1321 0.4154 0.088 Uiso 1.00 1 c R . .
H(33) H -0.0926 0.0463 0.4016 0.088 Uiso 1.00 1 c R . .
H(34) H 0.0604 0.3401 0.4821 0.137 Uiso 1.00 1 c R . .
H(35) H 0.0731 0.3048 0.5375 0.137 Uiso 1.00 1 c R . .
H(36) H 0.0065 0.3271 0.5106 0.137 Uiso 1.00 1 c R . .
H(37) H 0.1207 0.0004 0.5118 0.081 Uiso 1.00 1 c R . .
H(38) H 0.1631 0.0605 0.4892 0.081 Uiso 1.00 1 c R . .
H(39) H 0.1243 -0.0052 0.4542 0.081 Uiso 1.00 1 c R . .
H(40) H -0.1085 -0.0536 0.1773 0.070 Uiso 1.00 1 c R . .
H(41) H 0.0686 -0.0644 0.1816 0.074 Uiso 1.00 1 c R . .
H(42) H -0.1260 -0.1281 0.2735 0.078 Uiso 1.00 1 c R . .
H(43) H -0.1457 -0.0395 0.2539 0.078 Uiso 1.00 1 c R . .
H(44) H -0.1012 -0.0512 0.3063 0.078 Uiso 1.00 1 c R . .
H(45) H -0.0403 -0.0872 0.0962 0.112 Uiso 1.00 1 c R . .
H(46) H -0.0010 -0.0069 0.1058 0.112 Uiso 1.00 1 c R . .
H(47) H -0.0708 -0.0035 0.1057 0.112 Uiso 1.00 1 c R . .
H(48) H 0.1267 -0.0307 0.2889 0.079 Uiso 1.00 1 c R . .
H(49) H 0.1341 -0.1090 0.2567 0.079 Uiso 1.00 1 c R . .
H(50) H 0.1100 -0.1176 0.3073 0.079 Uiso 1.00 1 c R . .
H(51) H -0.2671 0.6436 0.2490 0.085 Uiso 1.00 1 c R . .
H(52) H -0.3120 0.6113 0.3156 0.076 Uiso 1.00 1 c R . .
H(53) H -0.2755 0.5045 0.3675 0.061 Uiso 1.00 1 c R . .
H(54) H -0.2131 0.5475 0.0925 0.176 Uiso 1.00 1 c R . .
H(55) H -0.0922 0.6959 0.1713 0.202 Uiso 1.00 1 c R . .
H(56) H -0.2484 0.4298 0.1640 0.154 Uiso 1.00 1 c R . .
H(57) H -0.2903 0.4926 0.1291 0.154 Uiso 1.00 1 c R . .
H(58) H -0.2857 0.4949 0.1880 0.154 Uiso 1.00 1 c R . .
H(59) H -0.0893 0.6136 0.0741 0.390 Uiso 1.00 1 c R . .
H(60) H -0.1068 0.7047 0.0838 0.390 Uiso 1.00 1 c R . .
H(61) H -0.1548 0.6462 0.0512 0.390 Uiso 1.00 1 c R . .
H(62) H -0.1283 0.7073 0.2747 0.154 Uiso 1.00 1 c R . .
H(63) H -0.0664 0.6680 0.2684 0.154 Uiso 1.00 1 c R . .
H(64) H -0.1121 0.6172 0.2933 0.154 Uiso 1.00 1 c R . .
H(65) H -0.1202 0.3655 0.4774 0.081 Uiso 1.00 1 c R . .
H(66) H -0.2307 0.2137 0.3895 0.088 Uiso 1.00 1 c R . .
H(67) H -0.0862 0.4896 0.4099 0.087 Uiso 1.00 1 c R . .
H(68) H -0.1171 0.5046 0.4565 0.087 Uiso 1.00 1 c R . .
H(69) H -0.1484 0.5363 0.4025 0.087 Uiso 1.00 1 c R . .
H(70) H -0.1366 0.1877 0.4802 0.132 Uiso 1.00 1 c R . .
H(71) H -0.2067 0.1914 0.4792 0.132 Uiso 1.00 1 c R . .
H(72) H -0.1624 0.2518 0.5140 0.132 Uiso 1.00 1 c R . .
H(73) H -0.3091 0.3188 0.3132 0.083 Uiso 1.00 1 c R . .
H(74) H -0.2674 0.2472 0.3010 0.083 Uiso 1.00 1 c R . .
H(75) H -0.2589 0.3365 0.2816 0.083 Uiso 1.00 1 c R . .
H(76) H 0.2817 0.6306 0.2549 0.064 Uiso 1.00 1 c R . .
H(77) H 0.3529 0.5896 0.3232 0.073 Uiso 1.00 1 c R . .
H(78) H 0.3362 0.4810 0.3708 0.068 Uiso 1.00 1 c R . .
H(79) H 0.1469 0.5132 0.0938 0.079 Uiso 1.00 1 c R . .
H(80) H 0.0552 0.6559 0.1681 0.082 Uiso 1.00 1 c R . .
H(81) H 0.2686 0.5008 0.1572 0.094 Uiso 1.00 1 c R . .
H(82) H 0.2230 0.4291 0.1384 0.094 Uiso 1.00 1 c R . .
H(83) H 0.2475 0.4422 0.1966 0.094 Uiso 1.00 1 c R . .
H(84) H 0.0544 0.6396 0.0573 0.157 Uiso 1.00 1 c R . .
H(85) H 0.0068 0.6043 0.0871 0.157 Uiso 1.00 1 c R . .
H(86) H 0.0425 0.5446 0.0578 0.157 Uiso 1.00 1 c R . .
H(87) H 0.0966 0.6091 0.2769 0.087 Uiso 1.00 1 c R . .
H(88) H 0.1003 0.6975 0.2545 0.087 Uiso 1.00 1 c R . .
H(89) H 0.1595 0.6539 0.2833 0.087 Uiso 1.00 1 c R . .
H(90) H 0.1923 0.3015 0.4476 0.064 Uiso 1.00 1 c R . .
H(91) H 0.2610 0.1759 0.3466 0.059 Uiso 1.00 1 c R . .
H(92) H 0.2394 0.4727 0.4432 0.078 Uiso 1.00 1 c R . .
H(93) H 0.1712 0.4449 0.4345 0.078 Uiso 1.00 1 c R . .
H(94) H 0.1954 0.4912 0.3914 0.078 Uiso 1.00 1 c R . .
H(95) H 0.2421 0.1349 0.4502 0.082 Uiso 1.00 1 c R . .
H(96) H 0.2024 0.1092 0.3977 0.082 Uiso 1.00 1 c R . .
H(97) H 0.1730 0.1583 0.4369 0.082 Uiso 1.00 1 c R . .
H(98) H 0.2659 0.2935 0.2634 0.060 Uiso 1.00 1 c R . .
H(99) H 0.3213 0.2484 0.2972 0.060 Uiso 1.00 1 c R . .
H(100) H 0.3196 0.3447 0.2950 0.060 Uiso 1.00 1 c R . .

loop_
_atom_site_aniso_label
_atom_site_aniso_U_11
_atom_site_aniso_U_22
_atom_site_aniso_U_33
_atom_site_aniso_U_12
_atom_site_aniso_U_13
_atom_site_aniso_U_23
Ge(1) 0.0399(5) 0.0448(6) 0.0321(5) -0.0006(4) 0.0037(4) 0.0014(4)
Ge(2) 0.0462(5) 0.0338(5) 0.0353(5) 0.0001(4) 0.0068(4) 0.0041(4)
Ge(3) 0.0407(5) 0.0382(6) 0.0501(6) 0.0053(4) 0.0134(4) 0.0030(4)
Ge(4) 0.0369(5) 0.0365(5) 0.0436(5) -0.0033(4) 0.0045(4) 0.0015(4)
Ni(1) 0.0399(6) 0.0352(7) 0.0335(6) -0.0014(5) 0.0053(5) 0.0005(5)
Ni(2) 0.0369(6) 0.0386(7) 0.0394(6) 0.0016(5) 0.0071(5) 0.0031(5)
Ni(3) 0.0412(6) 0.0340(7) 0.0386(6) 0.0018(5) 0.0093(5) 0.0024(5)
Ni(4) 0.0368(6) 0.0381(7) 0.0356(6) 0.0001(5) 0.0046(4) 0.0010(5)
Ni(5) 0.0379(6) 0.0342(6) 0.0366(6) -0.0018(5) 0.0041(4) 0.0032(5)
Ni(6) 0.0370(6) 0.0336(6) 0.0408(6) 0.0012(4) 0.0071(5) 0.0020(5)
Cl(1) 0.164(4) 0.143(4) 0.130(4) 0.008(3) 0.018(3) -0.006(3)
Cl(2) 0.211(8) 0.081(4) 0.173(7) 0.030(4) 0.060(6) 0.024(4)
Cl(3) 0.22(2) 0.23(3) 0.28(3) 0.05(2) 0.09(2) -0.05(2)
S(1) 0.0369(11) 0.0429(14) 0.0379(12) -0.0024(10) 0.0023(9) -0.0000(10)
S(2) 0.0396(12) 0.0428(14) 0.0352(11) 0.0026(10) 0.0089(9) 0.0005(10)
S(3) 0.0437(12) 0.0412(14) 0.0358(12) 0.0008(10) 0.0053(10) 0.0026(10)
S(4) 0.0411(12) 0.0342(13) 0.0431(12) 0.0020(10) 0.0069(10) 0.0021(10)
S(5) 0.0436(12) 0.0326(13) 0.0418(12) -0.0023(10) 0.0104(10) 0.0027(10)
S(6) 0.0470(12) 0.0325(13) 0.0372(12) -0.0010(10) 0.0097(10) 0.0020(9)
S(7) 0.0411(12) 0.0396(14) 0.0482(13) 0.0013(10) 0.0114(10) 0.0023(11)
S(8) 0.0400(12) 0.0356(13) 0.0478(13) 0.0046(10) 0.0119(10) 0.0030(10)
S(9) 0.0415(12) 0.0418(14) 0.0433(13) 0.0053(10) 0.0078(10) 0.0005(10)
S(10) 0.0360(11) 0.0360(13) 0.0444(13) 0.0005(9) 0.0047(9) 0.0018(10)
S(11) 0.0402(12) 0.0355(13) 0.0437(13) -0.0036(10) 0.0031(10) 0.0043(10)
S(12) 0.0423(12) 0.0356(13) 0.0395(12) -0.0041(10) 0.0059(10) -0.0005(10)
C(1) 0.065(6) 0.042(6) 0.037(5) -0.002(4) -0.002(4) -0.004(4)
C(2) 0.044(5) 0.046(6) 0.048(5) -0.001(4) -0.000(4) 0.005(4)
C(3) 0.056(6) 0.063(7) 0.037(5) -0.008(5) 0.015(4) 0.001(4)
C(4) 0.078(7) 0.053(7) 0.042(5) 0.009(5) -0.004(5) -0.012(4)
C(5) 0.052(5) 0.043(6) 0.048(5) 0.005(4) 0.018(4) -0.010(4)
C(6) 0.056(5) 0.034(5) 0.028(4) -0.003(4) 0.008(4) 0.006(3)
C(7) 0.045(5) 0.069(8) 0.044(5) 0.007(5) 0.001(4) -0.001(5)
C(8) 0.053(6) 0.082(9) 0.034(5) -0.008(5) -0.006(4) -0.005(5)
C(9) 0.047(6) 0.105(11) 0.056(7) -0.004(6) 0.002(5) 0.021(7)
C(10) 0.049(6) 0.146(15) 0.061(8) 0.004(8) 0.008(6) 0.045(9)
C(11) 0.061(6) 0.081(9) 0.059(7) 0.020(6) 0.010(5) 0.014(6)
C(12) 0.046(5) 0.085(9) 0.047(6) 0.010(5) 0.002(4) 0.006(5)
C(13) 0.075(8) 0.068(8) 0.075(8) 0.009(6) 0.008(6) -0.001(6)
C(14) 0.087(9) 0.139(15) 0.085(10) 0.030(9) 0.023(8) 0.029(9)
C(15) 0.059(6) 0.073(8) 0.074(7) 0.013(6) 0.024(6) 0.021(6)
C(16) 0.045(5) 0.047(6) 0.029(4) 0.000(4) 0.007(4) 0.003(4)
C(17) 0.058(6) 0.057(7) 0.042(5) 0.004(5) 0.004(4) -0.004(4)
C(18) 0.062(7) 0.067(8) 0.080(8) -0.013(6) 0.017(6) -0.011(6)
C(19) 0.050(6) 0.078(9) 0.077(8) 0.013(6) -0.003(5) 0.026(7)
C(20) 0.062(7) 0.082(10) 0.066(7) 0.015(6) 0.001(6) 0.020(6)
C(21) 0.059(6) 0.064(7) 0.035(5) 0.010(5) 0.008(4) 0.016(4)
C(22) 0.056(6) 0.063(7) 0.059(6) -0.013(5) 0.022(5) -0.002(5)
C(23) 0.049(7) 0.159(17) 0.140(15) -0.004(9) -0.022(8) 0.016(12)
C(24) 0.085(8) 0.064(8) 0.061(7) 0.027(6) 0.019(6) 0.016(6)
C(25) 0.048(5) 0.054(6) 0.035(5) 0.004(4) 0.002(4) 0.018(4)
C(26) 0.070(6) 0.048(6) 0.038(5) 0.002(5) 0.007(4) 0.007(4)
C(27) 0.117(10) 0.042(7) 0.050(6) -0.006(6) 0.029(6) 0.016(5)
C(28) 0.118(10) 0.059(8) 0.045(6) 0.003(7) 0.031(6) 0.008(5)
C(29) 0.132(11) 0.037(6) 0.060(7) -0.018(6) 0.023(7) 0.000(5)
C(30) 0.075(6) 0.018(5) 0.043(5) 0.004(4) 0.007(4) 0.006(3)
C(31) 0.089(8) 0.038(6) 0.041(5) -0.005(5) 0.022(5) 0.010(4)
C(32) 0.065(6) 0.051(7) 0.047(5) 0.003(5) 0.023(5) 0.007(5)
C(33) 0.110(10) 0.050(7) 0.075(8) 0.009(7) 0.065(8) -0.001(6)
C(34) 0.118(11) 0.052(8) 0.056(7) -0.014(8) 0.027(7) -0.004(6)
C(35) 0.103(9) 0.057(8) 0.051(6) -0.015(7) 0.032(6) 0.005(6)
C(36) 0.069(7) 0.063(8) 0.044(5) 0.001(6) 0.013(5) 0.014(5)
C(37) 0.079(8) 0.087(9) 0.063(7) 0.026(7) 0.036(6) 0.027(6)
C(38) 0.189(17) 0.045(8) 0.117(12) -0.019(9) 0.055(12) -0.032(8)
C(39) 0.076(7) 0.062(8) 0.059(7) 0.001(6) 0.004(6) 0.013(5)
C(40) 0.046(5) 0.034(5) 0.040(5) -0.005(4) 0.013(4) -0.001(4)
C(41) 0.057(6) 0.032(5) 0.055(6) -0.009(4) 0.016(5) -0.010(4)
C(42) 0.070(7) 0.042(6) 0.055(6) -0.009(5) -0.009(5) -0.003(5)
C(43) 0.089(8) 0.034(6) 0.049(6) 0.003(5) 0.020(6) -0.006(4)
C(44) 0.083(8) 0.045(6) 0.060(7) -0.002(5) 0.019(6) 0.005(5)
C(45) 0.068(6) 0.043(6) 0.048(6) 0.008(5) 0.014(5) -0.004(4)
C(46) 0.061(6) 0.058(7) 0.071(7) -0.022(5) 0.004(5) -0.008(6)
C(47) 0.114(11) 0.112(12) 0.046(7) 0.019(9) -0.000(7) 0.014(7)
C(48) 0.073(7) 0.067(8) 0.056(6) 0.015(6) 0.007(5) -0.006(5)
C(49) 0.042(5) 0.040(5) 0.054(6) -0.003(4) 0.012(4) -0.012(4)
C(50) 0.053(6) 0.044(6) 0.079(7) 0.002(5) 0.015(5) 0.010(5)
C(51) 0.064(7) 0.062(8) 0.091(9) 0.032(6) 0.026(7) 0.002(6)
C(52) 0.065(6) 0.068(8) 0.053(6) 0.029(6) 0.003(5) -0.012(5)
C(53) 0.032(4) 0.075(7) 0.048(5) 0.007(4) 0.011(4) 0.005(5)
C(54) 0.049(5) 0.038(5) 0.057(6) 0.004(4) 0.002(5) 0.000(4)
C(55) 0.075(8) 0.067(9) 0.096(10) 0.033(7) 0.043(8) 0.033(7)
C(56) 0.096(11) 0.124(14) 0.129(14) 0.083(10) 0.072(11) 0.075(12)
C(57) 0.121(13) 0.23(2) 0.112(13) 0.107(15) 0.082(12) 0.084(15)
C(58) 0.17(2) 0.14(2) 0.30(4) 0.037(19) 0.20(3) 0.08(2)
C(59) 0.16(2) 0.103(19) 0.29(4) 0.084(18) 0.17(2) 0.08(2)
C(60) 0.091(12) 0.096(13) 0.158(17) 0.038(10) 0.065(12) 0.053(13)
C(61) 0.096(11) 0.22(2) 0.074(10) 0.051(13) 0.035(9) -0.009(12)
C(62) 0.37(4) 0.32(4) 0.39(4) 0.22(3) 0.32(4) 0.25(3)
C(63) 0.075(10) 0.067(10) 0.26(2) -0.018(8) 0.068(14) 0.022(13)
C(64) 0.047(5) 0.038(5) 0.056(6) 0.005(4) 0.012(4) 0.000(4)
C(65) 0.054(6) 0.051(6) 0.055(6) 0.003(5) 0.020(5) -0.001(5)
C(66) 0.068(7) 0.072(9) 0.058(7) 0.002(6) 0.002(5) 0.009(6)
C(67) 0.097(9) 0.071(9) 0.066(8) 0.018(7) 0.038(7) 0.022(7)
C(68) 0.077(8) 0.062(8) 0.092(10) 0.001(6) 0.040(7) 0.003(7)
C(69) 0.061(6) 0.046(6) 0.061(6) 0.003(5) 0.027(5) 0.006(5)
C(70) 0.068(7) 0.058(8) 0.082(8) 0.007(6) -0.005(6) -0.008(6)
C(71) 0.118(12) 0.123(14) 0.102(11) 0.017(10) 0.050(10) 0.062(10)
C(72) 0.062(7) 0.040(6) 0.105(10) -0.012(5) 0.018(6) -0.003(6)
C(73) 0.043(5) 0.033(5) 0.064(6) -0.016(4) 0.014(4) -0.008(4)
C(74) 0.048(5) 0.042(6) 0.057(6) -0.005(4) 0.006(4) -0.008(4)
C(75) 0.043(5) 0.057(7) 0.057(6) -0.026(5) 0.003(4) 0.007(5)
C(76) 0.056(6) 0.060(7) 0.064(7) -0.024(5) 0.004(5) -0.011(5)
C(77) 0.033(5) 0.078(8) 0.056(6) -0.010(5) 0.003(4) 0.002(5)
C(78) 0.042(5) 0.043(6) 0.047(5) -0.006(4) 0.010(4) 0.003(4)
C(79) 0.058(6) 0.041(6) 0.066(7) -0.016(5) 0.006(5) 0.019(5)
C(80) 0.057(6) 0.054(7) 0.072(8) -0.008(5) -0.003(5) -0.005(6)
C(81) 0.060(7) 0.070(8) 0.059(7) 0.001(6) -0.010(5) 0.007(5)
C(82) 0.060(7) 0.054(7) 0.072(8) 0.002(5) -0.012(6) 0.025(6)
C(83) 0.043(6) 0.057(7) 0.096(9) -0.008(5) -0.006(6) 0.031(7)
C(84) 0.057(6) 0.033(6) 0.088(8) -0.007(5) 0.013(6) 0.006(5)
C(85) 0.076(8) 0.085(10) 0.074(8) 0.006(7) 0.016(6) -0.016(7)
C(86) 0.107(11) 0.132(15) 0.117(13) -0.045(10) -0.066(10) 0.062(11)
C(87) 0.040(5) 0.036(6) 0.138(12) 0.007(4) 0.010(6) 0.015(7)
C(88) 0.038(5) 0.045(6) 0.058(6) -0.006(4) 0.009(4) -0.004(4)
C(89) 0.043(5) 0.050(6) 0.052(6) 0.009(4) 0.010(4) 0.005(5)
C(90) 0.039(5) 0.074(8) 0.049(6) -0.014(5) 0.014(4) 0.007(5)
C(91) 0.047(5) 0.043(6) 0.053(6) -0.005(4) -0.002(4) 0.023(5)
C(92) 0.052(5) 0.042(6) 0.050(6) 0.002(4) 0.003(4) 0.007(4)
C(93) 0.036(4) 0.047(6) 0.048(5) 0.003(4) 0.008(4) 0.003(4)
C(94) 0.067(7) 0.073(8) 0.056(6) -0.014(6) 0.016(5) -0.009(6)
C(95) 0.086(8) 0.054(7) 0.064(7) -0.005(6) 0.014(6) 0.006(5)
C(96) 0.055(5) 0.047(6) 0.050(5) 0.001(4) 0.019(4) -0.001(4)
C(97) 0.23(2) 0.052(10) 0.131(15) 0.013(12) -0.065(16) -0.003(9)

loop_
_atom_type_symbol
_atom_type_description
_atom_type_scat_dispersion_real
_atom_type_scat_dispersion_imag
_atom_type_scat_source
C C 0.003 0.002
;
International Tables for Crystallography
(1992, Vol. C, Tables 4.2.6.8 and 6.1.1.4)
;
H H 0.000 0.000
;
International Tables for Crystallography
(1992, Vol. C, Table 6.1.1.4)
;
Cl Cl 0.148 0.159
;
International Tables for Crystallography
(1992, Vol. C, Tables 4.2.6.8 and 6.1.1.4)
;
Ge Ge 0.155 1.800
;
International Tables for Crystallography
(1992, Vol. C, Tables 4.2.6.8 and 6.1.1.4)
;
Ni Ni 0.339 1.112
;
International Tables for Crystallography
(1992, Vol. C, Tables 4.2.6.8 and 6.1.1.4)
;
S S 0.125 0.123
;
International Tables for Crystallography
(1992, Vol. C, Tables 4.2.6.8 and 6.1.1.4)
;

loop_
_geom_angle_atom_site_label_1
_geom_angle_atom_site_label_2
_geom_angle_atom_site_label_3
_geom_angle
_geom_angle_publ_flag
_geom_angle_site_symmetry_1
_geom_angle_site_symmetry_2
_geom_angle_site_symmetry_3
S(1) Ge(1) S(2) 91.87(8) yes . . .
S(1) Ge(1) S(3) 93.22(9) yes . . .
S(1) Ge(1) C(1) 126.4(3) yes . . .
S(2) Ge(1) S(3) 95.00(8) yes . . .
S(2) Ge(1) C(1) 123.1(3) yes . . .
S(3) Ge(1) C(1) 119.0(3) yes . . .
S(4) Ge(2) S(5) 93.78(9) yes . . .
S(4) Ge(2) S(6) 90.72(9) yes . . .
S(4) Ge(2) C(25) 126.2(3) yes . . .
S(5) Ge(2) S(6) 92.38(8) yes . . .
S(5) Ge(2) C(25) 119.5(2) yes . . .
S(6) Ge(2) C(25) 125.2(2) yes . . .
S(7) Ge(3) S(8) 92.98(10) yes . . .
S(7) Ge(3) S(9) 94.42(9) yes . . .
S(7) Ge(3) C(49) 123.9(2) yes . . .
S(8) Ge(3) S(9) 94.29(9) yes . . .
S(8) Ge(3) C(49) 121.6(3) yes . . .
S(9) Ge(3) C(49) 121.9(2) yes . . .
S(10) Ge(4) S(11) 92.71(9) yes . . .
S(10) Ge(4) S(12) 94.61(9) yes . . .
S(10) Ge(4) C(73) 124.2(3) yes . . .
S(11) Ge(4) S(12) 92.03(9) yes . . .
S(11) Ge(4) C(73) 122.7(2) yes . . .
S(12) Ge(4) C(73) 122.1(3) yes . . .
S(1) Ni(1) S(2) 90.98(9) yes . . .
S(1) Ni(1) S(4) 178.49(10) yes . . .
S(1) Ni(1) S(5) 88.06(9) yes . . .
S(2) Ni(1) S(4) 88.93(9) yes . . .
S(2) Ni(1) S(5) 178.98(9) yes . . .
S(4) Ni(1) S(5) 92.01(9) yes . . .
S(1) Ni(2) S(3) 91.04(9) yes . . .
S(1) Ni(2) S(7) 91.02(9) yes . . .
S(1) Ni(2) S(8) 177.73(10) yes . . .
S(3) Ni(2) S(7) 177.38(10) yes . . .
S(3) Ni(2) S(8) 86.75(10) yes . . .
S(7) Ni(2) S(8) 91.17(10) yes . . .
S(5) Ni(3) S(6) 91.52(9) yes . . .
S(5) Ni(3) S(7) 87.52(9) yes . . .
S(5) Ni(3) S(9) 177.83(11) yes . . .
S(6) Ni(3) S(7) 178.81(10) yes . . .
S(6) Ni(3) S(9) 89.00(8) yes . . .
S(7) Ni(3) S(9) 91.94(9) yes . . .
S(2) Ni(4) S(3) 92.52(8) yes . . .
S(2) Ni(4) S(10) 89.33(8) yes . . .
S(2) Ni(4) S(11) 179.24(9) yes . . .
S(3) Ni(4) S(10) 177.38(10) yes . . .
S(3) Ni(4) S(11) 86.76(9) yes . . .
S(10) Ni(4) S(11) 91.38(8) yes . . .
S(4) Ni(5) S(6) 91.14(9) yes . . .
S(4) Ni(5) S(10) 89.59(9) yes . . .
S(4) Ni(5) S(12) 177.62(10) yes . . .
S(6) Ni(5) S(10) 178.59(9) yes . . .
S(6) Ni(5) S(12) 86.87(9) yes . . .
S(10) Ni(5) S(12) 92.37(9) yes . . .
S(8) Ni(6) S(9) 92.20(9) yes . . .
S(8) Ni(6) S(11) 87.67(9) yes . . .
S(8) Ni(6) S(12) 177.74(10) yes . . .
S(9) Ni(6) S(11) 177.26(10) yes . . .
S(9) Ni(6) S(12) 88.99(9) yes . . .
S(11) Ni(6) S(12) 91.04(9) yes . . .
Cl(3) Cl(2) C(97) 47.3(11) yes . . .
Cl(2) Cl(3) C(97) 53.0(11) yes . . .
Ge(1) S(1) Ni(1) 88.36(9) yes . . .
Ge(1) S(1) Ni(2) 87.26(9) yes . . .
Ni(1) S(1) Ni(2) 88.53(8) yes . . .
Ge(1) S(2) Ni(1) 88.38(9) yes . . .
Ge(1) S(2) Ni(4) 85.97(9) yes . . .
Ni(1) S(2) Ni(4) 87.91(9) yes . . .
Ge(1) S(3) Ni(2) 88.43(9) yes . . .
Ge(1) S(3) Ni(4) 86.50(9) yes . . .
Ni(2) S(3) Ni(4) 89.93(8) yes . . .
Ge(2) S(4) Ni(1) 86.71(8) yes . . .
Ge(2) S(4) Ni(5) 88.71(10) yes . . .
Ni(1) S(4) Ni(5) 88.67(9) yes . . .
Ge(2) S(5) Ni(1) 87.51(9) yes . . .
Ge(2) S(5) Ni(3) 88.37(8) yes . . .
Ni(1) S(5) Ni(3) 90.61(9) yes . . .
Ge(2) S(6) Ni(3) 87.74(8) yes . . .
Ge(2) S(6) Ni(5) 89.24(9) yes . . .
Ni(3) S(6) Ni(5) 90.73(8) yes . . .
Ge(3) S(7) Ni(2) 87.44(9) yes . . .
Ge(3) S(7) Ni(3) 86.40(8) yes . . .
Ni(2) S(7) Ni(3) 86.95(9) yes . . .
Ge(3) S(8) Ni(2) 88.27(9) yes . . .
Ge(3) S(8) Ni(6) 87.00(9) yes . . .
Ni(2) S(8) Ni(6) 88.94(9) yes . . .
Ge(3) S(9) Ni(3) 86.88(8) yes . . .
Ge(3) S(9) Ni(6) 86.38(9) yes . . .
Ni(3) S(9) Ni(6) 85.74(9) yes . . .
Ge(4) S(10) Ni(4) 87.50(8) yes . . .
Ge(4) S(10) Ni(5) 86.20(9) yes . . .
Ni(4) S(10) Ni(5) 86.98(9) yes . . .
Ge(4) S(11) Ni(4) 88.28(9) yes . . .
Ge(4) S(11) Ni(6) 88.61(9) yes . . .
Ni(4) S(11) Ni(6) 90.19(10) yes . . .
Ge(4) S(12) Ni(5) 86.72(9) yes . . .
Ge(4) S(12) Ni(6) 88.25(9) yes . . .
Ni(5) S(12) Ni(6) 88.61(8) yes . . .
Ge(1) C(1) C(2) 119.7(8) yes . . .
Ge(1) C(1) C(6) 120.4(6) yes . . .
C(2) C(1) C(6) 119.9(8) yes . . .
C(1) C(2) C(3) 120.3(9) yes . . .
C(1) C(2) C(7) 120.4(8) yes . . .
C(3) C(2) C(7) 119.2(8) yes . . .
C(2) C(3) C(4) 119.7(8) yes . . .
C(3) C(4) C(5) 120.0(9) yes . . .
C(4) C(5) C(6) 123.0(10) yes . . .
C(1) C(6) C(5) 116.8(8) yes . . .
C(1) C(6) C(16) 122.0(8) yes . . .
C(5) C(6) C(16) 121.2(9) yes . . .
C(2) C(7) C(8) 119.4(10) yes . . .
C(2) C(7) C(12) 121.8(10) yes . . .
C(8) C(7) C(12) 118.7(10) yes . . .
C(7) C(8) C(9) 119.4(12) yes . . .
C(7) C(8) C(13) 118.3(10) yes . . .
C(9) C(8) C(13) 122.2(12) yes . . .
C(8) C(9) C(10) 121.7(13) yes . . .
C(9) C(10) C(11) 119.1(12) yes . . .
C(9) C(10) C(14) 122.0(15) yes . . .
C(11) C(10) C(14) 118.6(15) yes . . .
C(10) C(11) C(12) 122.3(13) yes . . .
C(7) C(12) C(11) 118.6(11) yes . . .
C(7) C(12) C(15) 121.3(10) yes . . .
C(11) C(12) C(15) 120.0(11) yes . . .
C(6) C(16) C(17) 121.9(8) yes . . .
C(6) C(16) C(21) 120.7(8) yes . . .
C(17) C(16) C(21) 117.4(8) yes . . .
C(16) C(17) C(18) 119.2(10) yes . . .
C(16) C(17) C(22) 121.7(8) yes . . .
C(18) C(17) C(22) 119.0(10) yes . . .
C(17) C(18) C(19) 122.6(11) yes . . .
C(18) C(19) C(20) 117.6(10) yes . . .
C(18) C(19) C(23) 119.8(13) yes . . .
C(20) C(19) C(23) 122.6(13) yes . . .
C(19) C(20) C(21) 123.3(12) yes . . .
C(16) C(21) C(20) 119.9(10) yes . . .
C(16) C(21) C(24) 119.4(8) yes . . .
C(20) C(21) C(24) 120.5(10) yes . . .
Ge(2) C(25) C(26) 123.5(7) yes . . .
Ge(2) C(25) C(30) 116.7(6) yes . . .
C(26) C(25) C(30) 119.7(9) yes . . .
C(25) C(26) C(27) 119.8(10) yes . . .
C(25) C(26) C(31) 122.4(9) yes . . .
C(27) C(26) C(31) 117.8(9) yes . . .
C(26) C(27) C(28) 120.5(10) yes . . .
C(27) C(28) C(29) 120.6(11) yes . . .
C(28) C(29) C(30) 117.6(10) yes . . .
C(25) C(30) C(29) 121.6(9) yes . . .
C(25) C(30) C(40) 119.2(8) yes . . .
C(29) C(30) C(40) 118.5(8) yes . . .
C(26) C(31) C(32) 119.3(9) yes . . .
C(26) C(31) C(36) 119.9(10) yes . . .
C(32) C(31) C(36) 120.6(9) yes . . .
C(31) C(32) C(33) 116.6(10) yes . . .
C(31) C(32) C(37) 123.9(10) yes . . .
C(33) C(32) C(37) 119.4(10) yes . . .
C(32) C(33) C(34) 122.7(12) yes . . .
C(33) C(34) C(35) 120.1(12) yes . . .
C(33) C(34) C(38) 119.5(13) yes . . .
C(35) C(34) C(38) 120.4(13) yes . . .
C(34) C(35) C(36) 119.5(11) yes . . .
C(31) C(36) C(35) 120.2(11) yes . . .
C(31) C(36) C(39) 121.8(10) yes . . .
C(35) C(36) C(39) 117.8(9) yes . . .
C(30) C(40) C(41) 119.4(9) yes . . .
C(30) C(40) C(45) 122.1(8) yes . . .
C(41) C(40) C(45) 118.3(8) yes . . .
C(40) C(41) C(42) 118.8(10) yes . . .
C(40) C(41) C(46) 120.6(9) yes . . .
C(42) C(41) C(46) 120.5(9) yes . . .
C(41) C(42) C(43) 122.0(10) yes . . .
C(42) C(43) C(44) 118.8(10) yes . . .
C(42) C(43) C(47) 119.1(10) yes . . .
C(44) C(43) C(47) 122.1(12) yes . . .
C(43) C(44) C(45) 120.2(12) yes . . .
C(40) C(45) C(44) 121.7(9) yes . . .
C(40) C(45) C(48) 119.2(9) yes . . .
C(44) C(45) C(48) 119.1(10) yes . . .
Ge(3) C(49) C(50) 118.7(8) yes . . .
Ge(3) C(49) C(54) 118.9(7) yes . . .
C(50) C(49) C(54) 122.3(9) yes . . .
C(49) C(50) C(51) 117.6(11) yes . . .
C(49) C(50) C(55) 126.0(10) yes . . .
C(51) C(50) C(55) 116.4(10) yes . . .
C(50) C(51) C(52) 120.7(11) yes . . .
C(51) C(52) C(53) 119.4(11) yes . . .
C(52) C(53) C(54) 121.3(10) yes . . .
C(49) C(54) C(53) 118.6(9) yes . . .
C(49) C(54) C(64) 127.1(9) yes . . .
C(53) C(54) C(64) 114.2(9) yes . . .
C(50) C(55) C(56) 118.3(13) yes . . .
C(50) C(55) C(60) 124.1(15) yes . . .
C(56) C(55) C(60) 117.5(17) yes . . .
C(55) C(56) C(57) 123.6(16) yes . . .
C(55) C(56) C(61) 119.5(16) yes . . .
C(57) C(56) C(61) 116.9(16) yes . . .
C(56) C(57) C(58) 116(2) yes . . .
C(57) C(58) C(59) 125(3) yes . . .
C(57) C(58) C(62) 117(2) yes . . .
C(59) C(58) C(62) 117(3) yes . . .
C(58) C(59) C(60) 118(2) yes . . .
C(55) C(60) C(59) 119.3(19) yes . . .
C(55) C(60) C(63) 118.3(19) yes . . .
C(59) C(60) C(63) 122.3(19) yes . . .
C(54) C(64) C(65) 120.8(8) yes . . .
C(54) C(64) C(69) 120.4(8) yes . . .
C(65) C(64) C(69) 118.5(9) yes . . .
C(64) C(65) C(66) 121.7(10) yes . . .
C(64) C(65) C(70) 121.1(9) yes . . .
C(66) C(65) C(70) 117.2(9) yes . . .
C(65) C(66) C(67) 119.4(10) yes . . .
C(66) C(67) C(68) 120.3(12) yes . . .
C(66) C(67) C(71) 119.8(11) yes . . .
C(68) C(67) C(71) 119.9(12) yes . . .
C(67) C(68) C(69) 120.7(12) yes . . .
C(64) C(69) C(68) 119.1(9) yes . . .
C(64) C(69) C(72) 120.9(9) yes . . .
C(68) C(69) C(72) 119.8(10) yes . . .
Ge(4) C(73) C(74) 122.7(6) yes . . .
Ge(4) C(73) C(78) 115.9(7) yes . . .
C(74) C(73) C(78) 121.3(8) yes . . .
C(73) C(74) C(75) 119.7(8) yes . . .
C(73) C(74) C(79) 121.2(8) yes . . .
C(75) C(74) C(79) 118.8(9) yes . . .
C(74) C(75) C(76) 118.6(10) yes . . .
C(75) C(76) C(77) 121.6(9) yes . . .
C(76) C(77) C(78) 121.0(9) yes . . .
C(73) C(78) C(77) 117.8(9) yes . . .
C(73) C(78) C(88) 120.6(8) yes . . .
C(77) C(78) C(88) 121.5(8) yes . . .
C(74) C(79) C(80) 120.7(9) yes . . .
C(74) C(79) C(84) 120.8(10) yes . . .
C(80) C(79) C(84) 118.2(9) yes . . .
C(79) C(80) C(81) 121.0(10) yes . . .
C(79) C(80) C(85) 119.9(10) yes . . .
C(81) C(80) C(85) 119.1(11) yes . . .
C(80) C(81) C(82) 120.5(11) yes . . .
C(81) C(82) C(83) 120.5(11) yes . . .
C(81) C(82) C(86) 119.7(12) yes . . .
C(83) C(82) C(86) 119.7(11) yes . . .
C(82) C(83) C(84) 120.4(11) yes . . .
C(79) C(84) C(83) 119.4(11) yes . . .
C(79) C(84) C(87) 120.1(9) yes . . .
C(83) C(84) C(87) 120.4(10) yes . . .
C(78) C(88) C(89) 121.9(9) yes . . .
C(78) C(88) C(93) 119.8(9) yes . . .
C(89) C(88) C(93) 118.2(9) yes . . .
C(88) C(89) C(90) 117.8(9) yes . . .
C(88) C(89) C(94) 119.4(9) yes . . .
C(90) C(89) C(94) 122.8(10) yes . . .
C(89) C(90) C(91) 123.2(10) yes . . .
C(90) C(91) C(92) 120.6(10) yes . . .
C(90) C(91) C(95) 120.8(10) yes . . .
C(92) C(91) C(95) 118.5(9) yes . . .
C(91) C(92) C(93) 118.7(9) yes . . .
C(88) C(93) C(92) 121.5(9) yes . . .
C(88) C(93) C(96) 118.7(9) yes . . .
C(92) C(93) C(96) 119.7(9) yes . . .
Cl(1) C(97) Cl(2) 109.9(11) yes . . .
Cl(1) C(97) Cl(3) 127(2) yes . . .
Cl(2) C(97) Cl(3) 79.7(14) yes . . .
C(2) C(3) H(1) 120.1 no . . .
C(4) C(3) H(1) 120.1 no . . .
C(3) C(4) H(2) 120.0 no . . .
C(5) C(4) H(2) 120.0 no . . .
C(4) C(5) H(3) 118.5 no . . .
C(6) C(5) H(3) 118.5 no . . .
C(8) C(9) H(4) 119.1 no . . .
C(10) C(9) H(4) 119.1 no . . .
C(10) C(11) H(5) 118.8 no . . .
C(12) C(11) H(5) 118.9 no . . .
C(8) C(13) H(6) 109.5 no . . .
C(8) C(13) H(7) 109.5 no . . .
C(8) C(13) H(8) 109.5 no . . .
H(6) C(13) H(7) 109.5 no . . .
H(6) C(13) H(8) 109.5 no . . .
H(7) C(13) H(8) 109.5 no . . .
C(10) C(14) H(9) 109.5 no . . .
C(10) C(14) H(10) 109.5 no . . .
C(10) C(14) H(11) 109.5 no . . .
H(9) C(14) H(10) 109.5 no . . .
H(9) C(14) H(11) 109.5 no . . .
H(10) C(14) H(11) 109.5 no . . .
C(12) C(15) H(12) 109.5 no . . .
C(12) C(15) H(13) 109.5 no . . .
C(12) C(15) H(14) 109.5 no . . .
H(12) C(15) H(13) 109.5 no . . .
H(12) C(15) H(14) 109.5 no . . .
H(13) C(15) H(14) 109.5 no . . .
C(17) C(18) H(15) 118.7 no . . .
C(19) C(18) H(15) 118.7 no . . .
C(19) C(20) H(16) 118.4 no . . .
C(21) C(20) H(16) 118.4 no . . .
C(17) C(22) H(17) 109.5 no . . .
C(17) C(22) H(18) 109.5 no . . .
C(17) C(22) H(19) 109.5 no . . .
H(17) C(22) H(18) 109.5 no . . .
H(17) C(22) H(19) 109.5 no . . .
H(18) C(22) H(19) 109.5 no . . .
C(19) C(23) H(20) 109.5 no . . .
C(19) C(23) H(21) 109.5 no . . .
C(19) C(23) H(22) 109.5 no . . .
H(20) C(23) H(21) 109.5 no . . .
H(20) C(23) H(22) 109.5 no . . .
H(21) C(23) H(22) 109.5 no . . .
C(21) C(24) H(23) 109.5 no . . .
C(21) C(24) H(24) 109.5 no . . .
C(21) C(24) H(25) 109.5 no . . .
H(23) C(24) H(24) 109.5 no . . .
H(23) C(24) H(25) 109.5 no . . .
H(24) C(24) H(25) 109.5 no . . .
C(26) C(27) H(26) 119.8 no . . .
C(28) C(27) H(26) 119.8 no . . .
C(27) C(28) H(27) 119.7 no . . .
C(29) C(28) H(27) 119.7 no . . .
C(28) C(29) H(28) 121.2 no . . .
C(30) C(29) H(28) 121.2 no . . .
C(32) C(33) H(29) 118.7 no . . .
C(34) C(33) H(29) 118.7 no . . .
C(34) C(35) H(30) 120.2 no . . .
C(36) C(35) H(30) 120.2 no . . .
C(32) C(37) H(31) 109.5 no . . .
C(32) C(37) H(32) 109.5 no . . .
C(32) C(37) H(33) 109.5 no . . .
H(31) C(37) H(32) 109.5 no . . .
H(31) C(37) H(33) 109.5 no . . .
H(32) C(37) H(33) 109.5 no . . .
C(34) C(38) H(34) 109.5 no . . .
C(34) C(38) H(35) 109.5 no . . .
C(34) C(38) H(36) 109.5 no . . .
H(34) C(38) H(35) 109.5 no . . .
H(34) C(38) H(36) 109.5 no . . .
H(35) C(38) H(36) 109.5 no . . .
C(36) C(39) H(37) 109.5 no . . .
C(36) C(39) H(38) 109.5 no . . .
C(36) C(39) H(39) 109.5 no . . .
H(37) C(39) H(38) 109.5 no . . .
H(37) C(39) H(39) 109.5 no . . .
H(38) C(39) H(39) 109.5 no . . .
C(41) C(42) H(40) 119.0 no . . .
C(43) C(42) H(40) 119.0 no . . .
C(43) C(44) H(41) 119.9 no . . .
C(45) C(44) H(41) 119.9 no . . .
C(41) C(46) H(42) 109.5 no . . .
C(41) C(46) H(43) 109.5 no . . .
C(41) C(46) H(44) 109.5 no . . .
H(42) C(46) H(43) 109.5 no . . .
H(42) C(46) H(44) 109.5 no . . .
H(43) C(46) H(44) 109.5 no . . .
C(43) C(47) H(45) 109.5 no . . .
C(43) C(47) H(46) 109.5 no . . .
C(43) C(47) H(47) 109.5 no . . .
H(45) C(47) H(46) 109.5 no . . .
H(45) C(47) H(47) 109.5 no . . .
H(46) C(47) H(47) 109.5 no . . .
C(45) C(48) H(48) 109.5 no . . .
C(45) C(48) H(49) 109.5 no . . .
C(45) C(48) H(50) 109.5 no . . .
H(48) C(48) H(49) 109.5 no . . .
H(48) C(48) H(50) 109.5 no . . .
H(49) C(48) H(50) 109.5 no . . .
C(50) C(51) H(51) 119.7 no . . .
C(52) C(51) H(51) 119.6 no . . .
C(51) C(52) H(52) 120.3 no . . .
C(53) C(52) H(52) 120.3 no . . .
C(52) C(53) H(53) 119.3 no . . .
C(54) C(53) H(53) 119.3 no . . .
C(56) C(57) H(54) 122.2 no . . .
C(58) C(57) H(54) 122.2 no . . .
C(58) C(59) H(55) 120.8 no . . .
C(60) C(59) H(55) 120.8 no . . .
C(56) C(61) H(56) 109.5 no . . .
C(56) C(61) H(57) 109.5 no . . .
C(56) C(61) H(58) 109.5 no . . .
H(56) C(61) H(57) 109.5 no . . .
H(56) C(61) H(58) 109.5 no . . .
H(57) C(61) H(58) 109.5 no . . .
C(58) C(62) H(59) 109.5 no . . .
C(58) C(62) H(60) 109.5 no . . .
C(58) C(62) H(61) 109.5 no . . .
H(59) C(62) H(60) 109.5 no . . .
H(59) C(62) H(61) 109.5 no . . .
H(60) C(62) H(61) 109.5 no . . .
C(60) C(63) H(62) 109.5 no . . .
C(60) C(63) H(63) 109.5 no . . .
C(60) C(63) H(64) 109.5 no . . .
H(62) C(63) H(63) 109.5 no . . .
H(62) C(63) H(64) 109.5 no . . .
H(63) C(63) H(64) 109.5 no . . .
C(65) C(66) H(65) 120.3 no . . .
C(67) C(66) H(65) 120.3 no . . .
C(67) C(68) H(66) 119.6 no . . .
C(69) C(68) H(66) 119.7 no . . .
C(65) C(70) H(67) 109.5 no . . .
C(65) C(70) H(68) 109.5 no . . .
C(65) C(70) H(69) 109.5 no . . .
H(67) C(70) H(68) 109.5 no . . .
H(67) C(70) H(69) 109.5 no . . .
H(68) C(70) H(69) 109.5 no . . .
C(67) C(71) H(70) 109.5 no . . .
C(67) C(71) H(71) 109.5 no . . .
C(67) C(71) H(72) 109.5 no . . .
H(70) C(71) H(71) 109.5 no . . .
H(70) C(71) H(72) 109.5 no . . .
H(71) C(71) H(72) 109.5 no . . .
C(69) C(72) H(73) 109.5 no . . .
C(69) C(72) H(74) 109.5 no . . .
C(69) C(72) H(75) 109.5 no . . .
H(73) C(72) H(74) 109.5 no . . .
H(73) C(72) H(75) 109.5 no . . .
H(74) C(72) H(75) 109.5 no . . .
C(74) C(75) H(76) 120.7 no . . .
C(76) C(75) H(76) 120.7 no . . .
C(75) C(76) H(77) 119.2 no . . .
C(77) C(76) H(77) 119.2 no . . .
C(76) C(77) H(78) 119.5 no . . .
C(78) C(77) H(78) 119.5 no . . .
C(80) C(81) H(79) 119.8 no . . .
C(82) C(81) H(79) 119.8 no . . .
C(82) C(83) H(80) 119.8 no . . .
C(84) C(83) H(80) 119.8 no . . .
C(80) C(85) H(81) 109.5 no . . .
C(80) C(85) H(82) 109.5 no . . .
C(80) C(85) H(83) 109.5 no . . .
H(81) C(85) H(82) 109.5 no . . .
H(81) C(85) H(83) 109.5 no . . .
H(82) C(85) H(83) 109.5 no . . .
C(82) C(86) H(84) 109.5 no . . .
C(82) C(86) H(85) 109.5 no . . .
C(82) C(86) H(86) 109.5 no . . .
H(84) C(86) H(85) 109.5 no . . .
H(84) C(86) H(86) 109.5 no . . .
H(85) C(86) H(86) 109.5 no . . .
C(84) C(87) H(87) 109.5 no . . .
C(84) C(87) H(88) 109.5 no . . .
C(84) C(87) H(89) 109.5 no . . .
H(87) C(87) H(88) 109.5 no . . .
H(87) C(87) H(89) 109.5 no . . .
H(88) C(87) H(89) 109.5 no . . .
C(89) C(90) H(90) 118.4 no . . .
C(91) C(90) H(90) 118.4 no . . .
C(91) C(92) H(91) 120.7 no . . .
C(93) C(92) H(91) 120.7 no . . .
C(89) C(94) H(92) 109.5 no . . .
C(89) C(94) H(93) 109.5 no . . .
C(89) C(94) H(94) 109.5 no . . .
H(92) C(94) H(93) 109.5 no . . .
H(92) C(94) H(94) 109.5 no . . .
H(93) C(94) H(94) 109.5 no . . .
C(91) C(95) H(95) 109.5 no . . .
C(91) C(95) H(96) 109.5 no . . .
C(91) C(95) H(97) 109.5 no . . .
H(95) C(95) H(96) 109.5 no . . .
H(95) C(95) H(97) 109.5 no . . .
H(96) C(95) H(97) 109.5 no . . .
C(93) C(96) H(98) 109.5 no . . .
C(93) C(96) H(99) 109.5 no . . .
C(93) C(96) H(100) 109.5 no . . .
H(98) C(96) H(99) 109.5 no . . .
H(98) C(96) H(100) 109.5 no . . .
H(99) C(96) H(100) 109.5 no . . .

loop_
_geom_bond_atom_site_label_1
_geom_bond_atom_site_label_2
_geom_bond_distance
_geom_bond_publ_flag
_geom_bond_site_symmetry_1
_geom_bond_site_symmetry_2
Ge(1) S(1) 2.221(2) yes . .
Ge(1) S(2) 2.223(2) yes . .
Ge(1) S(3) 2.201(2) yes . .
Ge(1) C(1) 1.944(9) yes . .
Ge(2) S(4) 2.233(2) yes . .
Ge(2) S(5) 2.223(2) yes . .
Ge(2) S(6) 2.226(2) yes . .
Ge(2) C(25) 1.968(10) yes . .
Ge(3) S(7) 2.222(2) yes . .
Ge(3) S(8) 2.214(2) yes . .
Ge(3) S(9) 2.219(2) yes . .
Ge(3) C(49) 1.968(10) yes . .
Ge(4) S(10) 2.225(2) yes . .
Ge(4) S(11) 2.213(2) yes . .
Ge(4) S(12) 2.221(2) yes . .
Ge(4) C(73) 1.954(9) yes . .
Ni(1) S(1) 2.240(2) yes . .
Ni(1) S(2) 2.237(2) yes . .
Ni(1) S(4) 2.272(2) yes . .
Ni(1) S(5) 2.249(2) yes . .
Ni(2) S(1) 2.266(2) yes . .
Ni(2) S(3) 2.238(2) yes . .
Ni(2) S(7) 2.264(2) yes . .
Ni(2) S(8) 2.239(2) yes . .
Ni(3) S(5) 2.229(2) yes . .
Ni(3) S(6) 2.251(2) yes . .
Ni(3) S(7) 2.274(2) yes . .
Ni(3) S(9) 2.259(2) yes . .
Ni(4) S(2) 2.258(2) yes . .
Ni(4) S(3) 2.257(2) yes . .
Ni(4) S(10) 2.254(2) yes . .
Ni(4) S(11) 2.234(2) yes . .
Ni(5) S(4) 2.228(2) yes . .
Ni(5) S(6) 2.214(2) yes . .
Ni(5) S(10) 2.273(2) yes . .
Ni(5) S(12) 2.255(2) yes . .
Ni(6) S(8) 2.244(2) yes . .
Ni(6) S(9) 2.265(2) yes . .
Ni(6) S(11) 2.233(2) yes . .
Ni(6) S(12) 2.239(2) yes . .
Cl(1) C(97) 1.69(2) yes . .
Cl(2) Cl(3) 2.14(3) yes . .
Cl(2) C(97) 1.74(2) yes . .
Cl(3) C(97) 1.60(3) yes . .
C(1) C(2) 1.425(13) yes . .
C(1) C(6) 1.420(15) yes . .
C(2) C(3) 1.380(13) yes . .
C(2) C(7) 1.491(15) yes . .
C(3) C(4) 1.391(16) yes . .
C(4) C(5) 1.370(14) yes . .
C(5) C(6) 1.401(13) yes . .
C(6) C(16) 1.433(12) yes . .
C(7) C(8) 1.454(16) yes . .
C(7) C(12) 1.407(17) yes . .
C(8) C(9) 1.375(17) yes . .
C(8) C(13) 1.514(18) yes . .
C(9) C(10) 1.38(2) yes . .
C(10) C(11) 1.38(2) yes . .
C(10) C(14) 1.52(2) yes . .
C(11) C(12) 1.404(17) yes . .
C(12) C(15) 1.502(18) yes . .
C(16) C(17) 1.441(14) yes . .
C(16) C(21) 1.432(14) yes . .
C(17) C(18) 1.387(14) yes . .
C(17) C(22) 1.495(15) yes . .
C(18) C(19) 1.397(18) yes . .
C(19) C(20) 1.376(19) yes . .
C(19) C(23) 1.492(16) yes . .
C(20) C(21) 1.372(15) yes . .
C(21) C(24) 1.514(16) yes . .
C(25) C(26) 1.366(13) yes . .
C(25) C(30) 1.401(13) yes . .
C(26) C(27) 1.389(15) yes . .
C(26) C(31) 1.521(14) yes . .
C(27) C(28) 1.414(16) yes . .
C(28) C(29) 1.375(17) yes . .
C(29) C(30) 1.411(15) yes . .
C(30) C(40) 1.514(13) yes . .
C(31) C(32) 1.396(16) yes . .
C(31) C(36) 1.382(15) yes . .
C(32) C(33) 1.424(16) yes . .
C(32) C(37) 1.477(15) yes . .
C(33) C(34) 1.35(2) yes . .
C(34) C(35) 1.37(2) yes . .
C(34) C(38) 1.531(19) yes . .
C(35) C(36) 1.409(17) yes . .
C(36) C(39) 1.494(16) yes . .
C(40) C(41) 1.437(12) yes . .
C(40) C(45) 1.383(15) yes . .
C(41) C(42) 1.371(15) yes . .
C(41) C(46) 1.519(16) yes . .
C(42) C(43) 1.394(18) yes . .
C(43) C(44) 1.389(16) yes . .
C(43) C(47) 1.551(15) yes . .
C(44) C(45) 1.379(15) yes . .
C(45) C(48) 1.533(14) yes . .
C(49) C(50) 1.408(14) yes . .
C(49) C(54) 1.356(15) yes . .
C(50) C(51) 1.399(17) yes . .
C(50) C(55) 1.46(2) yes . .
C(51) C(52) 1.384(19) yes . .
C(52) C(53) 1.377(15) yes . .
C(53) C(54) 1.393(14) yes . .
C(54) C(64) 1.504(14) yes . .
C(55) C(56) 1.43(2) yes . .
C(55) C(60) 1.35(2) yes . .
C(56) C(57) 1.35(2) yes . .
C(56) C(61) 1.55(2) yes . .
C(57) C(58) 1.43(4) yes . .
C(58) C(59) 1.26(4) yes . .
C(58) C(62) 1.65(5) yes . .
C(59) C(60) 1.50(4) yes . .
C(60) C(63) 1.51(3) yes . .
C(64) C(65) 1.401(13) yes . .
C(64) C(69) 1.389(14) yes . .
C(65) C(66) 1.371(16) yes . .
C(65) C(70) 1.547(16) yes . .
C(66) C(67) 1.364(19) yes . .
C(67) C(68) 1.381(18) yes . .
C(67) C(71) 1.51(2) yes . .
C(68) C(69) 1.395(17) yes . .
C(69) C(72) 1.536(15) yes . .
C(73) C(74) 1.372(14) yes . .
C(73) C(78) 1.413(12) yes . .
C(74) C(75) 1.418(13) yes . .
C(74) C(79) 1.524(14) yes . .
C(75) C(76) 1.378(14) yes . .
C(76) C(77) 1.372(16) yes . .
C(77) C(78) 1.392(13) yes . .
C(78) C(88) 1.467(14) yes . .
C(79) C(80) 1.383(17) yes . .
C(79) C(84) 1.395(15) yes . .
C(80) C(81) 1.376(15) yes . .
C(80) C(85) 1.489(17) yes . .
C(81) C(82) 1.350(17) yes . .
C(82) C(83) 1.356(19) yes . .
C(82) C(86) 1.567(18) yes . .
C(83) C(84) 1.402(16) yes . .
C(84) C(87) 1.533(19) yes . .
C(88) C(89) 1.430(15) yes . .
C(88) C(93) 1.437(14) yes . .
C(89) C(90) 1.384(16) yes . .
C(89) C(94) 1.470(16) yes . .
C(90) C(91) 1.366(16) yes . .
C(91) C(92) 1.396(15) yes . .
C(91) C(95) 1.511(16) yes . .
C(92) C(93) 1.379(14) yes . .
C(93) C(96) 1.512(15) yes . .
C(3) H(1) 0.950 no . .
C(4) H(2) 0.950 no . .
C(5) H(3) 0.950 no . .
C(9) H(4) 0.950 no . .
C(11) H(5) 0.950 no . .
C(13) H(6) 0.980 no . .
C(13) H(7) 0.980 no . .
C(13) H(8) 0.980 no . .
C(14) H(9) 0.980 no . .
C(14) H(10) 0.980 no . .
C(14) H(11) 0.980 no . .
C(15) H(12) 0.980 no . .
C(15) H(13) 0.980 no . .
C(15) H(14) 0.980 no . .
C(18) H(15) 0.950 no . .
C(20) H(16) 0.950 no . .
C(22) H(17) 0.980 no . .
C(22) H(18) 0.980 no . .
C(22) H(19) 0.980 no . .
C(23) H(20) 0.980 no . .
C(23) H(21) 0.980 no . .
C(23) H(22) 0.980 no . .
C(24) H(23) 0.980 no . .
C(24) H(24) 0.980 no . .
C(24) H(25) 0.980 no . .
C(27) H(26) 0.950 no . .
C(28) H(27) 0.950 no . .
C(29) H(28) 0.950 no . .
C(33) H(29) 0.950 no . .
C(35) H(30) 0.950 no . .
C(37) H(31) 0.980 no . .
C(37) H(32) 0.980 no . .
C(37) H(33) 0.980 no . .
C(38) H(34) 0.980 no . .
C(38) H(35) 0.980 no . .
C(38) H(36) 0.980 no . .
C(39) H(37) 0.980 no . .
C(39) H(38) 0.980 no . .
C(39) H(39) 0.980 no . .
C(42) H(40) 0.950 no . .
C(44) H(41) 0.950 no . .
C(46) H(42) 0.980 no . .
C(46) H(43) 0.980 no . .
C(46) H(44) 0.980 no . .
C(47) H(45) 0.980 no . .
C(47) H(46) 0.980 no . .
C(47) H(47) 0.980 no . .
C(48) H(48) 0.980 no . .
C(48) H(49) 0.980 no . .
C(48) H(50) 0.980 no . .
C(51) H(51) 0.950 no . .
C(52) H(52) 0.950 no . .
C(53) H(53) 0.950 no . .
C(57) H(54) 0.950 no . .
C(59) H(55) 0.950 no . .
C(61) H(56) 0.980 no . .
C(61) H(57) 0.980 no . .
C(61) H(58) 0.980 no . .
C(62) H(59) 0.980 no . .
C(62) H(60) 0.980 no . .
C(62) H(61) 0.980 no . .
C(63) H(62) 0.980 no . .
C(63) H(63) 0.980 no . .
C(63) H(64) 0.980 no . .
C(66) H(65) 0.950 no . .
C(68) H(66) 0.950 no . .
C(70) H(67) 0.980 no . .
C(70) H(68) 0.980 no . .
C(70) H(69) 0.980 no . .
C(71) H(70) 0.980 no . .
C(71) H(71) 0.980 no . .
C(71) H(72) 0.980 no . .
C(72) H(73) 0.980 no . .
C(72) H(74) 0.980 no . .
C(72) H(75) 0.980 no . .
C(75) H(76) 0.950 no . .
C(76) H(77) 0.950 no . .
C(77) H(78) 0.950 no . .
C(81) H(79) 0.950 no . .
C(83) H(80) 0.950 no . .
C(85) H(81) 0.980 no . .
C(85) H(82) 0.980 no . .
C(85) H(83) 0.980 no . .
C(86) H(84) 0.980 no . .
C(86) H(85) 0.980 no . .
C(86) H(86) 0.980 no . .
C(87) H(87) 0.980 no . .
C(87) H(88) 0.980 no . .
C(87) H(89) 0.980 no . .
C(90) H(90) 0.950 no . .
C(92) H(91) 0.950 no . .
C(94) H(92) 0.980 no . .
C(94) H(93) 0.980 no . .
C(94) H(94) 0.980 no . .
C(95) H(95) 0.980 no . .
C(95) H(96) 0.980 no . .
C(95) H(97) 0.980 no . .
C(96) H(98) 0.980 no . .
C(96) H(99) 0.980 no . .
C(96) H(100) 0.980 no . .

loop_
_geom_contact_atom_site_label_1
_geom_contact_atom_site_label_2
_geom_contact_distance
_geom_contact_publ_flag
_geom_contact_site_symmetry_1
_geom_contact_site_symmetry_2
Ge(1) Ni(1) 3.1087(13) ? . .
Ge(1) Ni(2) 3.0960(15) ? . .
Ge(1) Ni(4) 3.0551(13) ? . .
Ge(1) C(2) 2.924(9) ? . .
Ge(1) C(6) 2.930(9) ? . .
Ge(1) C(7) 3.167(9) ? . .
Ge(1) C(12) 3.583(10) ? . .
Ge(1) C(16) 3.196(9) ? . .
Ge(1) C(17) 3.577(11) ? . .
Ge(2) Ni(1) 3.0926(13) ? . .
Ge(2) Ni(3) 3.1027(14) ? . .
Ge(2) Ni(5) 3.1185(15) ? . .
Ge(2) C(26) 2.952(10) ? . .
Ge(2) C(30) 2.884(8) ? . .
Ge(2) C(31) 3.289(10) ? . .
Ge(2) C(32) 3.464(11) ? . .
Ge(2) C(37) 3.538(13) ? . .
Ge(2) C(40) 3.059(9) ? . .
Ge(2) C(41) 3.580(9) ? . .
Ge(2) C(45) 3.543(10) ? . .
Ge(3) Ni(2) 3.1011(16) ? . .
Ge(3) Ni(3) 3.0785(14) ? . .
Ge(3) Ni(6) 3.0687(15) ? . .
Ge(3) C(50) 2.919(10) ? . .
Ge(3) C(54) 2.880(11) ? . .
Ge(3) C(55) 3.260(14) ? . .
Ge(3) C(64) 3.259(11) ? . .
Ge(4) Ni(4) 3.0973(14) ? . .
Ge(4) Ni(5) 3.0736(15) ? . .
Ge(4) Ni(6) 3.1054(15) ? . .
Ge(4) C(74) 2.932(10) ? . .
Ge(4) C(78) 2.868(8) ? . .
Ge(4) C(79) 3.241(11) ? . .
Ge(4) C(88) 3.057(8) ? . .
Ge(4) C(93) 3.507(8) ? . .
Ni(1) Ge(1) 3.1087(13) ? . .
Ni(1) Ge(2) 3.0926(13) ? . .
Ni(1) Ni(2) 3.1450(16) ? . .
Ni(1) Ni(3) 3.1835(16) ? . .
Ni(1) Ni(4) 3.1200(16) ? . .
Ni(1) Ni(5) 3.1450(14) ? . .
Ni(2) Ge(1) 3.0960(15) ? . .
Ni(2) Ge(3) 3.1011(16) ? . .
Ni(2) Ni(1) 3.1450(16) ? . .
Ni(2) Ni(3) 3.1230(15) ? . .
Ni(2) Ni(4) 3.1766(16) ? . .
Ni(2) Ni(6) 3.1410(14) ? . .
Ni(3) Ge(2) 3.1027(14) ? . .
Ni(3) Ge(3) 3.0785(14) ? . .
Ni(3) Ni(1) 3.1835(16) ? . .
Ni(3) Ni(2) 3.1230(15) ? . .
Ni(3) Ni(5) 3.1778(16) ? . .
Ni(3) Ni(6) 3.0776(16) ? . .
Ni(4) Ge(1) 3.0551(13) ? . .
Ni(4) Ge(4) 3.0973(14) ? . .
Ni(4) Ni(1) 3.1200(16) ? . .
Ni(4) Ni(2) 3.1766(16) ? . .
Ni(4) Ni(5) 3.1156(15) ? . .
Ni(4) Ni(6) 3.1636(16) ? . .
Ni(5) Ge(2) 3.1185(15) ? . .
Ni(5) Ge(4) 3.0736(15) ? . .
Ni(5) Ni(1) 3.1450(14) ? . .
Ni(5) Ni(3) 3.1778(16) ? . .
Ni(5) Ni(4) 3.1156(15) ? . .
Ni(5) Ni(6) 3.1392(16) ? . .
Ni(6) Ge(3) 3.0687(15) ? . .
Ni(6) Ge(4) 3.1054(15) ? . .
Ni(6) Ni(2) 3.1410(14) ? . .
Ni(6) Ni(3) 3.0776(16) ? . .
Ni(6) Ni(4) 3.1636(16) ? . .
Ni(6) Ni(5) 3.1392(16) ? . .
Cl(1) Cl(2) 2.809(10) ? . .
Cl(1) Cl(3) 2.95(3) ? . .
Cl(2) Cl(1) 2.809(10) ? . .
Cl(3) Cl(1) 2.95(3) ? . .
Cl(3) C(63) 3.12(3) ? . 2_545
S(1) S(2) 3.193(3) ? . .
S(1) S(3) 3.214(3) ? . .
S(1) S(5) 3.120(3) ? . .
S(1) S(7) 3.232(3) ? . .
S(1) C(7) 3.526(9) ? . .
S(1) C(8) 3.457(9) ? . .
S(2) S(1) 3.193(3) ? . .
S(2) S(3) 3.262(3) ? . .
S(2) S(4) 3.159(3) ? . .
S(2) S(10) 3.172(3) ? . .
S(2) C(16) 3.438(9) ? . .
S(2) C(21) 3.573(11) ? . .
S(3) S(1) 3.214(3) ? . .
S(3) S(2) 3.262(3) ? . .
S(3) S(8) 3.075(3) ? . .
S(3) S(11) 3.085(3) ? . .
S(3) C(1) 3.575(10) ? . .
S(3) C(22) 3.584(12) ? . .
S(4) S(2) 3.159(3) ? . .
S(4) S(5) 3.253(3) ? . .
S(4) S(6) 3.172(3) ? . .
S(4) S(10) 3.172(3) ? . .
S(4) C(45) 3.338(10) ? . .
S(4) C(48) 3.536(12) ? . .
S(5) S(1) 3.120(3) ? . .
S(5) S(4) 3.253(3) ? . .
S(5) S(6) 3.210(3) ? . .
S(5) S(7) 3.115(3) ? . .
S(5) C(41) 3.354(9) ? . .
S(5) C(46) 3.538(12) ? . .
S(6) S(4) 3.172(3) ? . .
S(6) S(5) 3.210(3) ? . .
S(6) S(9) 3.161(3) ? . .
S(6) S(12) 3.073(3) ? . .
S(6) C(31) 3.468(10) ? . .
S(6) C(32) 3.193(11) ? . .
S(6) C(33) 3.262(15) ? . .
S(7) S(1) 3.232(3) ? . .
S(7) S(5) 3.115(3) ? . .
S(7) S(8) 3.217(3) ? . .
S(7) S(9) 3.259(3) ? . .
S(8) S(3) 3.075(3) ? . .
S(8) S(7) 3.217(3) ? . .
S(8) S(9) 3.249(3) ? . .
S(8) S(11) 3.101(3) ? . .
S(8) C(55) 3.276(14) ? . .
S(8) C(56) 3.568(17) ? . .
S(8) C(60) 3.301(19) ? . .
S(9) S(6) 3.161(3) ? . .
S(9) S(7) 3.259(3) ? . .
S(9) S(8) 3.249(3) ? . .
S(9) S(12) 3.157(3) ? . .
S(10) S(2) 3.172(3) ? . .
S(10) S(4) 3.172(3) ? . .
S(10) S(11) 3.212(3) ? . .
S(10) S(12) 3.268(3) ? . .
S(10) C(93) 3.534(8) ? . .
S(11) S(3) 3.085(3) ? . .
S(11) S(8) 3.101(3) ? . .
S(11) S(10) 3.212(3) ? . .
S(11) S(12) 3.191(3) ? . .
S(11) C(79) 3.344(11) ? . .
S(11) C(83) 3.369(13) ? . .
S(11) C(84) 3.191(11) ? . .
S(12) S(6) 3.073(3) ? . .
S(12) S(9) 3.157(3) ? . .
S(12) S(10) 3.268(3) ? . .
S(12) S(11) 3.191(3) ? . .
S(12) C(88) 3.561(9) ? . .
S(12) C(89) 3.260(9) ? . .
S(12) C(90) 3.564(9) ? . .
S(12) C(94) 3.517(11) ? . .
C(1) S(3) 3.575(10) ? . .
C(1) C(3) 2.433(12) ? . .
C(1) C(4) 2.790(14) ? . .
C(1) C(5) 2.402(15) ? . .
C(1) C(7) 2.530(14) ? . .
C(1) C(8) 3.480(15) ? . .
C(1) C(12) 3.341(15) ? . .
C(1) C(15) 3.524(16) ? . .
C(1) C(16) 2.495(14) ? . .
C(1) C(17) 3.316(15) ? . .
C(1) C(21) 3.505(15) ? . .
C(1) C(22) 3.467(15) ? . .
C(2) Ge(1) 2.924(9) ? . .
C(2) C(4) 2.396(15) ? . .
C(2) C(5) 2.763(15) ? . .
C(2) C(6) 2.463(13) ? . .
C(2) C(8) 2.544(15) ? . .
C(2) C(12) 2.533(16) ? . .
C(2) C(13) 2.907(16) ? . .
C(2) C(15) 2.976(16) ? . .
C(3) C(1) 2.433(12) ? . .
C(3) C(5) 2.392(14) ? . .
C(3) C(6) 2.831(13) ? . .
C(3) C(7) 2.477(15) ? . .
C(3) C(8) 3.333(15) ? . .
C(3) C(12) 3.411(16) ? . .
C(3) C(13) 3.401(17) ? . .
C(4) C(1) 2.790(14) ? . .
C(4) C(2) 2.396(15) ? . .
C(4) C(6) 2.436(12) ? . .
C(5) C(1) 2.402(15) ? . .
C(5) C(2) 2.763(15) ? . .
C(5) C(3) 2.392(14) ? . .
C(5) C(16) 2.469(12) ? . .
C(5) C(17) 3.467(13) ? . .
C(5) C(21) 3.248(13) ? . .
C(5) C(24) 3.345(15) ? . .
C(6) Ge(1) 2.930(9) ? . .
C(6) C(2) 2.463(13) ? . .
C(6) C(3) 2.831(13) ? . .
C(6) C(4) 2.436(12) ? . .
C(6) C(17) 2.512(13) ? . .
C(6) C(21) 2.489(13) ? . .
C(6) C(22) 2.984(14) ? . .
C(6) C(24) 2.910(15) ? . .
C(7) Ge(1) 3.167(9) ? . .
C(7) S(1) 3.526(9) ? . .
C(7) C(1) 2.530(14) ? . .
C(7) C(3) 2.477(15) ? . .
C(7) C(9) 2.444(17) ? . .
C(7) C(10) 2.818(17) ? . .
C(7) C(11) 2.417(17) ? . .
C(7) C(13) 2.549(17) ? . .
C(7) C(15) 2.536(17) ? . .
C(8) S(1) 3.457(9) ? . .
C(8) C(1) 3.480(15) ? . .
C(8) C(2) 2.544(15) ? . .
C(8) C(3) 3.333(15) ? . .
C(8) C(10) 2.41(2) ? . .
C(8) C(11) 2.779(18) ? . .
C(8) C(12) 2.462(18) ? . .
C(9) C(7) 2.444(17) ? . .
C(9) C(11) 2.39(2) ? . .
C(9) C(12) 2.807(19) ? . .
C(9) C(13) 2.531(19) ? . .
C(9) C(14) 2.54(2) ? . .
C(10) C(7) 2.818(17) ? . .
C(10) C(8) 2.41(2) ? . .
C(10) C(12) 2.442(18) ? . .
C(11) C(7) 2.417(17) ? . .
C(11) C(8) 2.779(18) ? . .
C(11) C(9) 2.39(2) ? . .
C(11) C(14) 2.50(2) ? . .
C(11) C(15) 2.516(18) ? . .
C(12) Ge(1) 3.583(10) ? . .
C(12) C(1) 3.341(15) ? . .
C(12) C(2) 2.533(16) ? . .
C(12) C(3) 3.411(16) ? . .
C(12) C(8) 2.462(18) ? . .
C(12) C(9) 2.807(19) ? . .
C(12) C(10) 2.442(18) ? . .
C(13) C(2) 2.907(16) ? . .
C(13) C(3) 3.401(17) ? . .
C(13) C(7) 2.549(17) ? . .
C(13) C(9) 2.531(19) ? . .
C(14) C(9) 2.54(2) ? . .
C(14) C(11) 2.50(2) ? . .
C(15) C(1) 3.524(16) ? . .
C(15) C(2) 2.976(16) ? . .
C(15) C(7) 2.536(17) ? . .
C(15) C(11) 2.516(18) ? . .
C(16) Ge(1) 3.196(9) ? . .
C(16) S(2) 3.438(9) ? . .
C(16) C(1) 2.495(14) ? . .
C(16) C(5) 2.469(12) ? . .
C(16) C(18) 2.439(14) ? . .
C(16) C(19) 2.843(13) ? . .
C(16) C(20) 2.428(15) ? . .
C(16) C(22) 2.564(15) ? . .
C(16) C(24) 2.545(16) ? . .
C(17) Ge(1) 3.577(11) ? . .
C(17) C(1) 3.316(15) ? . .
C(17) C(5) 3.467(13) ? . .
C(17) C(6) 2.512(13) ? . .
C(17) C(19) 2.442(15) ? . .
C(17) C(20) 2.781(17) ? . .
C(17) C(21) 2.454(16) ? . .
C(18) C(16) 2.439(14) ? . .
C(18) C(20) 2.371(19) ? . .
C(18) C(21) 2.777(17) ? . .
C(18) C(22) 2.484(15) ? . .
C(18) C(23) 2.500(18) ? . .
C(19) C(16) 2.843(13) ? . .
C(19) C(17) 2.442(15) ? . .
C(19) C(21) 2.418(15) ? . .
C(20) C(16) 2.428(15) ? . .
C(20) C(17) 2.781(17) ? . .
C(20) C(18) 2.371(19) ? . .
C(20) C(23) 2.515(19) ? . .
C(20) C(24) 2.507(17) ? . .
C(20) C(76) 3.515(16) ? . 2_545
C(20) C(77) 3.569(17) ? . 2_545
C(21) S(2) 3.573(11) ? . .
C(21) C(1) 3.505(15) ? . .
C(21) C(5) 3.248(13) ? . .
C(21) C(6) 2.489(13) ? . .
C(21) C(17) 2.454(16) ? . .
C(21) C(18) 2.777(17) ? . .
C(21) C(19) 2.418(15) ? . .
C(22) S(3) 3.584(12) ? . .
C(22) C(1) 3.467(15) ? . .
C(22) C(6) 2.984(14) ? . .
C(22) C(16) 2.564(15) ? . .
C(22) C(18) 2.484(15) ? . .
C(22) C(86) 3.536(18) ? . 3_565
C(23) C(18) 2.500(18) ? . .
C(23) C(20) 2.515(19) ? . .
C(24) C(5) 3.345(15) ? . .
C(24) C(6) 2.910(15) ? . .
C(24) C(16) 2.545(16) ? . .
C(24) C(20) 2.507(17) ? . .
C(25) C(27) 2.383(15) ? . .
C(25) C(28) 2.785(16) ? . .
C(25) C(29) 2.455(15) ? . .
C(25) C(31) 2.531(14) ? . .
C(25) C(32) 3.224(15) ? . .
C(25) C(36) 3.498(14) ? . .
C(25) C(37) 3.341(17) ? . .
C(25) C(40) 2.515(13) ? . .
C(25) C(41) 3.351(13) ? . .
C(25) C(45) 3.391(15) ? . .
C(25) C(46) 3.539(13) ? . .
C(26) Ge(2) 2.952(10) ? . .
C(26) C(28) 2.433(16) ? . .
C(26) C(29) 2.819(15) ? . .
C(26) C(30) 2.393(14) ? . .
C(26) C(32) 2.518(15) ? . .
C(26) C(36) 2.515(14) ? . .
C(26) C(37) 2.972(16) ? . .
C(26) C(39) 2.944(14) ? . .
C(27) C(25) 2.383(15) ? . .
C(27) C(29) 2.422(16) ? . .
C(27) C(30) 2.751(15) ? . .
C(27) C(31) 2.492(15) ? . .
C(27) C(32) 3.492(16) ? . .
C(27) C(36) 3.209(16) ? . .
C(27) C(39) 3.195(16) ? . .
C(28) C(25) 2.785(16) ? . .
C(28) C(26) 2.433(16) ? . .
C(28) C(30) 2.384(15) ? . .
C(28) C(34) 3.597(19) ? . 3_556
C(29) C(25) 2.455(15) ? . .
C(29) C(26) 2.819(15) ? . .
C(29) C(27) 2.422(16) ? . .
C(29) C(40) 2.515(15) ? . .
C(29) C(41) 3.352(15) ? . .
C(29) C(45) 3.448(17) ? . .
C(29) C(46) 3.445(16) ? . .
C(30) Ge(2) 2.884(8) ? . .
C(30) C(26) 2.393(14) ? . .
C(30) C(27) 2.751(15) ? . .
C(30) C(28) 2.384(15) ? . .
C(30) C(41) 2.549(13) ? . .
C(30) C(45) 2.536(15) ? . .
C(30) C(46) 2.959(14) ? . .
C(30) C(48) 2.939(17) ? . .
C(31) Ge(2) 3.289(10) ? . .
C(31) S(6) 3.468(10) ? . .
C(31) C(25) 2.531(14) ? . .
C(31) C(27) 2.492(15) ? . .
C(31) C(33) 2.399(17) ? . .
C(31) C(34) 2.779(16) ? . .
C(31) C(35) 2.420(15) ? . .
C(31) C(37) 2.536(16) ? . .
C(31) C(39) 2.514(16) ? . .
C(32) Ge(2) 3.464(11) ? . .
C(32) S(6) 3.193(11) ? . .
C(32) C(25) 3.224(15) ? . .
C(32) C(26) 2.518(15) ? . .
C(32) C(27) 3.492(16) ? . .
C(32) C(34) 2.432(17) ? . .
C(32) C(35) 2.802(16) ? . .
C(32) C(36) 2.413(15) ? . .
C(33) S(6) 3.262(15) ? . .
C(33) C(31) 2.399(17) ? . .
C(33) C(35) 2.352(19) ? . .
C(33) C(36) 2.740(18) ? . .
C(33) C(37) 2.505(17) ? . .
C(33) C(38) 2.487(19) ? . .
C(34) C(28) 3.597(19) ? . 3_556
C(34) C(31) 2.779(16) ? . .
C(34) C(32) 2.432(17) ? . .
C(34) C(36) 2.399(18) ? . .
C(35) C(31) 2.420(15) ? . .
C(35) C(32) 2.802(16) ? . .
C(35) C(33) 2.352(19) ? . .
C(35) C(38) 2.517(19) ? . .
C(35) C(39) 2.486(18) ? . .
C(36) C(25) 3.498(14) ? . .
C(36) C(26) 2.515(14) ? . .
C(36) C(27) 3.209(16) ? . .
C(36) C(32) 2.413(15) ? . .
C(36) C(33) 2.740(18) ? . .
C(36) C(34) 2.399(18) ? . .
C(37) Ge(2) 3.538(13) ? . .
C(37) C(25) 3.341(17) ? . .
C(37) C(26) 2.972(16) ? . .
C(37) C(31) 2.536(16) ? . .
C(37) C(33) 2.505(17) ? . .
C(38) C(33) 2.487(19) ? . .
C(38) C(35) 2.517(19) ? . .
C(39) C(26) 2.944(14) ? . .
C(39) C(27) 3.195(16) ? . .
C(39) C(31) 2.514(16) ? . .
C(39) C(35) 2.486(18) ? . .
C(39) C(95) 3.394(18) ? . .
C(40) Ge(2) 3.059(9) ? . .
C(40) C(25) 2.515(13) ? . .
C(40) C(29) 2.515(15) ? . .
C(40) C(42) 2.418(13) ? . .
C(40) C(43) 2.804(14) ? . .
C(40) C(44) 2.412(16) ? . .
C(40) C(46) 2.568(14) ? . .
C(40) C(48) 2.516(15) ? . .
C(41) Ge(2) 3.580(9) ? . .
C(41) S(5) 3.354(9) ? . .
C(41) C(25) 3.351(13) ? . .
C(41) C(29) 3.352(15) ? . .
C(41) C(30) 2.549(13) ? . .
C(41) C(43) 2.419(16) ? . .
C(41) C(44) 2.791(17) ? . .
C(41) C(45) 2.422(15) ? . .
C(42) C(40) 2.418(13) ? . .
C(42) C(44) 2.396(18) ? . .
C(42) C(45) 2.756(14) ? . .
C(42) C(46) 2.511(17) ? . .
C(42) C(47) 2.540(18) ? . .
C(43) C(40) 2.804(14) ? . .
C(43) C(41) 2.419(16) ? . .
C(43) C(45) 2.399(14) ? . .
C(44) C(40) 2.412(16) ? . .
C(44) C(41) 2.791(17) ? . .
C(44) C(42) 2.396(18) ? . .
C(44) C(47) 2.574(16) ? . .
C(44) C(48) 2.512(15) ? . .
C(45) Ge(2) 3.543(10) ? . .
C(45) S(4) 3.338(10) ? . .
C(45) C(25) 3.391(15) ? . .
C(45) C(29) 3.448(17) ? . .
C(45) C(30) 2.536(15) ? . .
C(45) C(41) 2.422(15) ? . .
C(45) C(42) 2.756(14) ? . .
C(45) C(43) 2.399(14) ? . .
C(46) S(5) 3.538(12) ? . .
C(46) C(25) 3.539(13) ? . .
C(46) C(29) 3.445(16) ? . .
C(46) C(30) 2.959(14) ? . .
C(46) C(40) 2.568(14) ? . .
C(46) C(42) 2.511(17) ? . .
C(47) C(42) 2.540(18) ? . .
C(47) C(44) 2.574(16) ? . .
C(48) S(4) 3.536(12) ? . .
C(48) C(30) 2.939(17) ? . .
C(48) C(40) 2.516(15) ? . .
C(48) C(44) 2.512(15) ? . .
C(49) C(51) 2.401(15) ? . .
C(49) C(52) 2.758(15) ? . .
C(49) C(53) 2.363(15) ? . .
C(49) C(55) 2.557(19) ? . .
C(49) C(56) 3.44(2) ? . .
C(49) C(60) 3.43(2) ? . .
C(49) C(61) 3.564(17) ? . .
C(49) C(63) 3.54(2) ? . .
C(49) C(64) 2.562(14) ? . .
C(49) C(65) 3.481(14) ? . .
C(49) C(69) 3.436(15) ? . .
C(49) C(72) 3.575(15) ? . .
C(50) Ge(3) 2.919(10) ? . .
C(50) C(52) 2.418(17) ? . .
C(50) C(53) 2.775(16) ? . .
C(50) C(54) 2.422(16) ? . .
C(50) C(56) 2.48(2) ? . .
C(50) C(60) 2.48(2) ? . .
C(50) C(61) 2.885(19) ? . .
C(50) C(63) 2.881(19) ? . .
C(51) C(49) 2.401(15) ? . .
C(51) C(53) 2.384(17) ? . .
C(51) C(54) 2.782(16) ? . .
C(51) C(55) 2.43(2) ? . .
C(51) C(56) 3.28(2) ? . .
C(51) C(60) 3.29(2) ? . .
C(51) C(61) 3.46(2) ? . .
C(51) C(63) 3.48(2) ? . .
C(52) C(49) 2.758(15) ? . .
C(52) C(50) 2.418(17) ? . .
C(52) C(54) 2.415(15) ? . .
C(53) C(49) 2.363(15) ? . .
C(53) C(50) 2.775(16) ? . .
C(53) C(51) 2.384(17) ? . .
C(53) C(64) 2.434(14) ? . .
C(53) C(65) 3.217(13) ? . .
C(53) C(69) 3.304(15) ? . .
C(53) C(70) 3.459(14) ? . .
C(53) C(72) 3.586(16) ? . .
C(54) Ge(3) 2.880(11) ? . .
C(54) C(50) 2.422(16) ? . .
C(54) C(51) 2.782(16) ? . .
C(54) C(52) 2.415(15) ? . .
C(54) C(65) 2.527(14) ? . .
C(54) C(69) 2.511(15) ? . .
C(54) C(70) 2.978(15) ? . .
C(54) C(72) 2.940(15) ? . .
C(55) Ge(3) 3.260(14) ? . .
C(55) S(8) 3.276(14) ? . .
C(55) C(49) 2.557(19) ? . .
C(55) C(51) 2.43(2) ? . .
C(55) C(57) 2.45(2) ? . .
C(55) C(58) 2.76(4) ? . .
C(55) C(59) 2.45(3) ? . .
C(55) C(61) 2.57(2) ? . .
C(55) C(63) 2.45(2) ? . .
C(56) S(8) 3.568(17) ? . .
C(56) C(49) 3.44(2) ? . .
C(56) C(50) 2.48(2) ? . .
C(56) C(51) 3.28(2) ? . .
C(56) C(58) 2.35(4) ? . .
C(56) C(59) 2.74(3) ? . .
C(56) C(60) 2.37(2) ? . .
C(57) C(55) 2.45(2) ? . .
C(57) C(59) 2.38(3) ? . .
C(57) C(60) 2.80(2) ? . .
C(57) C(61) 2.47(2) ? . .
C(57) C(62) 2.63(4) ? . .
C(58) C(55) 2.76(4) ? . .
C(58) C(56) 2.35(4) ? . .
C(58) C(60) 2.37(4) ? . .
C(59) C(55) 2.45(3) ? . .
C(59) C(56) 2.74(3) ? . .
C(59) C(57) 2.38(3) ? . .
C(59) C(62) 2.49(5) ? . .
C(59) C(63) 2.63(4) ? . .
C(60) S(8) 3.301(19) ? . .
C(60) C(49) 3.43(2) ? . .
C(60) C(50) 2.48(2) ? . .
C(60) C(51) 3.29(2) ? . .
C(60) C(56) 2.37(2) ? . .
C(60) C(57) 2.80(2) ? . .
C(60) C(58) 2.37(4) ? . .
C(61) C(49) 3.564(17) ? . .
C(61) C(50) 2.885(19) ? . .
C(61) C(51) 3.46(2) ? . .
C(61) C(55) 2.57(2) ? . .
C(61) C(57) 2.47(2) ? . .
C(62) C(57) 2.63(4) ? . .
C(62) C(59) 2.49(5) ? . .
C(63) Cl(3) 3.12(3) ? . 2_555
C(63) C(49) 3.54(2) ? . .
C(63) C(50) 2.881(19) ? . .
C(63) C(51) 3.48(2) ? . .
C(63) C(55) 2.45(2) ? . .
C(63) C(59) 2.63(4) ? . .
C(64) Ge(3) 3.259(11) ? . .
C(64) C(49) 2.562(14) ? . .
C(64) C(53) 2.434(14) ? . .
C(64) C(66) 2.420(15) ? . .
C(64) C(67) 2.776(17) ? . .
C(64) C(68) 2.400(17) ? . .
C(64) C(70) 2.568(15) ? . .
C(64) C(72) 2.545(14) ? . .
C(65) C(49) 3.481(14) ? . .
C(65) C(53) 3.217(13) ? . .
C(65) C(54) 2.527(14) ? . .
C(65) C(67) 2.361(18) ? . .
C(65) C(68) 2.736(17) ? . .
C(65) C(69) 2.397(14) ? . .
C(66) C(64) 2.420(15) ? . .
C(66) C(68) 2.381(17) ? . .
C(66) C(69) 2.785(15) ? . .
C(66) C(70) 2.493(18) ? . .
C(66) C(71) 2.48(2) ? . .
C(67) C(64) 2.776(17) ? . .
C(67) C(65) 2.361(18) ? . .
C(67) C(69) 2.413(16) ? . .
C(68) C(64) 2.400(17) ? . .
C(68) C(65) 2.736(17) ? . .
C(68) C(66) 2.381(17) ? . .
C(68) C(71) 2.50(2) ? . .
C(68) C(72) 2.537(18) ? . .
C(69) C(49) 3.436(15) ? . .
C(69) C(53) 3.304(15) ? . .
C(69) C(54) 2.511(15) ? . .
C(69) C(65) 2.397(14) ? . .
C(69) C(66) 2.785(15) ? . .
C(69) C(67) 2.413(16) ? . .
C(70) C(53) 3.459(14) ? . .
C(70) C(54) 2.978(15) ? . .
C(70) C(64) 2.568(15) ? . .
C(70) C(66) 2.493(18) ? . .
C(71) C(66) 2.48(2) ? . .
C(71) C(68) 2.50(2) ? . .
C(72) C(49) 3.575(15) ? . .
C(72) C(53) 3.586(16) ? . .
C(72) C(54) 2.940(15) ? . .
C(72) C(64) 2.545(14) ? . .
C(72) C(68) 2.537(18) ? . .
C(73) C(75) 2.413(14) ? . .
C(73) C(76) 2.758(14) ? . .
C(73) C(77) 2.402(12) ? . .
C(73) C(79) 2.523(14) ? . .
C(73) C(80) 3.334(16) ? . .
C(73) C(84) 3.398(14) ? . .
C(73) C(85) 3.466(18) ? . .
C(73) C(87) 3.592(14) ? . .
C(73) C(88) 2.502(14) ? . .
C(73) C(89) 3.455(14) ? . .
C(73) C(93) 3.309(13) ? . .
C(73) C(96) 3.431(14) ? . .
C(74) Ge(4) 2.932(10) ? . .
C(74) C(76) 2.404(13) ? . .
C(74) C(77) 2.776(13) ? . .
C(74) C(78) 2.427(13) ? . .
C(74) C(80) 2.528(15) ? . .
C(74) C(84) 2.539(14) ? . .
C(74) C(85) 2.905(17) ? . .
C(74) C(87) 2.946(15) ? . .
C(75) C(73) 2.413(14) ? . .
C(75) C(77) 2.400(15) ? . .
C(75) C(78) 2.810(15) ? . .
C(75) C(79) 2.533(13) ? . .
C(75) C(80) 3.385(14) ? . .
C(75) C(84) 3.436(13) ? . .
C(75) C(85) 3.505(17) ? . .
C(76) C(20) 3.515(16) ? . 2_555
C(76) C(73) 2.758(14) ? . .
C(76) C(74) 2.404(13) ? . .
C(76) C(78) 2.405(15) ? . .
C(77) C(20) 3.569(17) ? . 2_555
C(77) C(73) 2.402(12) ? . .
C(77) C(74) 2.776(13) ? . .
C(77) C(75) 2.400(15) ? . .
C(77) C(88) 2.495(15) ? . .
C(77) C(89) 3.390(15) ? . .
C(77) C(93) 3.418(15) ? . .
C(77) C(94) 3.509(17) ? . .
C(77) C(96) 3.539(15) ? . .
C(78) Ge(4) 2.868(8) ? . .
C(78) C(74) 2.427(13) ? . .
C(78) C(75) 2.810(15) ? . .
C(78) C(76) 2.405(15) ? . .
C(78) C(89) 2.533(15) ? . .
C(78) C(93) 2.513(14) ? . .
C(78) C(94) 2.928(16) ? . .
C(78) C(96) 2.898(14) ? . .
C(79) Ge(4) 3.241(11) ? . .
C(79) S(11) 3.344(11) ? . .
C(79) C(73) 2.523(14) ? . .
C(79) C(75) 2.533(13) ? . .
C(79) C(81) 2.402(16) ? . .
C(79) C(82) 2.774(15) ? . .
C(79) C(83) 2.415(15) ? . .
C(79) C(85) 2.486(18) ? . .
C(79) C(87) 2.538(17) ? . .
C(80) C(73) 3.334(16) ? . .
C(80) C(74) 2.528(15) ? . .
C(80) C(75) 3.385(14) ? . .
C(80) C(82) 2.366(15) ? . .
C(80) C(83) 2.736(16) ? . .
C(80) C(84) 2.384(17) ? . .
C(81) C(79) 2.402(16) ? . .
C(81) C(83) 2.349(18) ? . .
C(81) C(84) 2.752(18) ? . .
C(81) C(85) 2.469(16) ? . .
C(81) C(86) 2.525(19) ? . .
C(82) C(79) 2.774(15) ? . .
C(82) C(80) 2.366(15) ? . .
C(82) C(84) 2.394(18) ? . .
C(83) S(11) 3.369(13) ? . .
C(83) C(79) 2.415(15) ? . .
C(83) C(80) 2.736(16) ? . .
C(83) C(81) 2.349(18) ? . .
C(83) C(86) 2.53(2) ? . .
C(83) C(87) 2.55(2) ? . .
C(84) S(11) 3.191(11) ? . .
C(84) C(73) 3.398(14) ? . .
C(84) C(74) 2.539(14) ? . .
C(84) C(75) 3.436(13) ? . .
C(84) C(80) 2.384(17) ? . .
C(84) C(81) 2.752(18) ? . .
C(84) C(82) 2.394(18) ? . .
C(84) C(96) 3.563(15) ? . 2_555
C(85) C(73) 3.466(18) ? . .
C(85) C(74) 2.905(17) ? . .
C(85) C(75) 3.505(17) ? . .
C(85) C(79) 2.486(18) ? . .
C(85) C(81) 2.469(16) ? . .
C(86) C(22) 3.536(18) ? . 3_565
C(86) C(81) 2.525(19) ? . .
C(86) C(83) 2.53(2) ? . .
C(87) C(73) 3.592(14) ? . .
C(87) C(74) 2.946(15) ? . .
C(87) C(79) 2.538(17) ? . .
C(87) C(83) 2.55(2) ? . .
C(88) Ge(4) 3.057(8) ? . .
C(88) S(12) 3.561(9) ? . .
C(88) C(73) 2.502(14) ? . .
C(88) C(77) 2.495(15) ? . .
C(88) C(90) 2.409(15) ? . .
C(88) C(91) 2.800(15) ? . .
C(88) C(92) 2.457(14) ? . .
C(88) C(94) 2.503(16) ? . .
C(88) C(96) 2.537(15) ? . .
C(89) S(12) 3.260(9) ? . .
C(89) C(73) 3.455(14) ? . .
C(89) C(77) 3.390(15) ? . .
C(89) C(78) 2.533(15) ? . .
C(89) C(91) 2.418(15) ? . .
C(89) C(92) 2.834(15) ? . .
C(89) C(93) 2.459(15) ? . .
C(90) S(12) 3.564(9) ? . .
C(90) C(88) 2.409(15) ? . .
C(90) C(92) 2.399(15) ? . .
C(90) C(93) 2.753(15) ? . .
C(90) C(94) 2.506(17) ? . .
C(90) C(95) 2.502(17) ? . .
C(91) C(88) 2.800(15) ? . .
C(91) C(89) 2.418(15) ? . .
C(91) C(93) 2.387(15) ? . .
C(92) C(88) 2.457(14) ? . .
C(92) C(89) 2.834(15) ? . .
C(92) C(90) 2.399(15) ? . .
C(92) C(95) 2.498(17) ? . .
C(92) C(96) 2.501(15) ? . .
C(93) Ge(4) 3.507(8) ? . .
C(93) S(10) 3.534(8) ? . .
C(93) C(73) 3.309(13) ? . .
C(93) C(77) 3.418(15) ? . .
C(93) C(78) 2.513(14) ? . .
C(93) C(89) 2.459(15) ? . .
C(93) C(90) 2.753(15) ? . .
C(93) C(91) 2.387(15) ? . .
C(94) S(12) 3.517(11) ? . .
C(94) C(77) 3.509(17) ? . .
C(94) C(78) 2.928(16) ? . .
C(94) C(88) 2.503(16) ? . .
C(94) C(90) 2.506(17) ? . .
C(95) C(39) 3.394(18) ? . .
C(95) C(90) 2.502(17) ? . .
C(95) C(92) 2.498(17) ? . .
C(96) C(73) 3.431(14) ? . .
C(96) C(77) 3.539(15) ? . .
C(96) C(78) 2.898(14) ? . .
C(96) C(84) 3.563(15) ? . 2_545
C(96) C(88) 2.537(15) ? . .
C(96) C(92) 2.501(15) ? . .
Ge(1) H(12) 3.418 ? . .
Ge(1) H(19) 3.176 ? . .
Ge(2) H(31) 2.937 ? . .
Ge(2) H(44) 3.555 ? . .
Ge(2) H(48) 3.541 ? . .
Ge(3) H(64) 3.437 ? . .
Ge(3) H(75) 3.339 ? . .
Ge(4) H(83) 3.507 ? . .
Ge(4) H(87) 3.565 ? . .
Ge(4) H(94) 3.593 ? . .
Ge(4) H(98) 3.422 ? . .
Ni(3) H(31) 3.091 ? . .
Cl(1) H(34) 3.049 ? . 2_545
Cl(1) H(36) 3.266 ? . 4_554
Cl(1) H(65) 3.186 ? . 4_554
Cl(1) H(67) 3.013 ? . 2_545
Cl(1) H(68) 2.902 ? . 4_554
Cl(1) H(93) 3.140 ? . 2_545
Cl(2) H(27) 3.215 ? . 2_555
Cl(2) H(28) 3.358 ? . 2_555
Cl(2) H(65) 3.544 ? . 4_554
Cl(2) H(72) 3.371 ? . 4_554
Cl(2) H(87) 3.277 ? . 2_545
Cl(3) H(27) 3.426 ? . 2_555
Cl(3) H(28) 3.128 ? . 2_555
Cl(3) H(62) 3.543 ? . 2_545
Cl(3) H(63) 2.741 ? . 2_545
Cl(3) H(64) 2.668 ? . 2_545
Cl(3) H(67) 3.191 ? . 2_545
S(1) H(52) 2.817 ? . 2_445
S(2) H(77) 2.822 ? . 2_545
S(3) H(12) 2.782 ? . .
S(3) H(18) 3.381 ? . .
S(3) H(19) 3.040 ? . .
S(4) H(48) 2.851 ? . .
S(4) H(76) 3.475 ? . 2_545
S(4) H(77) 3.276 ? . 2_545
S(5) H(31) 2.918 ? . .
S(5) H(43) 3.321 ? . .
S(5) H(44) 3.360 ? . .
S(5) H(52) 3.187 ? . 2_445
S(6) H(29) 3.555 ? . .
S(6) H(31) 3.171 ? . .
S(7) H(51) 3.222 ? . 2_445
S(7) H(52) 3.429 ? . 2_445
S(7) H(75) 3.166 ? . .
S(9) H(67) 3.101 ? . .
S(10) H(76) 3.070 ? . 2_545
S(10) H(98) 2.855 ? . .
S(11) H(87) 3.234 ? . .
S(12) H(93) 3.364 ? . .
S(12) H(94) 3.325 ? . .
C(1) H(1) 3.293 ? . .
C(1) H(3) 3.262 ? . .
C(1) H(8) 2.993 ? . .
C(1) H(12) 3.387 ? . .
C(1) H(14) 3.268 ? . .
C(1) H(19) 2.769 ? . .
C(1) H(25) 3.387 ? . .
C(1) H(84) 3.422 ? . 3_565
C(2) H(1) 2.030 ? . .
C(2) H(2) 3.253 ? . .
C(2) H(6) 3.242 ? . .
C(2) H(8) 2.485 ? . .
C(2) H(12) 3.248 ? . .
C(2) H(14) 2.635 ? . .
C(2) H(84) 3.354 ? . 3_565
C(3) H(2) 2.040 ? . .
C(3) H(3) 3.241 ? . .
C(3) H(6) 3.342 ? . .
C(3) H(8) 3.023 ? . .
C(3) H(14) 2.978 ? . .
C(3) H(84) 3.046 ? . 3_565
C(4) H(1) 2.041 ? . .
C(4) H(3) 2.005 ? . .
C(4) H(25) 3.506 ? . .
C(4) H(45) 3.362 ? . 3_555
C(4) H(84) 2.826 ? . 3_565
C(5) H(1) 3.247 ? . .
C(5) H(2) 2.020 ? . .
C(5) H(19) 3.442 ? . .
C(5) H(25) 2.626 ? . .
C(5) H(45) 2.818 ? . 3_555
C(5) H(84) 2.843 ? . 3_565
C(5) H(85) 3.528 ? . 3_565
C(6) H(2) 3.285 ? . .
C(6) H(3) 2.033 ? . .
C(6) H(17) 3.315 ? . .
C(6) H(19) 2.621 ? . .
C(6) H(23) 3.254 ? . .
C(6) H(25) 2.520 ? . .
C(6) H(84) 3.177 ? . 3_565
C(7) H(1) 2.628 ? . .
C(7) H(4) 3.303 ? . .
C(7) H(5) 3.272 ? . .
C(7) H(6) 2.986 ? . .
C(7) H(7) 3.307 ? . .
C(7) H(8) 2.615 ? . .
C(7) H(12) 2.972 ? . .
C(7) H(13) 3.284 ? . .
C(7) H(14) 2.634 ? . .
C(7) H(95) 3.600 ? . 4_454
C(8) H(1) 3.318 ? . .
C(8) H(4) 2.016 ? . .
C(8) H(6) 2.060 ? . .
C(8) H(7) 2.060 ? . .
C(8) H(8) 2.060 ? . .
C(8) H(90) 3.436 ? . 4_454
C(9) H(5) 3.238 ? . .
C(9) H(6) 2.960 ? . .
C(9) H(7) 2.648 ? . .
C(9) H(8) 3.276 ? . .
C(9) H(9) 2.984 ? . .
C(9) H(10) 3.280 ? . .
C(9) H(11) 2.646 ? . .
C(9) H(52) 3.269 ? . 2_445
C(9) H(53) 3.276 ? . 2_445
C(9) H(90) 3.468 ? . 4_454
C(10) H(4) 2.022 ? . .
C(10) H(5) 2.022 ? . .
C(10) H(9) 2.067 ? . .
C(10) H(10) 2.067 ? . .
C(10) H(11) 2.067 ? . .
C(10) H(30) 3.340 ? . 4_454
C(11) H(4) 3.240 ? . .
C(11) H(9) 2.975 ? . .
C(11) H(10) 2.570 ? . .
C(11) H(11) 3.237 ? . .
C(11) H(12) 2.980 ? . .
C(11) H(13) 2.591 ? . .
C(11) H(14) 3.256 ? . .
C(11) H(56) 3.346 ? . .
C(11) H(95) 3.295 ? . 4_454
C(12) H(1) 3.453 ? . .
C(12) H(5) 2.040 ? . .
C(12) H(12) 2.049 ? . .
C(12) H(13) 2.049 ? . .
C(12) H(14) 2.049 ? . .
C(12) H(95) 2.978 ? . 4_454
C(13) H(1) 3.456 ? . .
C(13) H(4) 2.684 ? . .
C(13) H(24) 3.063 ? . 3_555
C(13) H(47) 3.111 ? . .
C(13) H(53) 3.397 ? . 2_445
C(13) H(92) 2.941 ? . 4_454
C(14) H(4) 2.693 ? . .
C(14) H(5) 2.624 ? . .
C(14) H(30) 3.117 ? . 4_454
C(14) H(35) 3.447 ? . 4_454
C(14) H(56) 3.158 ? . .
C(15) H(5) 2.655 ? . .
C(15) H(84) 3.463 ? . 3_565
C(15) H(95) 2.910 ? . 4_454
C(16) H(3) 2.626 ? . .
C(16) H(15) 3.295 ? . .
C(16) H(16) 3.279 ? . .
C(16) H(17) 2.999 ? . .
C(16) H(18) 3.312 ? . .
C(16) H(19) 2.655 ? . .
C(16) H(23) 2.979 ? . .
C(16) H(24) 3.299 ? . .
C(16) H(25) 2.626 ? . .
C(17) H(3) 3.536 ? . .
C(17) H(15) 2.023 ? . .
C(17) H(17) 2.042 ? . .
C(17) H(18) 2.042 ? . .
C(17) H(19) 2.042 ? . .
C(17) H(61) 3.568 ? . 3_565
C(18) H(16) 3.228 ? . .
C(18) H(17) 2.902 ? . .
C(18) H(18) 2.583 ? . .
C(18) H(19) 3.248 ? . .
C(18) H(20) 2.940 ? . .
C(18) H(21) 3.252 ? . .
C(18) H(22) 2.588 ? . .
C(18) H(61) 3.593 ? . 3_565
C(18) H(82) 3.200 ? . .
C(19) H(15) 2.032 ? . .
C(19) H(16) 2.009 ? . .
C(19) H(20) 2.039 ? . .
C(19) H(21) 2.039 ? . .
C(19) H(22) 2.039 ? . .
C(19) H(77) 3.582 ? . 2_545
C(20) H(15) 3.227 ? . .
C(20) H(20) 2.960 ? . .
C(20) H(21) 2.624 ? . .
C(20) H(22) 3.255 ? . .
C(20) H(23) 2.921 ? . .
C(20) H(24) 2.623 ? . .
C(20) H(25) 3.265 ? . .
C(20) H(77) 3.192 ? . 2_545
C(20) H(78) 3.262 ? . 2_545
C(21) H(3) 3.179 ? . .
C(21) H(16) 2.006 ? . .
C(21) H(23) 2.060 ? . .
C(21) H(24) 2.060 ? . .
C(21) H(25) 2.060 ? . .
C(22) H(15) 2.613 ? . .
C(22) H(59) 3.297 ? . 3_565
C(22) H(79) 3.367 ? . .
C(22) H(84) 3.214 ? . 3_565
C(22) H(85) 3.431 ? . 3_565
C(22) H(86) 2.998 ? . .
C(22) H(86) 3.379 ? . 3_565
C(23) H(15) 2.636 ? . .
C(23) H(16) 2.664 ? . .
C(23) H(82) 3.481 ? . .
C(23) H(89) 3.518 ? . 2_545
C(24) H(3) 3.327 ? . .
C(24) H(8) 3.378 ? . 3_555
C(24) H(16) 2.634 ? . .
C(24) H(25) 3.166 ? . 3_555
C(24) H(45) 3.410 ? . 3_555
C(24) H(46) 3.074 ? . .
C(24) H(78) 3.433 ? . 2_545
C(25) H(26) 3.238 ? . .
C(25) H(28) 3.312 ? . .
C(25) H(31) 3.203 ? . .
C(25) H(33) 3.068 ? . .
C(25) H(39) 3.276 ? . .
C(25) H(44) 2.849 ? . .
C(25) H(48) 3.501 ? . .
C(25) H(50) 3.374 ? . .
C(26) H(26) 2.035 ? . .
C(26) H(27) 3.285 ? . .
C(26) H(31) 3.238 ? . .
C(26) H(33) 2.642 ? . .
C(26) H(37) 3.331 ? . .
C(26) H(39) 2.528 ? . .
C(26) H(44) 3.560 ? . .
C(27) H(27) 2.057 ? . .
C(27) H(28) 3.287 ? . .
C(27) H(33) 3.218 ? . .
C(27) H(37) 3.204 ? . .
C(27) H(39) 2.737 ? . .
C(28) H(26) 2.058 ? . .
C(28) H(28) 2.036 ? . .
C(29) H(26) 3.273 ? . .
C(29) H(27) 2.022 ? . .
C(29) H(42) 3.409 ? . .
C(29) H(44) 3.057 ? . .
C(29) H(50) 2.969 ? . .
C(30) H(27) 3.248 ? . .
C(30) H(28) 2.069 ? . .
C(30) H(42) 3.315 ? . .
C(30) H(44) 2.545 ? . .
C(30) H(48) 3.203 ? . .
C(30) H(50) 2.583 ? . .
C(31) H(26) 2.622 ? . .
C(31) H(26) 2.918 ? . 3_556
C(31) H(29) 3.256 ? . .
C(31) H(30) 3.276 ? . .
C(31) H(31) 2.977 ? . .
C(31) H(32) 3.274 ? . .
C(31) H(33) 2.649 ? . .
C(31) H(37) 2.950 ? . .
C(31) H(38) 3.260 ? . .
C(31) H(39) 2.621 ? . .
C(32) H(26) 3.585 ? . .
C(32) H(26) 2.827 ? . 3_556
C(32) H(29) 2.056 ? . .
C(32) H(31) 2.027 ? . .
C(32) H(32) 2.027 ? . .
C(32) H(33) 2.027 ? . .
C(32) H(37) 3.534 ? . 3_556
C(32) H(70) 3.248 ? . .
C(33) H(26) 2.905 ? . 3_556
C(33) H(27) 3.325 ? . 3_556
C(33) H(30) 3.208 ? . .
C(33) H(31) 2.925 ? . .
C(33) H(32) 2.593 ? . .
C(33) H(33) 3.270 ? . .
C(33) H(34) 2.930 ? . .
C(33) H(35) 3.233 ? . .
C(33) H(36) 2.589 ? . .
C(33) H(70) 2.961 ? . .
C(34) H(26) 3.053 ? . 3_556
C(34) H(27) 2.994 ? . 3_556
C(34) H(29) 1.986 ? . .
C(34) H(30) 2.021 ? . .
C(34) H(34) 2.075 ? . .
C(34) H(35) 2.075 ? . .
C(34) H(36) 2.075 ? . .
C(35) H(9) 3.154 ? . 4_555
C(35) H(26) 3.047 ? . 3_556
C(35) H(27) 3.502 ? . 3_556
C(35) H(29) 3.203 ? . .
C(35) H(34) 2.946 ? . .
C(35) H(35) 2.626 ? . .
C(35) H(36) 3.267 ? . .
C(35) H(37) 2.897 ? . .
C(35) H(38) 2.575 ? . .
C(35) H(39) 3.258 ? . .
C(35) H(97) 2.856 ? . .
C(36) H(26) 3.118 ? . .
C(36) H(26) 2.997 ? . 3_556
C(36) H(30) 2.058 ? . .
C(36) H(37) 2.042 ? . .
C(36) H(38) 2.042 ? . .
C(36) H(39) 2.042 ? . .
C(36) H(97) 2.819 ? . .
C(37) H(29) 2.644 ? . .
C(37) H(37) 3.176 ? . 3_556
C(37) H(57) 3.358 ? . 2_445
C(37) H(70) 2.987 ? . .
C(38) H(9) 3.449 ? . 4_555
C(38) H(27) 3.103 ? . 3_556
C(38) H(29) 2.606 ? . .
C(38) H(30) 2.672 ? . .
C(39) H(26) 3.053 ? . .
C(39) H(30) 2.633 ? . .
C(39) H(95) 3.444 ? . .
C(39) H(96) 3.441 ? . .
C(39) H(97) 2.783 ? . .
C(40) H(28) 2.677 ? . .
C(40) H(40) 3.278 ? . .
C(40) H(41) 3.263 ? . .
C(40) H(42) 3.007 ? . .
C(40) H(43) 3.317 ? . .
C(40) H(44) 2.654 ? . .
C(40) H(48) 2.952 ? . .
C(40) H(49) 3.267 ? . .
C(40) H(50) 2.609 ? . .
C(41) H(28) 3.382 ? . .
C(41) H(40) 2.012 ? . .
C(41) H(42) 2.064 ? . .
C(41) H(43) 2.064 ? . .
C(41) H(44) 2.064 ? . .
C(42) H(41) 3.256 ? . .
C(42) H(42) 2.950 ? . .
C(42) H(43) 2.613 ? . .
C(42) H(44) 3.257 ? . .
C(42) H(45) 2.981 ? . .
C(42) H(46) 3.288 ? . .
C(42) H(47) 2.629 ? . .
C(42) H(73) 3.433 ? . 2_445
C(43) H(40) 2.032 ? . .
C(43) H(41) 2.037 ? . .
C(43) H(45) 2.093 ? . .
C(43) H(46) 2.093 ? . .
C(43) H(47) 2.093 ? . .
C(44) H(2) 3.567 ? . 3_555
C(44) H(40) 3.250 ? . .
C(44) H(45) 3.015 ? . .
C(44) H(46) 2.682 ? . .
C(44) H(47) 3.311 ? . .
C(44) H(48) 2.960 ? . .
C(44) H(49) 2.600 ? . .
C(44) H(50) 3.258 ? . .
C(45) H(28) 3.486 ? . .
C(45) H(41) 2.027 ? . .
C(45) H(48) 2.077 ? . .
C(45) H(49) 2.077 ? . .
C(45) H(50) 2.077 ? . .
C(46) H(28) 3.547 ? . .
C(46) H(40) 2.648 ? . .
C(46) H(58) 2.968 ? . 2_445
C(46) H(73) 3.211 ? . 2_445
C(46) H(75) 3.374 ? . 2_445
C(47) H(3) 3.058 ? . 3_555
C(47) H(8) 3.441 ? . .
C(47) H(23) 3.036 ? . .
C(47) H(25) 3.209 ? . 3_555
C(47) H(40) 2.662 ? . .
C(47) H(41) 2.733 ? . .
C(48) H(41) 2.650 ? . .
C(48) H(81) 3.299 ? . 2_545
C(48) H(83) 3.227 ? . 2_545
C(48) H(100) 3.057 ? . 2_545
C(49) H(51) 3.264 ? . .
C(49) H(53) 3.219 ? . .
C(49) H(56) 3.531 ? . .
C(49) H(58) 3.175 ? . .
C(49) H(64) 2.837 ? . .
C(49) H(69) 3.204 ? . .
C(49) H(75) 2.891 ? . .
C(50) H(51) 2.043 ? . .
C(50) H(52) 3.276 ? . .
C(50) H(56) 3.224 ? . .
C(50) H(58) 2.491 ? . .
C(50) H(62) 3.188 ? . .
C(50) H(64) 2.507 ? . .
C(51) H(11) 3.304 ? . 2_455
C(51) H(43) 3.207 ? . 2_455
C(51) H(52) 2.035 ? . .
C(51) H(53) 3.240 ? . .
C(51) H(58) 2.779 ? . .
C(51) H(62) 3.384 ? . .
C(51) H(64) 3.204 ? . .
C(51) H(74) 3.235 ? . 2_455
C(52) H(4) 3.111 ? . 2_455
C(52) H(11) 3.142 ? . 2_455
C(52) H(40) 3.454 ? . 2_455
C(52) H(43) 2.933 ? . 2_455
C(52) H(51) 2.029 ? . .
C(52) H(53) 2.021 ? . .
C(52) H(58) 3.582 ? . .
C(53) H(4) 2.892 ? . 2_455
C(53) H(7) 3.395 ? . 2_455
C(53) H(40) 3.185 ? . 2_455
C(53) H(43) 3.138 ? . 2_455
C(53) H(51) 3.241 ? . .
C(53) H(52) 2.030 ? . .
C(53) H(69) 2.802 ? . .
C(53) H(73) 3.479 ? . .
C(53) H(75) 3.357 ? . .
C(54) H(43) 3.528 ? . 2_455
C(54) H(52) 3.271 ? . .
C(54) H(53) 2.035 ? . .
C(54) H(67) 3.352 ? . .
C(54) H(69) 2.576 ? . .
C(54) H(73) 3.224 ? . .
C(54) H(75) 2.588 ? . .
C(55) H(51) 2.564 ? . .
C(55) H(54) 3.315 ? . .
C(55) H(55) 3.302 ? . .
C(55) H(56) 3.010 ? . .
C(55) H(57) 3.320 ? . .
C(55) H(58) 2.654 ? . .
C(55) H(62) 2.893 ? . .
C(55) H(63) 3.202 ? . .
C(55) H(64) 2.541 ? . .
C(55) H(74) 3.081 ? . 2_455
C(56) H(51) 3.258 ? . .
C(56) H(54) 2.025 ? . .
C(56) H(56) 2.089 ? . .
C(56) H(57) 2.089 ? . .
C(56) H(58) 2.089 ? . .
C(56) H(66) 3.345 ? . 2_455
C(56) H(74) 3.535 ? . 2_455
C(57) H(5) 3.578 ? . .
C(57) H(55) 3.236 ? . .
C(57) H(56) 2.912 ? . .
C(57) H(57) 2.561 ? . .
C(57) H(58) 3.227 ? . .
C(57) H(59) 3.087 ? . .
C(57) H(60) 3.365 ? . .
C(57) H(61) 2.696 ? . .
C(57) H(66) 2.973 ? . 2_455
C(58) H(54) 2.095 ? . .
C(58) H(55) 1.926 ? . .
C(58) H(59) 2.179 ? . .
C(58) H(60) 2.179 ? . .
C(58) H(61) 2.179 ? . .
C(58) H(66) 3.206 ? . 2_455
C(59) H(54) 3.225 ? . .
C(59) H(59) 2.955 ? . .
C(59) H(60) 2.606 ? . .
C(59) H(61) 3.218 ? . .
C(59) H(62) 3.029 ? . .
C(59) H(63) 2.732 ? . .
C(59) H(64) 3.391 ? . .
C(59) H(73) 3.253 ? . 2_455
C(59) H(74) 3.225 ? . 2_455
C(60) H(51) 3.261 ? . .
C(60) H(55) 2.143 ? . .
C(60) H(62) 2.053 ? . .
C(60) H(63) 2.053 ? . .
C(60) H(64) 2.052 ? . .
C(60) H(73) 3.474 ? . 2_455
C(60) H(74) 2.934 ? . 2_455
C(61) H(5) 3.169 ? . .
C(61) H(10) 2.939 ? . .
C(61) H(33) 3.548 ? . 2_455
C(61) H(43) 3.433 ? . 2_455
C(61) H(44) 3.439 ? . 2_455
C(61) H(51) 3.577 ? . .
C(61) H(54) 2.622 ? . .
C(62) H(17) 2.978 ? . 3_565
C(62) H(54) 2.770 ? . .
C(62) H(55) 2.587 ? . .
C(62) H(85) 2.998 ? . .
C(63) H(42) 3.592 ? . 1_565
C(63) H(51) 3.572 ? . .
C(63) H(55) 2.825 ? . .
C(63) H(74) 3.425 ? . 2_455
C(64) H(53) 2.535 ? . .
C(64) H(65) 3.276 ? . .
C(64) H(66) 3.257 ? . .
C(64) H(67) 3.006 ? . .
C(64) H(68) 3.311 ? . .
C(64) H(69) 2.669 ? . .
C(64) H(73) 2.983 ? . .
C(64) H(74) 3.290 ? . .
C(64) H(75) 2.647 ? . .
C(65) H(53) 3.121 ? . .
C(65) H(65) 2.024 ? . .
C(65) H(67) 2.089 ? . .
C(65) H(68) 2.089 ? . .
C(65) H(69) 2.090 ? . .
C(66) H(29) 2.990 ? . .
C(66) H(66) 3.232 ? . .
C(66) H(67) 2.932 ? . .
C(66) H(68) 2.577 ? . .
C(66) H(69) 3.247 ? . .
C(66) H(70) 2.920 ? . .
C(66) H(71) 3.233 ? . .
C(66) H(72) 2.582 ? . .
C(67) H(29) 3.018 ? . .
C(67) H(32) 3.022 ? . .
C(67) H(65) 2.018 ? . .
C(67) H(66) 2.027 ? . .
C(67) H(70) 2.052 ? . .
C(67) H(71) 2.052 ? . .
C(67) H(72) 2.052 ? . .
C(68) H(32) 3.104 ? . .
C(68) H(65) 3.239 ? . .
C(68) H(70) 2.932 ? . .
C(68) H(71) 2.597 ? . .
C(68) H(72) 3.252 ? . .
C(68) H(73) 2.946 ? . .
C(68) H(74) 2.647 ? . .
C(68) H(75) 3.297 ? . .
C(69) H(53) 3.272 ? . .
C(69) H(66) 2.040 ? . .
C(69) H(73) 2.079 ? . .
C(69) H(74) 2.079 ? . .
C(69) H(75) 2.079 ? . .
C(70) H(4) 3.495 ? . 2_455
C(70) H(53) 3.487 ? . .
C(70) H(65) 2.618 ? . .
C(71) H(20) 3.499 ? . 4_455
C(71) H(29) 3.082 ? . .
C(71) H(32) 2.837 ? . .
C(71) H(65) 2.637 ? . .
C(71) H(66) 2.647 ? . .
C(72) H(42) 3.159 ? . 2_455
C(72) H(43) 3.484 ? . 2_455
C(72) H(51) 3.298 ? . 2_445
C(72) H(62) 3.356 ? . 2_445
C(72) H(66) 2.680 ? . .
C(73) H(76) 3.273 ? . .
C(73) H(78) 3.265 ? . .
C(73) H(83) 2.756 ? . .
C(73) H(87) 3.512 ? . .
C(73) H(89) 3.285 ? . .
C(73) H(94) 3.024 ? . .
C(73) H(98) 3.278 ? . .
C(73) H(100) 3.167 ? . .
C(74) H(76) 2.071 ? . .
C(74) H(77) 3.264 ? . .
C(74) H(81) 3.245 ? . .
C(74) H(83) 2.490 ? . .
C(74) H(87) 3.241 ? . .
C(74) H(89) 2.570 ? . .
C(75) H(21) 3.264 ? . 2_555
C(75) H(77) 2.020 ? . .
C(75) H(78) 3.250 ? . .
C(75) H(81) 3.450 ? . .
C(75) H(83) 3.138 ? . .
C(75) H(89) 2.956 ? . .
C(75) H(91) 3.570 ? . 2_555
C(76) H(16) 3.120 ? . 2_555
C(76) H(21) 3.135 ? . 2_555
C(76) H(41) 3.325 ? . 2_555
C(76) H(76) 2.035 ? . .
C(76) H(78) 2.017 ? . .
C(77) H(16) 2.879 ? . 2_555
C(77) H(21) 3.508 ? . 2_555
C(77) H(41) 3.192 ? . 2_555
C(77) H(76) 3.257 ? . .
C(77) H(77) 2.014 ? . .
C(77) H(92) 3.462 ? . .
C(77) H(94) 3.132 ? . .
C(77) H(100) 2.844 ? . .
C(78) H(77) 3.256 ? . .
C(78) H(78) 2.036 ? . .
C(78) H(83) 3.596 ? . .
C(78) H(92) 3.263 ? . .
C(78) H(94) 2.523 ? . .
C(78) H(98) 3.163 ? . .
C(78) H(100) 2.538 ? . .
C(79) H(76) 2.690 ? . .
C(79) H(79) 3.255 ? . .
C(79) H(80) 3.272 ? . .
C(79) H(81) 2.927 ? . .
C(79) H(82) 3.238 ? . .
C(79) H(83) 2.578 ? . .
C(79) H(87) 2.977 ? . .
C(79) H(88) 3.285 ? . .
C(79) H(89) 2.632 ? . .
C(79) H(91) 3.005 ? . 2_555
C(79) H(99) 3.149 ? . 2_555
C(80) H(76) 3.436 ? . .
C(80) H(79) 2.023 ? . .
C(80) H(81) 2.037 ? . .
C(80) H(82) 2.037 ? . .
C(80) H(83) 2.037 ? . .
C(80) H(91) 2.869 ? . 2_555
C(81) H(14) 3.564 ? . 3_565
C(81) H(15) 3.503 ? . .
C(81) H(18) 3.015 ? . .
C(81) H(80) 3.204 ? . .
C(81) H(81) 2.918 ? . .
C(81) H(82) 2.554 ? . .
C(81) H(83) 3.220 ? . .
C(81) H(84) 2.969 ? . .
C(81) H(85) 3.265 ? . .
C(81) H(86) 2.628 ? . .
C(81) H(91) 3.177 ? . 2_555
C(82) H(18) 3.396 ? . .
C(82) H(79) 2.000 ? . .
C(82) H(80) 2.005 ? . .
C(82) H(84) 2.107 ? . .
C(82) H(85) 2.107 ? . .
C(82) H(86) 2.107 ? . .
C(82) H(91) 3.563 ? . 2_555
C(83) H(79) 3.205 ? . .
C(83) H(84) 2.997 ? . .
C(83) H(85) 2.619 ? . .
C(83) H(86) 3.259 ? . .
C(83) H(87) 2.967 ? . .
C(83) H(88) 2.654 ? . .
C(83) H(89) 3.303 ? . .
C(83) H(99) 2.972 ? . 2_555
C(84) H(76) 3.455 ? . .
C(84) H(80) 2.047 ? . .
C(84) H(87) 2.076 ? . .
C(84) H(88) 2.076 ? . .
C(84) H(89) 2.076 ? . .
C(84) H(91) 3.411 ? . 2_555
C(84) H(99) 2.603 ? . 2_555
C(85) H(15) 3.268 ? . .
C(85) H(22) 3.379 ? . .
C(85) H(48) 3.167 ? . 2_555
C(85) H(49) 3.571 ? . 2_555
C(85) H(79) 2.614 ? . .
C(85) H(91) 3.445 ? . 2_555
C(85) H(96) 3.365 ? . 2_555
C(86) H(14) 3.211 ? . 3_565
C(86) H(17) 2.971 ? . 3_565
C(86) H(18) 3.175 ? . .
C(86) H(19) 3.186 ? . 3_565
C(86) H(59) 3.078 ? . .
C(86) H(79) 2.655 ? . .
C(86) H(80) 2.660 ? . .
C(87) H(80) 2.697 ? . .
C(87) H(99) 2.841 ? . 2_555
C(88) H(1) 3.037 ? . 4_555
C(88) H(78) 2.662 ? . .
C(88) H(90) 3.267 ? . .
C(88) H(91) 3.317 ? . .
C(88) H(92) 2.939 ? . .
C(88) H(93) 3.262 ? . .
C(88) H(94) 2.579 ? . .
C(88) H(98) 2.972 ? . .
C(88) H(99) 3.295 ? . .
C(88) H(100) 2.613 ? . .
C(89) H(1) 3.009 ? . 4_555
C(89) H(6) 3.174 ? . 4_555
C(89) H(78) 3.379 ? . .
C(89) H(90) 2.017 ? . .
C(89) H(92) 2.020 ? . .
C(89) H(93) 2.020 ? . .
C(89) H(94) 2.020 ? . .
C(90) H(1) 2.888 ? . 4_555
C(90) H(6) 3.524 ? . 4_555
C(90) H(91) 3.257 ? . .
C(90) H(92) 2.960 ? . .
C(90) H(93) 2.607 ? . .
C(90) H(94) 3.243 ? . .
C(90) H(95) 2.942 ? . .
C(90) H(96) 3.248 ? . .
C(90) H(97) 2.607 ? . .
C(91) H(1) 2.811 ? . 4_555
C(91) H(90) 2.001 ? . .
C(91) H(91) 2.050 ? . .
C(91) H(95) 2.056 ? . .
C(91) H(96) 2.056 ? . .
C(91) H(97) 2.057 ? . .
C(92) H(1) 2.835 ? . 4_555
C(92) H(76) 3.466 ? . 2_545
C(92) H(90) 3.247 ? . .
C(92) H(95) 2.957 ? . .
C(92) H(96) 2.569 ? . .
C(92) H(97) 3.244 ? . .
C(92) H(98) 2.947 ? . .
C(92) H(99) 2.592 ? . .
C(92) H(100) 3.248 ? . .
C(93) H(1) 2.908 ? . 4_555
C(93) H(2) 3.594 ? . 4_555
C(93) H(78) 3.501 ? . .
C(93) H(91) 2.034 ? . .
C(93) H(98) 2.058 ? . .
C(93) H(99) 2.058 ? . .
C(93) H(100) 2.058 ? . .
C(94) H(6) 2.811 ? . 4_555
C(94) H(78) 3.532 ? . .
C(94) H(90) 2.663 ? . .
C(95) H(13) 3.565 ? . 4_555
C(95) H(38) 2.721 ? . .
C(95) H(39) 3.447 ? . .
C(95) H(81) 3.439 ? . 2_545
C(95) H(90) 2.633 ? . .
C(95) H(91) 2.650 ? . .
C(96) H(2) 3.565 ? . 4_555
C(96) H(49) 2.825 ? . 2_555
C(96) H(76) 3.398 ? . 2_545
C(96) H(88) 3.386 ? . 2_545
C(96) H(89) 3.473 ? . 2_545
C(96) H(91) 2.660 ? . .
C(97) H(67) 3.244 ? . 2_545
C(97) H(93) 3.554 ? . 2_545
H(1) C(1) 3.293 ? . .
H(1) C(2) 2.030 ? . .
H(1) C(4) 2.041 ? . .
H(1) C(5) 3.247 ? . .
H(1) C(7) 2.628 ? . .
H(1) C(8) 3.318 ? . .
H(1) C(12) 3.453 ? . .
H(1) C(13) 3.456 ? . .
H(1) C(88) 3.037 ? . 4_454
H(1) C(89) 3.009 ? . 4_454
H(1) C(90) 2.888 ? . 4_454
H(1) C(91) 2.811 ? . 4_454
H(1) C(92) 2.835 ? . 4_454
H(1) C(93) 2.908 ? . 4_454
H(1) H(2) 2.345 ? . .
H(1) H(6) 3.177 ? . .
H(1) H(8) 3.326 ? . .
H(1) H(14) 3.120 ? . .
H(1) H(84) 3.511 ? . 3_565
H(1) H(90) 3.435 ? . 4_454
H(1) H(91) 3.367 ? . 4_454
H(1) H(95) 3.504 ? . 4_454
H(2) C(2) 3.253 ? . .
H(2) C(3) 2.040 ? . .
H(2) C(5) 2.020 ? . .
H(2) C(6) 3.285 ? . .
H(2) C(44) 3.567 ? . 3_555
H(2) C(93) 3.594 ? . 4_454
H(2) C(96) 3.565 ? . 4_454
H(2) H(1) 2.345 ? . .
H(2) H(3) 2.299 ? . .
H(2) H(41) 2.946 ? . 3_555
H(2) H(45) 3.178 ? . 3_555
H(2) H(46) 3.469 ? . 3_555
H(2) H(78) 3.276 ? . 4_454
H(2) H(80) 3.356 ? . 3_565
H(2) H(84) 3.251 ? . 3_565
H(2) H(99) 3.359 ? . 4_454
H(2) H(100) 3.241 ? . 4_454
H(3) C(1) 3.262 ? . .
H(3) C(3) 3.241 ? . .
H(3) C(4) 2.005 ? . .
H(3) C(6) 2.033 ? . .
H(3) C(16) 2.626 ? . .
H(3) C(17) 3.536 ? . .
H(3) C(21) 3.179 ? . .
H(3) C(24) 3.327 ? . .
H(3) C(47) 3.058 ? . 3_555
H(3) H(2) 2.299 ? . .
H(3) H(25) 2.651 ? . .
H(3) H(45) 2.133 ? . 3_555
H(3) H(46) 3.305 ? . 3_555
H(3) H(60) 2.882 ? . 3_565
H(3) H(84) 3.224 ? . 3_565
H(3) H(85) 3.470 ? . 3_565
H(4) C(7) 3.303 ? . .
H(4) C(8) 2.016 ? . .
H(4) C(10) 2.022 ? . .
H(4) C(11) 3.240 ? . .
H(4) C(13) 2.684 ? . .
H(4) C(14) 2.693 ? . .
H(4) C(52) 3.111 ? . 2_445
H(4) C(53) 2.892 ? . 2_445
H(4) C(70) 3.495 ? . 2_445
H(4) H(6) 3.037 ? . .
H(4) H(7) 2.489 ? . .
H(4) H(8) 3.547 ? . .
H(4) H(9) 3.039 ? . .
H(4) H(10) 3.559 ? . .
H(4) H(11) 2.502 ? . .
H(4) H(52) 3.013 ? . 2_445
H(4) H(53) 2.565 ? . 2_445
H(4) H(68) 3.492 ? . 2_445
H(4) H(69) 2.736 ? . 2_445
H(5) C(7) 3.272 ? . .
H(5) C(9) 3.238 ? . .
H(5) C(10) 2.022 ? . .
H(5) C(12) 2.040 ? . .
H(5) C(14) 2.624 ? . .
H(5) C(15) 2.655 ? . .
H(5) C(57) 3.578 ? . .
H(5) C(61) 3.169 ? . .
H(5) H(9) 3.022 ? . .
H(5) H(10) 2.371 ? . .
H(5) H(11) 3.474 ? . .
H(5) H(12) 3.044 ? . .
H(5) H(13) 2.412 ? . .
H(5) H(14) 3.508 ? . .
H(5) H(30) 3.538 ? . 4_454
H(5) H(38) 3.218 ? . 4_454
H(5) H(54) 3.013 ? . .
H(5) H(56) 2.655 ? . .
H(5) H(57) 2.916 ? . .
H(5) H(95) 3.422 ? . 4_454
H(6) C(2) 3.242 ? . .
H(6) C(3) 3.342 ? . .
H(6) C(7) 2.986 ? . .
H(6) C(8) 2.060 ? . .
H(6) C(9) 2.960 ? . .
H(6) C(89) 3.174 ? . 4_454
H(6) C(90) 3.524 ? . 4_454
H(6) C(94) 2.811 ? . 4_454
H(6) H(1) 3.177 ? . .
H(6) H(4) 3.037 ? . .
H(6) H(7) 1.600 ? . .
H(6) H(8) 1.600 ? . .
H(6) H(16) 3.520 ? . 3_555
H(6) H(24) 2.912 ? . 3_555
H(6) H(90) 3.450 ? . 4_454
H(6) H(92) 1.977 ? . 4_454
H(6) H(93) 3.157 ? . 4_454
H(6) H(94) 3.563 ? . 4_454
H(7) C(7) 3.307 ? . .
H(7) C(8) 2.060 ? . .
H(7) C(9) 2.648 ? . .
H(7) C(53) 3.395 ? . 2_445
H(7) H(4) 2.489 ? . .
H(7) H(6) 1.600 ? . .
H(7) H(8) 1.600 ? . .
H(7) H(24) 3.369 ? . 3_555
H(7) H(47) 2.728 ? . .
H(7) H(53) 2.505 ? . 2_445
H(7) H(92) 3.301 ? . 4_454
H(8) C(1) 2.993 ? . .
H(8) C(2) 2.485 ? . .
H(8) C(3) 3.023 ? . .
H(8) C(7) 2.615 ? . .
H(8) C(8) 2.060 ? . .
H(8) C(9) 3.276 ? . .
H(8) C(24) 3.378 ? . 3_555
H(8) C(47) 3.441 ? . .
H(8) H(1) 3.326 ? . .
H(8) H(4) 3.547 ? . .
H(8) H(6) 1.600 ? . .
H(8) H(7) 1.600 ? . .
H(8) H(24) 2.475 ? . 3_555
H(8) H(25) 3.530 ? . 3_555
H(8) H(46) 3.583 ? . .
H(8) H(47) 2.624 ? . .
H(8) H(92) 3.502 ? . 4_454
H(9) C(9) 2.984 ? . .
H(9) C(10) 2.067 ? . .
H(9) C(11) 2.975 ? . .
H(9) C(35) 3.154 ? . 4_454
H(9) C(38) 3.449 ? . 4_454
H(9) H(4) 3.039 ? . .
H(9) H(5) 3.022 ? . .
H(9) H(10) 1.600 ? . .
H(9) H(11) 1.600 ? . .
H(9) H(30) 2.322 ? . 4_454
H(9) H(35) 2.586 ? . 4_454
H(10) C(9) 3.280 ? . .
H(10) C(10) 2.067 ? . .
H(10) C(11) 2.570 ? . .
H(10) C(61) 2.939 ? . .
H(10) H(4) 3.559 ? . .
H(10) H(5) 2.371 ? . .
H(10) H(9) 1.600 ? . .
H(10) H(11) 1.600 ? . .
H(10) H(30) 3.481 ? . 4_454
H(10) H(42) 3.587 ? . 2_455
H(10) H(56) 2.207 ? . .
H(10) H(57) 2.934 ? . .
H(10) H(58) 3.310 ? . .
H(11) C(9) 2.646 ? . .
H(11) C(10) 2.067 ? . .
H(11) C(11) 3.237 ? . .
H(11) C(51) 3.304 ? . 2_445
H(11) C(52) 3.142 ? . 2_445
H(11) H(4) 2.502 ? . .
H(11) H(5) 3.474 ? . .
H(11) H(9) 1.600 ? . .
H(11) H(10) 1.600 ? . .
H(11) H(51) 3.411 ? . 2_445
H(11) H(52) 3.186 ? . 2_445
H(11) H(62) 3.169 ? . 2_445
H(11) H(64) 3.475 ? . 2_445
H(11) H(69) 3.399 ? . 2_445
H(12) Ge(1) 3.418 ? . .
H(12) S(3) 2.782 ? . .
H(12) C(1) 3.387 ? . .
H(12) C(2) 3.248 ? . .
H(12) C(7) 2.972 ? . .
H(12) C(11) 2.980 ? . .
H(12) C(12) 2.049 ? . .
H(12) H(5) 3.044 ? . .
H(12) H(13) 1.600 ? . .
H(12) H(14) 1.600 ? . .
H(12) H(19) 3.067 ? . .
H(12) H(84) 3.548 ? . 3_565
H(13) C(7) 3.284 ? . .
H(13) C(11) 2.591 ? . .
H(13) C(12) 2.049 ? . .
H(13) C(95) 3.565 ? . 4_454
H(13) H(5) 2.412 ? . .
H(13) H(12) 1.600 ? . .
H(13) H(14) 1.601 ? . .
H(13) H(38) 3.577 ? . 4_454
H(13) H(54) 3.033 ? . .
H(13) H(79) 3.508 ? . 3_565
H(13) H(95) 2.592 ? . 4_454
H(14) C(1) 3.268 ? . .
H(14) C(2) 2.635 ? . .
H(14) C(3) 2.978 ? . .
H(14) C(7) 2.634 ? . .
H(14) C(11) 3.256 ? . .
H(14) C(12) 2.049 ? . .
H(14) C(81) 3.564 ? . 3_565
H(14) C(86) 3.211 ? . 3_565
H(14) H(1) 3.120 ? . .
H(14) H(5) 3.508 ? . .
H(14) H(12) 1.600 ? . .
H(14) H(13) 1.601 ? . .
H(14) H(19) 3.392 ? . .
H(14) H(79) 3.065 ? . 3_565
H(14) H(84) 2.585 ? . 3_565
H(14) H(86) 3.161 ? . 3_565
H(14) H(95) 2.780 ? . 4_454
H(15) C(16) 3.295 ? . .
H(15) C(17) 2.023 ? . .
H(15) C(19) 2.032 ? . .
H(15) C(20) 3.227 ? . .
H(15) C(22) 2.613 ? . .
H(15) C(23) 2.636 ? . .
H(15) C(81) 3.503 ? . .
H(15) C(85) 3.268 ? . .
H(15) H(17) 2.960 ? . .
H(15) H(18) 2.388 ? . .
H(15) H(19) 3.486 ? . .
H(15) H(20) 2.995 ? . .
H(15) H(21) 3.503 ? . .
H(15) H(22) 2.409 ? . .
H(15) H(79) 2.884 ? . .
H(15) H(82) 2.323 ? . .
H(16) C(16) 3.279 ? . .
H(16) C(18) 3.228 ? . .
H(16) C(19) 2.009 ? . .
H(16) C(21) 2.006 ? . .
H(16) C(23) 2.664 ? . .
H(16) C(24) 2.634 ? . .
H(16) C(76) 3.120 ? . 2_545
H(16) C(77) 2.879 ? . 2_545
H(16) H(6) 3.520 ? . 3_555
H(16) H(20) 3.033 ? . .
H(16) H(21) 2.457 ? . .
H(16) H(22) 3.522 ? . .
H(16) H(23) 2.972 ? . .
H(16) H(24) 2.435 ? . .
H(16) H(25) 3.508 ? . .
H(16) H(77) 3.031 ? . 2_545
H(16) H(78) 2.566 ? . 2_545
H(16) H(92) 2.996 ? . 2_545
H(16) H(94) 3.445 ? . 2_545
H(17) C(6) 3.315 ? . .
H(17) C(16) 2.999 ? . .
H(17) C(17) 2.042 ? . .
H(17) C(18) 2.902 ? . .
H(17) C(62) 2.978 ? . 3_565
H(17) C(86) 2.971 ? . 3_565
H(17) H(15) 2.960 ? . .
H(17) H(18) 1.600 ? . .
H(17) H(19) 1.601 ? . .
H(17) H(59) 2.364 ? . 3_565
H(17) H(60) 3.212 ? . 3_565
H(17) H(61) 2.922 ? . 3_565
H(17) H(79) 3.504 ? . .
H(17) H(84) 2.879 ? . 3_565
H(17) H(85) 2.674 ? . 3_565
H(17) H(86) 3.054 ? . .
H(17) H(86) 2.856 ? . 3_565
H(18) S(3) 3.381 ? . .
H(18) C(16) 3.312 ? . .
H(18) C(17) 2.042 ? . .
H(18) C(18) 2.583 ? . .
H(18) C(81) 3.015 ? . .
H(18) C(82) 3.396 ? . .
H(18) C(86) 3.175 ? . .
H(18) H(15) 2.388 ? . .
H(18) H(17) 1.600 ? . .
H(18) H(19) 1.600 ? . .
H(18) H(79) 2.498 ? . .
H(18) H(86) 2.337 ? . .
H(19) Ge(1) 3.176 ? . .
H(19) S(3) 3.040 ? . .
H(19) C(1) 2.769 ? . .
H(19) C(5) 3.442 ? . .
H(19) C(6) 2.621 ? . .
H(19) C(16) 2.655 ? . .
H(19) C(17) 2.042 ? . .
H(19) C(18) 3.248 ? . .
H(19) C(86) 3.186 ? . 3_565
H(19) H(12) 3.067 ? . .
H(19) H(14) 3.392 ? . .
H(19) H(15) 3.486 ? . .
H(19) H(17) 1.601 ? . .
H(19) H(18) 1.600 ? . .
H(19) H(84) 2.682 ? . 3_565
H(19) H(85) 3.340 ? . 3_565
H(19) H(86) 3.162 ? . .
H(19) H(86) 3.038 ? . 3_565
H(20) C(18) 2.940 ? . .
H(20) C(19) 2.039 ? . .
H(20) C(20) 2.960 ? . .
H(20) C(71) 3.499 ? . 4_554
H(20) H(15) 2.995 ? . .
H(20) H(16) 3.033 ? . .
H(20) H(21) 1.600 ? . .
H(20) H(22) 1.600 ? . .
H(20) H(71) 3.345 ? . 4_554
H(20) H(72) 2.777 ? . 4_554
H(21) C(18) 3.252 ? . .
H(21) C(19) 2.039 ? . .
H(21) C(20) 2.624 ? . .
H(21) C(75) 3.264 ? . 2_545
H(21) C(76) 3.135 ? . 2_545
H(21) C(77) 3.508 ? . 2_545
H(21) H(15) 3.503 ? . .
H(21) H(16) 2.457 ? . .
H(21) H(20) 1.600 ? . .
H(21) H(22) 1.600 ? . .
H(21) H(76) 3.508 ? . 2_545
H(21) H(77) 3.326 ? . 2_545
H(21) H(89) 2.811 ? . 2_545
H(21) H(94) 3.414 ? . 2_545
H(22) C(18) 2.588 ? . .
H(22) C(19) 2.039 ? . .
H(22) C(20) 3.255 ? . .
H(22) C(85) 3.379 ? . .
H(22) H(15) 2.409 ? . .
H(22) H(16) 3.522 ? . .
H(22) H(20) 1.600 ? . .
H(22) H(21) 1.600 ? . .
H(22) H(82) 2.642 ? . .
H(22) H(83) 3.290 ? . .
H(22) H(89) 3.444 ? . 2_545
H(22) H(98) 3.536 ? . .
H(23) C(6) 3.254 ? . .
H(23) C(16) 2.979 ? . .
H(23) C(20) 2.921 ? . .
H(23) C(21) 2.060 ? . .
H(23) C(47) 3.036 ? . .
H(23) H(16) 2.972 ? . .
H(23) H(24) 1.600 ? . .
H(23) H(25) 1.601 ? . .
H(23) H(25) 2.909 ? . 3_555
H(23) H(45) 3.312 ? . .
H(23) H(46) 2.114 ? . .
H(23) H(47) 3.415 ? . .
H(23) H(78) 3.064 ? . 2_545
H(24) C(13) 3.063 ? . 3_555
H(24) C(16) 3.299 ? . .
H(24) C(20) 2.623 ? . .
H(24) C(21) 2.060 ? . .
H(24) H(6) 2.912 ? . 3_555
H(24) H(7) 3.369 ? . 3_555
H(24) H(8) 2.475 ? . 3_555
H(24) H(16) 2.435 ? . .
H(24) H(23) 1.600 ? . .
H(24) H(25) 1.600 ? . .
H(24) H(25) 3.343 ? . 3_555
H(24) H(45) 3.387 ? . 3_555
H(24) H(46) 3.584 ? . .
H(24) H(47) 3.437 ? . 3_555
H(24) H(78) 3.138 ? . 2_545
H(25) C(1) 3.387 ? . .
H(25) C(4) 3.506 ? . .
H(25) C(5) 2.626 ? . .
H(25) C(6) 2.520 ? . .
H(25) C(16) 2.626 ? . .
H(25) C(20) 3.265 ? . .
H(25) C(21) 2.060 ? . .
H(25) C(24) 3.166 ? . 3_555
H(25) C(47) 3.209 ? . 3_555
H(25) H(3) 2.651 ? . .
H(25) H(8) 3.530 ? . 3_555
H(25) H(16) 3.508 ? . .
H(25) H(23) 1.601 ? . .
H(25) H(23) 2.909 ? . 3_555
H(25) H(24) 1.600 ? . .
H(25) H(24) 3.343 ? . 3_555
H(25) H(25) 2.747 ? . 3_555
H(25) H(45) 2.712 ? . 3_555
H(25) H(46) 3.382 ? . .
H(25) H(46) 3.045 ? . 3_555
H(25) H(47) 3.370 ? . 3_555
H(26) C(25) 3.238 ? . .
H(26) C(26) 2.035 ? . .
H(26) C(28) 2.058 ? . .
H(26) C(29) 3.273 ? . .
H(26) C(31) 2.622 ? . .
H(26) C(31) 2.918 ? . 3_556
H(26) C(32) 3.585 ? . .
H(26) C(32) 2.827 ? . 3_556
H(26) C(33) 2.905 ? . 3_556
H(26) C(34) 3.053 ? . 3_556
H(26) C(35) 3.047 ? . 3_556
H(26) C(36) 3.118 ? . .
H(26) C(36) 2.997 ? . 3_556
H(26) C(39) 3.053 ? . .
H(26) H(26) 3.407 ? . 3_556
H(26) H(27) 2.356 ? . .
H(26) H(29) 3.428 ? . 3_556
H(26) H(33) 3.480 ? . .
H(26) H(37) 2.792 ? . .
H(26) H(37) 3.579 ? . 3_556
H(26) H(39) 2.835 ? . .
H(26) H(70) 3.353 ? . 3_556
H(27) Cl(2) 3.215 ? . 2_545
H(27) Cl(3) 3.426 ? . 2_545
H(27) C(26) 3.285 ? . .
H(27) C(27) 2.057 ? . .
H(27) C(29) 2.022 ? . .
H(27) C(30) 3.248 ? . .
H(27) C(33) 3.325 ? . 3_556
H(27) C(34) 2.994 ? . 3_556
H(27) C(35) 3.502 ? . 3_556
H(27) C(38) 3.103 ? . 3_556
H(27) H(26) 2.356 ? . .
H(27) H(28) 2.339 ? . .
H(27) H(29) 3.454 ? . 3_556
H(27) H(35) 2.969 ? . 3_556
H(27) H(36) 2.867 ? . 3_556
H(27) H(70) 3.512 ? . 3_556
H(28) Cl(2) 3.358 ? . 2_545
H(28) Cl(3) 3.128 ? . 2_545
H(28) C(25) 3.312 ? . .
H(28) C(27) 3.287 ? . .
H(28) C(28) 2.036 ? . .
H(28) C(30) 2.069 ? . .
H(28) C(40) 2.677 ? . .
H(28) C(41) 3.382 ? . .
H(28) C(45) 3.486 ? . .
H(28) C(46) 3.547 ? . .
H(28) H(27) 2.339 ? . .
H(28) H(42) 3.293 ? . .
H(28) H(44) 3.396 ? . .
H(28) H(50) 3.085 ? . .
H(28) H(62) 3.455 ? . 1_545
H(28) H(63) 3.068 ? . 1_545
H(29) S(6) 3.555 ? . .
H(29) C(31) 3.256 ? . .
H(29) C(32) 2.056 ? . .
H(29) C(34) 1.986 ? . .
H(29) C(35) 3.203 ? . .
H(29) C(37) 2.644 ? . .
H(29) C(38) 2.606 ? . .
H(29) C(66) 2.990 ? . .
H(29) C(67) 3.018 ? . .
H(29) C(71) 3.082 ? . .
H(29) H(26) 3.428 ? . 3_556
H(29) H(27) 3.454 ? . 3_556
H(29) H(31) 2.978 ? . .
H(29) H(32) 2.421 ? . .
H(29) H(33) 3.522 ? . .
H(29) H(34) 2.998 ? . .
H(29) H(35) 3.458 ? . .
H(29) H(36) 2.372 ? . .
H(29) H(65) 2.869 ? . .
H(29) H(70) 2.458 ? . .
H(29) H(72) 3.412 ? . .
H(30) C(10) 3.340 ? . 4_555
H(30) C(14) 3.117 ? . 4_555
H(30) C(31) 3.276 ? . .
H(30) C(33) 3.208 ? . .
H(30) C(34) 2.021 ? . .
H(30) C(36) 2.058 ? . .
H(30) C(38) 2.672 ? . .
H(30) C(39) 2.633 ? . .
H(30) H(5) 3.538 ? . 4_555
H(30) H(9) 2.322 ? . 4_555
H(30) H(10) 3.481 ? . 4_555
H(30) H(34) 3.053 ? . .
H(30) H(35) 2.451 ? . .
H(30) H(36) 3.526 ? . .
H(30) H(37) 2.962 ? . .
H(30) H(38) 2.405 ? . .
H(30) H(39) 3.514 ? . .
H(30) H(90) 3.459 ? . .
H(30) H(97) 2.756 ? . .
H(31) Ge(2) 2.937 ? . .
H(31) Ni(3) 3.091 ? . .
H(31) S(5) 2.918 ? . .
H(31) S(6) 3.171 ? . .
H(31) C(25) 3.203 ? . .
H(31) C(26) 3.238 ? . .
H(31) C(31) 2.977 ? . .
H(31) C(32) 2.027 ? . .
H(31) C(33) 2.925 ? . .
H(31) H(29) 2.978 ? . .
H(31) H(32) 1.600 ? . .
H(31) H(33) 1.600 ? . .
H(31) H(44) 3.330 ? . .
H(31) H(57) 3.563 ? . 2_445
H(32) C(31) 3.274 ? . .
H(32) C(32) 2.027 ? . .
H(32) C(33) 2.593 ? . .
H(32) C(67) 3.022 ? . .
H(32) C(68) 3.104 ? . .
H(32) C(71) 2.837 ? . .
H(32) H(29) 2.421 ? . .
H(32) H(31) 1.600 ? . .
H(32) H(33) 1.600 ? . .
H(32) H(37) 2.987 ? . 3_556
H(32) H(57) 3.220 ? . 2_445
H(32) H(66) 2.903 ? . .
H(32) H(70) 2.134 ? . .
H(32) H(71) 3.120 ? . .
H(33) C(25) 3.068 ? . .
H(33) C(26) 2.642 ? . .
H(33) C(27) 3.218 ? . .
H(33) C(31) 2.649 ? . .
H(33) C(32) 2.027 ? . .
H(33) C(33) 3.270 ? . .
H(33) C(61) 3.548 ? . 2_445
H(33) H(26) 3.480 ? . .
H(33) H(29) 3.522 ? . .
H(33) H(31) 1.600 ? . .
H(33) H(32) 1.600 ? . .
H(33) H(37) 2.699 ? . 3_556
H(33) H(44) 3.050 ? . .
H(33) H(57) 2.792 ? . 2_445
H(33) H(58) 3.437 ? . 2_445
H(33) H(70) 3.472 ? . .
H(34) Cl(1) 3.049 ? . 2_555
H(34) C(33) 2.930 ? . .
H(34) C(34) 2.075 ? . .
H(34) C(35) 2.946 ? . .
H(34) H(29) 2.998 ? . .
H(34) H(30) 3.053 ? . .
H(34) H(35) 1.600 ? . .
H(34) H(36) 1.600 ? . .
H(34) H(68) 3.210 ? . 3_566
H(34) H(90) 3.405 ? . .
H(34) H(93) 3.536 ? . .
H(35) C(14) 3.447 ? . 4_555
H(35) C(33) 3.233 ? . .
H(35) C(34) 2.075 ? . .
H(35) C(35) 2.626 ? . .
H(35) H(9) 2.586 ? . 4_555
H(35) H(27) 2.969 ? . 3_556
H(35) H(29) 3.458 ? . .
H(35) H(30) 2.451 ? . .
H(35) H(34) 1.600 ? . .
H(35) H(36) 1.600 ? . .
H(35) H(68) 3.315 ? . 3_566
H(35) H(69) 3.394 ? . 3_566
H(36) Cl(1) 3.266 ? . 4_455
H(36) C(33) 2.589 ? . .
H(36) C(34) 2.075 ? . .
H(36) C(35) 3.267 ? . .
H(36) H(27) 2.867 ? . 3_556
H(36) H(29) 2.372 ? . .
H(36) H(30) 3.526 ? . .
H(36) H(34) 1.600 ? . .
H(36) H(35) 1.600 ? . .
H(36) H(65) 2.935 ? . .
H(37) C(26) 3.331 ? . .
H(37) C(27) 3.204 ? . .
H(37) C(31) 2.950 ? . .
H(37) C(32) 3.534 ? . 3_556
H(37) C(35) 2.897 ? . .
H(37) C(36) 2.042 ? . .
H(37) C(37) 3.176 ? . 3_556
H(37) H(26) 2.792 ? . .
H(37) H(26) 3.579 ? . 3_556
H(37) H(30) 2.962 ? . .
H(37) H(32) 2.987 ? . 3_556
H(37) H(33) 2.699 ? . 3_556
H(37) H(38) 1.600 ? . .
H(37) H(39) 1.601 ? . .
H(37) H(57) 3.454 ? . 4_555
H(37) H(70) 3.146 ? . 3_556
H(38) C(31) 3.260 ? . .
H(38) C(35) 2.575 ? . .
H(38) C(36) 2.042 ? . .
H(38) C(95) 2.721 ? . .
H(38) H(5) 3.218 ? . 4_555
H(38) H(13) 3.577 ? . 4_555
H(38) H(30) 2.405 ? . .
H(38) H(37) 1.600 ? . .
H(38) H(39) 1.600 ? . .
H(38) H(95) 2.594 ? . .
H(38) H(96) 2.946 ? . .
H(38) H(97) 2.209 ? . .
H(39) C(25) 3.276 ? . .
H(39) C(26) 2.528 ? . .
H(39) C(27) 2.737 ? . .
H(39) C(31) 2.621 ? . .
H(39) C(35) 3.258 ? . .
H(39) C(36) 2.042 ? . .
H(39) C(95) 3.447 ? . .
H(39) H(26) 2.835 ? . .
H(39) H(30) 3.514 ? . .
H(39) H(37) 1.601 ? . .
H(39) H(38) 1.600 ? . .
H(39) H(70) 3.506 ? . 3_556
H(39) H(95) 3.581 ? . .
H(39) H(96) 3.213 ? . .
H(39) H(97) 3.009 ? . .
H(40) C(40) 3.278 ? . .
H(40) C(41) 2.012 ? . .
H(40) C(43) 2.032 ? . .
H(40) C(44) 3.250 ? . .
H(40) C(46) 2.648 ? . .
H(40) C(47) 2.662 ? . .
H(40) C(52) 3.454 ? . 2_445
H(40) C(53) 3.185 ? . 2_445
H(40) H(42) 3.013 ? . .
H(40) H(43) 2.432 ? . .
H(40) H(44) 3.510 ? . .
H(40) H(45) 3.016 ? . .
H(40) H(46) 3.529 ? . .
H(40) H(47) 2.445 ? . .
H(40) H(52) 3.314 ? . 2_445
H(40) H(53) 2.864 ? . 2_445
H(40) H(73) 2.884 ? . 2_445
H(41) C(40) 3.263 ? . .
H(41) C(42) 3.256 ? . .
H(41) C(43) 2.037 ? . .
H(41) C(45) 2.027 ? . .
H(41) C(47) 2.733 ? . .
H(41) C(48) 2.650 ? . .
H(41) C(76) 3.325 ? . 2_545
H(41) C(77) 3.192 ? . 2_545
H(41) H(2) 2.946 ? . 3_555
H(41) H(45) 3.086 ? . .
H(41) H(46) 2.542 ? . .
H(41) H(47) 3.593 ? . .
H(41) H(48) 3.034 ? . .
H(41) H(49) 2.413 ? . .
H(41) H(50) 3.504 ? . .
H(41) H(77) 3.143 ? . 2_545
H(41) H(78) 2.941 ? . 2_545
H(41) H(100) 2.933 ? . 2_545
H(42) C(29) 3.409 ? . .
H(42) C(30) 3.315 ? . .
H(42) C(40) 3.007 ? . .
H(42) C(41) 2.064 ? . .
H(42) C(42) 2.950 ? . .
H(42) C(63) 3.592 ? . 1_545
H(42) C(72) 3.159 ? . 2_445
H(42) H(10) 3.587 ? . 2_445
H(42) H(28) 3.293 ? . .
H(42) H(40) 3.013 ? . .
H(42) H(43) 1.600 ? . .
H(42) H(44) 1.600 ? . .
H(42) H(58) 3.198 ? . 2_445
H(42) H(62) 2.734 ? . 1_545
H(42) H(73) 2.690 ? . 2_445
H(42) H(74) 3.527 ? . 2_445
H(42) H(75) 2.828 ? . 2_445
H(43) S(5) 3.321 ? . .
H(43) C(40) 3.317 ? . .
H(43) C(41) 2.064 ? . .
H(43) C(42) 2.613 ? . .
H(43) C(51) 3.207 ? . 2_445
H(43) C(52) 2.933 ? . 2_445
H(43) C(53) 3.138 ? . 2_445
H(43) C(54) 3.528 ? . 2_445
H(43) C(61) 3.433 ? . 2_445
H(43) C(72) 3.484 ? . 2_445
H(43) H(40) 2.432 ? . .
H(43) H(42) 1.600 ? . .
H(43) H(44) 1.600 ? . .
H(43) H(52) 3.181 ? . 2_445
H(43) H(53) 3.535 ? . 2_445
H(43) H(58) 2.515 ? . 2_445
H(43) H(73) 3.039 ? . 2_445
H(43) H(75) 3.019 ? . 2_445
H(44) Ge(2) 3.555 ? . .
H(44) S(5) 3.360 ? . .
H(44) C(25) 2.849 ? . .
H(44) C(26) 3.560 ? . .
H(44) C(29) 3.057 ? . .
H(44) C(30) 2.545 ? . .
H(44) C(40) 2.654 ? . .
H(44) C(41) 2.064 ? . .
H(44) C(42) 3.257 ? . .
H(44) C(61) 3.439 ? . 2_445
H(44) H(28) 3.396 ? . .
H(44) H(31) 3.330 ? . .
H(44) H(33) 3.050 ? . .
H(44) H(40) 3.510 ? . .
H(44) H(42) 1.600 ? . .
H(44) H(43) 1.600 ? . .
H(44) H(57) 3.408 ? . 2_445
H(44) H(58) 2.736 ? . 2_445
H(45) C(4) 3.362 ? . 3_555
H(45) C(5) 2.818 ? . 3_555
H(45) C(24) 3.410 ? . 3_555
H(45) C(42) 2.981 ? . .
H(45) C(43) 2.093 ? . .
H(45) C(44) 3.015 ? . .
H(45) H(2) 3.178 ? . 3_555
H(45) H(3) 2.133 ? . 3_555
H(45) H(23) 3.312 ? . .
H(45) H(24) 3.387 ? . 3_555
H(45) H(25) 2.712 ? . 3_555
H(45) H(40) 3.016 ? . .
H(45) H(41) 3.086 ? . .
H(45) H(46) 1.600 ? . .
H(45) H(47) 1.600 ? . .
H(46) C(24) 3.074 ? . .
H(46) C(42) 3.288 ? . .
H(46) C(43) 2.093 ? . .
H(46) C(44) 2.682 ? . .
H(46) H(2) 3.469 ? . 3_555
H(46) H(3) 3.305 ? . 3_555
H(46) H(8) 3.583 ? . .
H(46) H(23) 2.114 ? . .
H(46) H(24) 3.584 ? . .
H(46) H(25) 3.382 ? . .
H(46) H(25) 3.045 ? . 3_555
H(46) H(40) 3.529 ? . .
H(46) H(41) 2.542 ? . .
H(46) H(45) 1.600 ? . .
H(46) H(47) 1.600 ? . .
H(47) C(13) 3.111 ? . .
H(47) C(42) 2.629 ? . .
H(47) C(43) 2.093 ? . .
H(47) C(44) 3.311 ? . .
H(47) H(7) 2.728 ? . .
H(47) H(8) 2.624 ? . .
H(47) H(23) 3.415 ? . .
H(47) H(24) 3.437 ? . 3_555
H(47) H(25) 3.370 ? . 3_555
H(47) H(40) 2.445 ? . .
H(47) H(41) 3.593 ? . .
H(47) H(45) 1.600 ? . .
H(47) H(46) 1.600 ? . .
H(48) Ge(2) 3.541 ? . .
H(48) S(4) 2.851 ? . .
H(48) C(25) 3.501 ? . .
H(48) C(30) 3.203 ? . .
H(48) C(40) 2.952 ? . .
H(48) C(44) 2.960 ? . .
H(48) C(45) 2.077 ? . .
H(48) C(85) 3.167 ? . 2_545
H(48) H(41) 3.034 ? . .
H(48) H(49) 1.600 ? . .
H(48) H(50) 1.600 ? . .
H(48) H(81) 2.607 ? . 2_545
H(48) H(83) 2.864 ? . 2_545
H(48) H(100) 3.497 ? . 2_545
H(49) C(40) 3.267 ? . .
H(49) C(44) 2.600 ? . .
H(49) C(45) 2.077 ? . .
H(49) C(85) 3.571 ? . 2_545
H(49) C(96) 2.825 ? . 2_545
H(49) H(41) 2.413 ? . .
H(49) H(48) 1.600 ? . .
H(49) H(50) 1.600 ? . .
H(49) H(81) 3.432 ? . 2_545
H(49) H(83) 2.886 ? . 2_545
H(49) H(88) 3.303 ? . 1_545
H(49) H(98) 2.944 ? . 2_545
H(49) H(99) 3.072 ? . 2_545
H(49) H(100) 2.080 ? . 2_545
H(50) C(25) 3.374 ? . .
H(50) C(29) 2.969 ? . .
H(50) C(30) 2.583 ? . .
H(50) C(40) 2.609 ? . .
H(50) C(44) 3.258 ? . .
H(50) C(45) 2.077 ? . .
H(50) H(28) 3.085 ? . .
H(50) H(41) 3.504 ? . .
H(50) H(48) 1.600 ? . .
H(50) H(49) 1.600 ? . .
H(50) H(81) 3.386 ? . 2_545
H(50) H(83) 3.434 ? . 2_545
H(50) H(88) 3.384 ? . 1_545
H(50) H(100) 3.561 ? . 2_545
H(51) S(7) 3.222 ? . 2_455
H(51) C(49) 3.264 ? . .
H(51) C(50) 2.043 ? . .
H(51) C(52) 2.029 ? . .
H(51) C(53) 3.241 ? . .
H(51) C(55) 2.564 ? . .
H(51) C(56) 3.258 ? . .
H(51) C(60) 3.261 ? . .
H(51) C(61) 3.577 ? . .
H(51) C(63) 3.572 ? . .
H(51) C(72) 3.298 ? . 2_455
H(51) H(11) 3.411 ? . 2_455
H(51) H(52) 2.333 ? . .
H(51) H(58) 2.967 ? . .
H(51) H(62) 3.292 ? . .
H(51) H(64) 3.545 ? . .
H(51) H(74) 2.430 ? . 2_455
H(51) H(75) 3.393 ? . 2_455
H(52) S(1) 2.817 ? . 2_455
H(52) S(5) 3.187 ? . 2_455
H(52) S(7) 3.429 ? . 2_455
H(52) C(9) 3.269 ? . 2_455
H(52) C(50) 3.276 ? . .
H(52) C(51) 2.035 ? . .
H(52) C(53) 2.030 ? . .
H(52) C(54) 3.271 ? . .
H(52) H(4) 3.013 ? . 2_455
H(52) H(11) 3.186 ? . 2_455
H(52) H(40) 3.314 ? . 2_455
H(52) H(43) 3.181 ? . 2_455
H(52) H(51) 2.333 ? . .
H(52) H(53) 2.323 ? . .
H(53) C(9) 3.276 ? . 2_455
H(53) C(13) 3.397 ? . 2_455
H(53) C(49) 3.219 ? . .
H(53) C(51) 3.240 ? . .
H(53) C(52) 2.021 ? . .
H(53) C(54) 2.035 ? . .
H(53) C(64) 2.535 ? . .
H(53) C(65) 3.121 ? . .
H(53) C(69) 3.272 ? . .
H(53) C(70) 3.487 ? . .
H(53) H(4) 2.565 ? . 2_455
H(53) H(7) 2.505 ? . 2_455
H(53) H(40) 2.864 ? . 2_455
H(53) H(43) 3.535 ? . 2_455
H(53) H(52) 2.323 ? . .
H(53) H(69) 2.927 ? . .
H(53) H(73) 3.445 ? . .
H(54) C(55) 3.315 ? . .
H(54) C(56) 2.025 ? . .
H(54) C(58) 2.095 ? . .
H(54) C(59) 3.225 ? . .
H(54) C(61) 2.622 ? . .
H(54) C(62) 2.770 ? . .
H(54) H(5) 3.013 ? . .
H(54) H(13) 3.033 ? . .
H(54) H(56) 2.993 ? . .
H(54) H(57) 2.383 ? . .
H(54) H(58) 3.485 ? . .
H(54) H(59) 3.174 ? . .
H(54) H(61) 2.523 ? . .
H(54) H(66) 3.125 ? . 2_455
H(54) H(71) 3.395 ? . 2_455
H(55) C(55) 3.302 ? . .
H(55) C(57) 3.236 ? . .
H(55) C(58) 1.926 ? . .
H(55) C(60) 2.143 ? . .
H(55) C(62) 2.587 ? . .
H(55) C(63) 2.825 ? . .
H(55) H(59) 3.009 ? . .
H(55) H(60) 2.362 ? . .
H(55) H(61) 3.423 ? . .
H(55) H(62) 3.116 ? . .
H(55) H(63) 2.654 ? . .
H(55) H(73) 3.136 ? . 2_455
H(55) H(74) 3.552 ? . 2_455
H(55) H(80) 3.462 ? . .
H(56) C(11) 3.346 ? . .
H(56) C(14) 3.158 ? . .
H(56) C(49) 3.531 ? . .
H(56) C(50) 3.224 ? . .
H(56) C(55) 3.010 ? . .
H(56) C(56) 2.089 ? . .
H(56) C(57) 2.912 ? . .
H(56) H(5) 2.655 ? . .
H(56) H(10) 2.207 ? . .
H(56) H(54) 2.993 ? . .
H(56) H(57) 1.600 ? . .
H(56) H(58) 1.600 ? . .
H(57) C(37) 3.358 ? . 2_455
H(57) C(55) 3.320 ? . .
H(57) C(56) 2.089 ? . .
H(57) C(57) 2.561 ? . .
H(57) H(5) 2.916 ? . .
H(57) H(10) 2.934 ? . .
H(57) H(31) 3.563 ? . 2_455
H(57) H(32) 3.220 ? . 2_455
H(57) H(33) 2.792 ? . 2_455
H(57) H(37) 3.454 ? . 4_454
H(57) H(44) 3.408 ? . 2_455
H(57) H(54) 2.383 ? . .
H(57) H(56) 1.600 ? . .
H(57) H(58) 1.600 ? . .
H(58) C(46) 2.968 ? . 2_455
H(58) C(49) 3.175 ? . .
H(58) C(50) 2.491 ? . .
H(58) C(51) 2.779 ? . .
H(58) C(52) 3.582 ? . .
H(58) C(55) 2.654 ? . .
H(58) C(56) 2.089 ? . .
H(58) C(57) 3.227 ? . .
H(58) H(10) 3.310 ? . .
H(58) H(33) 3.437 ? . 2_455
H(58) H(42) 3.198 ? . 2_455
H(58) H(43) 2.515 ? . 2_455
H(58) H(44) 2.736 ? . 2_455
H(58) H(51) 2.967 ? . .
H(58) H(54) 3.485 ? . .
H(58) H(56) 1.600 ? . .
H(58) H(57) 1.600 ? . .
H(59) C(22) 3.297 ? . 3_565
H(59) C(57) 3.087 ? . .
H(59) C(58) 2.179 ? . .
H(59) C(59) 2.955 ? . .
H(59) C(86) 3.078 ? . .
H(59) H(17) 2.364 ? . 3_565
H(59) H(54) 3.174 ? . .
H(59) H(55) 3.009 ? . .
H(59) H(60) 1.600 ? . .
H(59) H(61) 1.600 ? . .
H(59) H(84) 3.443 ? . .
H(59) H(85) 2.164 ? . .
H(59) H(86) 3.343 ? . .
H(60) C(57) 3.365 ? . .
H(60) C(58) 2.179 ? . .
H(60) C(59) 2.606 ? . .
H(60) H(3) 2.882 ? . 3_565
H(60) H(17) 3.212 ? . 3_565
H(60) H(55) 2.362 ? . .
H(60) H(59) 1.600 ? . .
H(60) H(61) 1.600 ? . .
H(60) H(85) 3.076 ? . .
H(61) C(17) 3.568 ? . 3_565
H(61) C(18) 3.593 ? . 3_565
H(61) C(57) 2.696 ? . .
H(61) C(58) 2.179 ? . .
H(61) C(59) 3.218 ? . .
H(61) H(17) 2.922 ? . 3_565
H(61) H(54) 2.523 ? . .
H(61) H(55) 3.423 ? . .
H(61) H(59) 1.600 ? . .
H(61) H(60) 1.600 ? . .
H(61) H(66) 3.536 ? . 2_455
H(61) H(71) 3.207 ? . 2_455
H(62) Cl(3) 3.543 ? . 2_555
H(62) C(50) 3.188 ? . .
H(62) C(51) 3.384 ? . .
H(62) C(55) 2.893 ? . .
H(62) C(59) 3.029 ? . .
H(62) C(60) 2.053 ? . .
H(62) C(72) 3.356 ? . 2_455
H(62) H(11) 3.169 ? . 2_455
H(62) H(28) 3.455 ? . 1_565
H(62) H(42) 2.734 ? . 1_565
H(62) H(51) 3.292 ? . .
H(62) H(55) 3.116 ? . .
H(62) H(63) 1.600 ? . .
H(62) H(64) 1.600 ? . .
H(62) H(73) 3.150 ? . 2_455
H(62) H(74) 2.913 ? . 2_455
H(62) H(75) 3.475 ? . 2_455
H(63) Cl(3) 2.741 ? . 2_555
H(63) C(55) 3.202 ? . .
H(63) C(59) 2.732 ? . .
H(63) C(60) 2.053 ? . .
H(63) H(28) 3.068 ? . 1_565
H(63) H(55) 2.654 ? . .
H(63) H(62) 1.600 ? . .
H(63) H(64) 1.600 ? . .
H(64) Ge(3) 3.437 ? . .
H(64) Cl(3) 2.668 ? . 2_555
H(64) C(49) 2.837 ? . .
H(64) C(50) 2.507 ? . .
H(64) C(51) 3.204 ? . .
H(64) C(55) 2.541 ? . .
H(64) C(59) 3.391 ? . .
H(64) C(60) 2.052 ? . .
H(64) H(11) 3.475 ? . 2_455
H(64) H(51) 3.545 ? . .
H(64) H(62) 1.600 ? . .
H(64) H(63) 1.600 ? . .
H(64) H(69) 3.532 ? . .
H(65) Cl(1) 3.186 ? . 4_455
H(65) Cl(2) 3.544 ? . 4_455
H(65) C(64) 3.276 ? . .
H(65) C(65) 2.024 ? . .
H(65) C(67) 2.018 ? . .
H(65) C(68) 3.239 ? . .
H(65) C(70) 2.618 ? . .
H(65) C(71) 2.637 ? . .
H(65) H(29) 2.869 ? . .
H(65) H(36) 2.935 ? . .
H(65) H(67) 2.977 ? . .
H(65) H(68) 2.385 ? . .
H(65) H(69) 3.486 ? . .
H(65) H(70) 2.979 ? . .
H(65) H(71) 3.510 ? . .
H(65) H(72) 2.429 ? . .
H(66) C(56) 3.345 ? . 2_445
H(66) C(57) 2.973 ? . 2_445
H(66) C(58) 3.206 ? . 2_445
H(66) C(64) 3.257 ? . .
H(66) C(66) 3.232 ? . .
H(66) C(67) 2.027 ? . .
H(66) C(69) 2.040 ? . .
H(66) C(71) 2.647 ? . .
H(66) C(72) 2.680 ? . .
H(66) H(32) 2.903 ? . .
H(66) H(54) 3.125 ? . 2_445
H(66) H(61) 3.536 ? . 2_445
H(66) H(70) 2.982 ? . .
H(66) H(71) 2.441 ? . .
H(66) H(72) 3.522 ? . .
H(66) H(73) 3.027 ? . .
H(66) H(74) 2.470 ? . .
H(66) H(75) 3.548 ? . .
H(67) Cl(1) 3.013 ? . 2_555
H(67) Cl(3) 3.191 ? . 2_555
H(67) S(9) 3.101 ? . .
H(67) C(54) 3.352 ? . .
H(67) C(64) 3.006 ? . .
H(67) C(65) 2.089 ? . .
H(67) C(66) 2.932 ? . .
H(67) C(97) 3.244 ? . 2_555
H(67) H(65) 2.977 ? . .
H(67) H(68) 1.600 ? . .
H(67) H(69) 1.600 ? . .
H(68) Cl(1) 2.902 ? . 4_455
H(68) C(64) 3.311 ? . .
H(68) C(65) 2.089 ? . .
H(68) C(66) 2.577 ? . .
H(68) H(4) 3.492 ? . 2_455
H(68) H(34) 3.210 ? . 3_566
H(68) H(35) 3.315 ? . 3_566
H(68) H(65) 2.385 ? . .
H(68) H(67) 1.600 ? . .
H(68) H(69) 1.600 ? . .
H(68) H(93) 3.559 ? . 3_566
H(69) C(49) 3.204 ? . .
H(69) C(53) 2.802 ? . .
H(69) C(54) 2.576 ? . .
H(69) C(64) 2.669 ? . .
H(69) C(65) 2.090 ? . .
H(69) C(66) 3.247 ? . .
H(69) H(4) 2.736 ? . 2_455
H(69) H(11) 3.399 ? . 2_455
H(69) H(35) 3.394 ? . 3_566
H(69) H(53) 2.927 ? . .
H(69) H(64) 3.532 ? . .
H(69) H(65) 3.486 ? . .
H(69) H(67) 1.600 ? . .
H(69) H(68) 1.600 ? . .
H(70) C(32) 3.248 ? . .
H(70) C(33) 2.961 ? . .
H(70) C(37) 2.987 ? . .
H(70) C(66) 2.920 ? . .
H(70) C(67) 2.052 ? . .
H(70) C(68) 2.932 ? . .
H(70) H(26) 3.353 ? . 3_556
H(70) H(27) 3.512 ? . 3_556
H(70) H(29) 2.458 ? . .
H(70) H(32) 2.134 ? . .
H(70) H(33) 3.472 ? . .
H(70) H(37) 3.146 ? . 3_556
H(70) H(39) 3.506 ? . 3_556
H(70) H(65) 2.979 ? . .
H(70) H(66) 2.982 ? . .
H(70) H(71) 1.600 ? . .
H(70) H(72) 1.600 ? . .
H(71) C(66) 3.233 ? . .
H(71) C(67) 2.052 ? . .
H(71) C(68) 2.597 ? . .
H(71) H(20) 3.345 ? . 4_455
H(71) H(32) 3.120 ? . .
H(71) H(54) 3.395 ? . 2_445
H(71) H(61) 3.207 ? . 2_445
H(71) H(65) 3.510 ? . .
H(71) H(66) 2.441 ? . .
H(71) H(70) 1.600 ? . .
H(71) H(72) 1.600 ? . .
H(72) Cl(2) 3.371 ? . 4_455
H(72) C(66) 2.582 ? . .
H(72) C(67) 2.052 ? . .
H(72) C(68) 3.252 ? . .
H(72) H(20) 2.777 ? . 4_455
H(72) H(29) 3.412 ? . .
H(72) H(65) 2.429 ? . .
H(72) H(66) 3.522 ? . .
H(72) H(70) 1.600 ? . .
H(72) H(71) 1.600 ? . .
H(73) C(42) 3.433 ? . 2_455
H(73) C(46) 3.211 ? . 2_455
H(73) C(53) 3.479 ? . .
H(73) C(54) 3.224 ? . .
H(73) C(59) 3.253 ? . 2_445
H(73) C(60) 3.474 ? . 2_445
H(73) C(64) 2.983 ? . .
H(73) C(68) 2.946 ? . .
H(73) C(69) 2.079 ? . .
H(73) H(40) 2.884 ? . 2_455
H(73) H(42) 2.690 ? . 2_455
H(73) H(43) 3.039 ? . 2_455
H(73) H(53) 3.445 ? . .
H(73) H(55) 3.136 ? . 2_445
H(73) H(62) 3.150 ? . 2_445
H(73) H(66) 3.027 ? . .
H(73) H(74) 1.600 ? . .
H(73) H(75) 1.600 ? . .
H(74) C(51) 3.235 ? . 2_445
H(74) C(55) 3.081 ? . 2_445
H(74) C(56) 3.535 ? . 2_445
H(74) C(59) 3.225 ? . 2_445
H(74) C(60) 2.934 ? . 2_445
H(74) C(63) 3.425 ? . 2_445
H(74) C(64) 3.290 ? . .
H(74) C(68) 2.647 ? . .
H(74) C(69) 2.079 ? . .
H(74) H(42) 3.527 ? . 2_455
H(74) H(51) 2.430 ? . 2_445
H(74) H(55) 3.552 ? . 2_445
H(74) H(62) 2.913 ? . 2_445
H(74) H(66) 2.470 ? . .
H(74) H(73) 1.600 ? . .
H(74) H(75) 1.600 ? . .
H(75) Ge(3) 3.339 ? . .
H(75) S(7) 3.166 ? . .
H(75) C(46) 3.374 ? . 2_455
H(75) C(49) 2.891 ? . .
H(75) C(53) 3.357 ? . .
H(75) C(54) 2.588 ? . .
H(75) C(64) 2.647 ? . .
H(75) C(68) 3.297 ? . .
H(75) C(69) 2.079 ? . .
H(75) H(42) 2.828 ? . 2_455
H(75) H(43) 3.019 ? . 2_455
H(75) H(51) 3.393 ? . 2_445
H(75) H(62) 3.475 ? . 2_445
H(75) H(66) 3.548 ? . .
H(75) H(73) 1.600 ? . .
H(75) H(74) 1.600 ? . .
H(76) S(4) 3.475 ? . 2_555
H(76) S(10) 3.070 ? . 2_555
H(76) C(73) 3.273 ? . .
H(76) C(74) 2.071 ? . .
H(76) C(76) 2.035 ? . .
H(76) C(77) 3.257 ? . .
H(76) C(79) 2.690 ? . .
H(76) C(80) 3.436 ? . .
H(76) C(84) 3.455 ? . .
H(76) C(92) 3.466 ? . 2_555
H(76) C(96) 3.398 ? . 2_555
H(76) H(21) 3.508 ? . 2_555
H(76) H(77) 2.328 ? . .
H(76) H(81) 3.407 ? . .
H(76) H(83) 3.529 ? . .
H(76) H(89) 3.077 ? . .
H(76) H(91) 2.862 ? . 2_555
H(76) H(98) 2.923 ? . 2_555
H(76) H(99) 3.177 ? . 2_555
H(77) S(2) 2.822 ? . 2_555
H(77) S(4) 3.276 ? . 2_555
H(77) C(19) 3.582 ? . 2_555
H(77) C(20) 3.192 ? . 2_555
H(77) C(74) 3.264 ? . .
H(77) C(75) 2.020 ? . .
H(77) C(77) 2.014 ? . .
H(77) C(78) 3.256 ? . .
H(77) H(16) 3.031 ? . 2_555
H(77) H(21) 3.326 ? . 2_555
H(77) H(41) 3.143 ? . 2_555
H(77) H(76) 2.328 ? . .
H(77) H(78) 2.304 ? . .
H(78) C(20) 3.262 ? . 2_555
H(78) C(24) 3.433 ? . 2_555
H(78) C(73) 3.265 ? . .
H(78) C(75) 3.250 ? . .
H(78) C(76) 2.017 ? . .
H(78) C(78) 2.036 ? . .
H(78) C(88) 2.662 ? . .
H(78) C(89) 3.379 ? . .
H(78) C(93) 3.501 ? . .
H(78) C(94) 3.532 ? . .
H(78) H(2) 3.276 ? . 4_555
H(78) H(16) 2.566 ? . 2_555
H(78) H(23) 3.064 ? . 2_555
H(78) H(24) 3.138 ? . 2_555
H(78) H(41) 2.941 ? . 2_555
H(78) H(77) 2.304 ? . .
H(78) H(92) 3.260 ? . .
H(78) H(94) 3.389 ? . .
H(78) H(100) 3.048 ? . .
H(79) C(22) 3.367 ? . .
H(79) C(79) 3.255 ? . .
H(79) C(80) 2.023 ? . .
H(79) C(82) 2.000 ? . .
H(79) C(83) 3.205 ? . .
H(79) C(85) 2.614 ? . .
H(79) C(86) 2.655 ? . .
H(79) H(13) 3.508 ? . 3_565
H(79) H(14) 3.065 ? . 3_565
H(79) H(15) 2.884 ? . .
H(79) H(17) 3.504 ? . .
H(79) H(18) 2.498 ? . .
H(79) H(81) 2.987 ? . .
H(79) H(82) 2.375 ? . .
H(79) H(83) 3.477 ? . .
H(79) H(84) 3.008 ? . .
H(79) H(85) 3.520 ? . .
H(79) H(86) 2.454 ? . .
H(80) C(79) 3.272 ? . .
H(80) C(81) 3.204 ? . .
H(80) C(82) 2.005 ? . .
H(80) C(84) 2.047 ? . .
H(80) C(86) 2.660 ? . .
H(80) C(87) 2.697 ? . .
H(80) H(2) 3.356 ? . 3_565
H(80) H(55) 3.462 ? . .
H(80) H(84) 3.051 ? . .
H(80) H(85) 2.435 ? . .
H(80) H(86) 3.509 ? . .
H(80) H(87) 3.048 ? . .
H(80) H(88) 2.488 ? . .
H(80) H(89) 3.563 ? . .
H(80) H(99) 3.194 ? . 2_555
H(81) C(48) 3.299 ? . 2_555
H(81) C(74) 3.245 ? . .
H(81) C(75) 3.450 ? . .
H(81) C(79) 2.927 ? . .
H(81) C(80) 2.037 ? . .
H(81) C(81) 2.918 ? . .
H(81) C(95) 3.439 ? . 2_555
H(81) H(48) 2.607 ? . 2_555
H(81) H(49) 3.432 ? . 2_555
H(81) H(50) 3.386 ? . 2_555
H(81) H(76) 3.407 ? . .
H(81) H(79) 2.987 ? . .
H(81) H(82) 1.600 ? . .
H(81) H(83) 1.600 ? . .
H(81) H(91) 2.983 ? . 2_555
H(81) H(96) 2.520 ? . 2_555
H(82) C(18) 3.200 ? . .
H(82) C(23) 3.481 ? . .
H(82) C(79) 3.238 ? . .
H(82) C(80) 2.037 ? . .
H(82) C(81) 2.554 ? . .
H(82) H(15) 2.323 ? . .
H(82) H(22) 2.642 ? . .
H(82) H(79) 2.375 ? . .
H(82) H(81) 1.600 ? . .
H(82) H(83) 1.600 ? . .
H(83) Ge(4) 3.507 ? . .
H(83) C(48) 3.227 ? . 2_555
H(83) C(73) 2.756 ? . .
H(83) C(74) 2.490 ? . .
H(83) C(75) 3.138 ? . .
H(83) C(78) 3.596 ? . .
H(83) C(79) 2.578 ? . .
H(83) C(80) 2.037 ? . .
H(83) C(81) 3.220 ? . .
H(83) H(22) 3.290 ? . .
H(83) H(48) 2.864 ? . 2_555
H(83) H(49) 2.886 ? . 2_555
H(83) H(50) 3.434 ? . 2_555
H(83) H(76) 3.529 ? . .
H(83) H(79) 3.477 ? . .
H(83) H(81) 1.600 ? . .
H(83) H(82) 1.600 ? . .
H(83) H(98) 3.054 ? . .
H(83) H(100) 3.296 ? . .
H(84) C(1) 3.422 ? . 3_565
H(84) C(2) 3.354 ? . 3_565
H(84) C(3) 3.046 ? . 3_565
H(84) C(4) 2.826 ? . 3_565
H(84) C(5) 2.843 ? . 3_565
H(84) C(6) 3.177 ? . 3_565
H(84) C(15) 3.463 ? . 3_565
H(84) C(22) 3.214 ? . 3_565
H(84) C(81) 2.969 ? . .
H(84) C(82) 2.107 ? . .
H(84) C(83) 2.997 ? . .
H(84) H(1) 3.511 ? . 3_565
H(84) H(2) 3.251 ? . 3_565
H(84) H(3) 3.224 ? . 3_565
H(84) H(12) 3.548 ? . 3_565
H(84) H(14) 2.585 ? . 3_565
H(84) H(17) 2.879 ? . 3_565
H(84) H(19) 2.682 ? . 3_565
H(84) H(59) 3.443 ? . .
H(84) H(79) 3.008 ? . .
H(84) H(80) 3.051 ? . .
H(84) H(85) 1.600 ? . .
H(84) H(86) 1.600 ? . .
H(85) C(5) 3.528 ? . 3_565
H(85) C(22) 3.431 ? . 3_565
H(85) C(62) 2.998 ? . .
H(85) C(81) 3.265 ? . .
H(85) C(82) 2.107 ? . .
H(85) C(83) 2.619 ? . .
H(85) H(3) 3.470 ? . 3_565
H(85) H(17) 2.674 ? . 3_565
H(85) H(19) 3.340 ? . 3_565
H(85) H(59) 2.164 ? . .
H(85) H(60) 3.076 ? . .
H(85) H(79) 3.520 ? . .
H(85) H(80) 2.435 ? . .
H(85) H(84) 1.600 ? . .
H(85) H(86) 1.600 ? . .
H(86) C(22) 2.998 ? . .
H(86) C(22) 3.379 ? . 3_565
H(86) C(81) 2.628 ? . .
H(86) C(82) 2.107 ? . .
H(86) C(83) 3.259 ? . .
H(86) H(14) 3.161 ? . 3_565
H(86) H(17) 3.054 ? . .
H(86) H(17) 2.856 ? . 3_565
H(86) H(18) 2.337 ? . .
H(86) H(19) 3.162 ? . .
H(86) H(19) 3.038 ? . 3_565
H(86) H(59) 3.343 ? . .
H(86) H(79) 2.454 ? . .
H(86) H(80) 3.509 ? . .
H(86) H(84) 1.600 ? . .
H(86) H(85) 1.600 ? . .
H(87) Ge(4) 3.565 ? . .
H(87) Cl(2) 3.277 ? . 2_555
H(87) S(11) 3.234 ? . .
H(87) C(73) 3.512 ? . .
H(87) C(74) 3.241 ? . .
H(87) C(79) 2.977 ? . .
H(87) C(83) 2.967 ? . .
H(87) C(84) 2.076 ? . .
H(87) H(80) 3.048 ? . .
H(87) H(88) 1.600 ? . .
H(87) H(89) 1.600 ? . .
H(88) C(79) 3.285 ? . .
H(88) C(83) 2.654 ? . .
H(88) C(84) 2.076 ? . .
H(88) C(96) 3.386 ? . 2_555
H(88) H(49) 3.303 ? . 1_565
H(88) H(50) 3.384 ? . 1_565
H(88) H(80) 2.488 ? . .
H(88) H(87) 1.600 ? . .
H(88) H(89) 1.600 ? . .
H(88) H(98) 3.574 ? . 2_555
H(88) H(99) 2.639 ? . 2_555
H(88) H(100) 3.490 ? . 2_555
H(89) C(23) 3.518 ? . 2_555
H(89) C(73) 3.285 ? . .
H(89) C(74) 2.570 ? . .
H(89) C(75) 2.956 ? . .
H(89) C(79) 2.632 ? . .
H(89) C(83) 3.303 ? . .
H(89) C(84) 2.076 ? . .
H(89) C(96) 3.473 ? . 2_555
H(89) H(21) 2.811 ? . 2_555
H(89) H(22) 3.444 ? . 2_555
H(89) H(76) 3.077 ? . .
H(89) H(80) 3.563 ? . .
H(89) H(87) 1.600 ? . .
H(89) H(88) 1.600 ? . .
H(89) H(98) 3.286 ? . 2_555
H(89) H(99) 2.814 ? . 2_555
H(90) C(8) 3.436 ? . 4_555
H(90) C(9) 3.468 ? . 4_555
H(90) C(88) 3.267 ? . .
H(90) C(89) 2.017 ? . .
H(90) C(91) 2.001 ? . .
H(90) C(92) 3.247 ? . .
H(90) C(94) 2.663 ? . .
H(90) C(95) 2.633 ? . .
H(90) H(1) 3.435 ? . 4_555
H(90) H(6) 3.450 ? . 4_555
H(90) H(30) 3.459 ? . .
H(90) H(34) 3.405 ? . .
H(90) H(92) 3.051 ? . .
H(90) H(93) 2.441 ? . .
H(90) H(94) 3.514 ? . .
H(90) H(95) 2.989 ? . .
H(90) H(96) 3.500 ? . .
H(90) H(97) 2.426 ? . .
H(91) C(75) 3.570 ? . 2_545
H(91) C(79) 3.005 ? . 2_545
H(91) C(80) 2.869 ? . 2_545
H(91) C(81) 3.177 ? . 2_545
H(91) C(82) 3.563 ? . 2_545
H(91) C(84) 3.411 ? . 2_545
H(91) C(85) 3.445 ? . 2_545
H(91) C(88) 3.317 ? . .
H(91) C(90) 3.257 ? . .
H(91) C(91) 2.050 ? . .
H(91) C(93) 2.034 ? . .
H(91) C(95) 2.650 ? . .
H(91) C(96) 2.660 ? . .
H(91) H(1) 3.367 ? . 4_555
H(91) H(76) 2.862 ? . 2_545
H(91) H(81) 2.983 ? . 2_545
H(91) H(95) 3.039 ? . .
H(91) H(96) 2.397 ? . .
H(91) H(97) 3.505 ? . .
H(91) H(98) 3.024 ? . .
H(91) H(99) 2.438 ? . .
H(91) H(100) 3.524 ? . .
H(92) C(13) 2.941 ? . 4_555
H(92) C(77) 3.462 ? . .
H(92) C(78) 3.263 ? . .
H(92) C(88) 2.939 ? . .
H(92) C(89) 2.020 ? . .
H(92) C(90) 2.960 ? . .
H(92) H(6) 1.977 ? . 4_555
H(92) H(7) 3.301 ? . 4_555
H(92) H(8) 3.502 ? . 4_555
H(92) H(16) 2.996 ? . 2_555
H(92) H(78) 3.260 ? . .
H(92) H(90) 3.051 ? . .
H(92) H(93) 1.600 ? . .
H(92) H(94) 1.600 ? . .
H(93) Cl(1) 3.140 ? . 2_555
H(93) S(12) 3.364 ? . .
H(93) C(88) 3.262 ? . .
H(93) C(89) 2.020 ? . .
H(93) C(90) 2.607 ? . .
H(93) C(97) 3.554 ? . 2_555
H(93) H(6) 3.157 ? . 4_555
H(93) H(34) 3.536 ? . .
H(93) H(68) 3.559 ? . 3_566
H(93) H(90) 2.441 ? . .
H(93) H(92) 1.600 ? . .
H(93) H(94) 1.600 ? . .
H(94) Ge(4) 3.593 ? . .
H(94) S(12) 3.325 ? . .
H(94) C(73) 3.024 ? . .
H(94) C(77) 3.132 ? . .
H(94) C(78) 2.523 ? . .
H(94) C(88) 2.579 ? . .
H(94) C(89) 2.020 ? . .
H(94) C(90) 3.243 ? . .
H(94) H(6) 3.563 ? . 4_555
H(94) H(16) 3.445 ? . 2_555
H(94) H(21) 3.414 ? . 2_555
H(94) H(78) 3.389 ? . .
H(94) H(90) 3.514 ? . .
H(94) H(92) 1.600 ? . .
H(94) H(93) 1.600 ? . .
H(95) C(7) 3.600 ? . 4_555
H(95) C(11) 3.295 ? . 4_555
H(95) C(12) 2.978 ? . 4_555
H(95) C(15) 2.910 ? . 4_555
H(95) C(39) 3.444 ? . .
H(95) C(90) 2.942 ? . .
H(95) C(91) 2.056 ? . .
H(95) C(92) 2.957 ? . .
H(95) H(1) 3.504 ? . 4_555
H(95) H(5) 3.422 ? . 4_555
H(95) H(13) 2.592 ? . 4_555
H(95) H(14) 2.780 ? . 4_555
H(95) H(38) 2.594 ? . .
H(95) H(39) 3.581 ? . .
H(95) H(90) 2.989 ? . .
H(95) H(91) 3.039 ? . .
H(95) H(96) 1.600 ? . .
H(95) H(97) 1.600 ? . .
H(96) C(39) 3.441 ? . .
H(96) C(85) 3.365 ? . 2_545
H(96) C(90) 3.248 ? . .
H(96) C(91) 2.056 ? . .
H(96) C(92) 2.569 ? . .
H(96) H(38) 2.946 ? . .
H(96) H(39) 3.213 ? . .
H(96) H(81) 2.520 ? . 2_545
H(96) H(90) 3.500 ? . .
H(96) H(91) 2.397 ? . .
H(96) H(95) 1.600 ? . .
H(96) H(97) 1.601 ? . .
H(97) C(35) 2.856 ? . .
H(97) C(36) 2.819 ? . .
H(97) C(39) 2.783 ? . .
H(97) C(90) 2.607 ? . .
H(97) C(91) 2.057 ? . .
H(97) C(92) 3.244 ? . .
H(97) H(30) 2.756 ? . .
H(97) H(38) 2.209 ? . .
H(97) H(39) 3.009 ? . .
H(97) H(90) 2.426 ? . .
H(97) H(91) 3.505 ? . .
H(97) H(95) 1.600 ? . .
H(97) H(96) 1.601 ? . .
H(98) Ge(4) 3.422 ? . .
H(98) S(10) 2.855 ? . .
H(98) C(73) 3.278 ? . .
H(98) C(78) 3.163 ? . .
H(98) C(88) 2.972 ? . .
H(98) C(92) 2.947 ? . .
H(98) C(93) 2.058 ? . .
H(98) H(22) 3.536 ? . .
H(98) H(49) 2.944 ? . 2_555
H(98) H(76) 2.923 ? . 2_545
H(98) H(83) 3.054 ? . .
H(98) H(88) 3.574 ? . 2_545
H(98) H(89) 3.286 ? . 2_545
H(98) H(91) 3.024 ? . .
H(98) H(99) 1.600 ? . .
H(98) H(100) 1.600 ? . .
H(99) C(79) 3.149 ? . 2_545
H(99) C(83) 2.972 ? . 2_545
H(99) C(84) 2.603 ? . 2_545
H(99) C(87) 2.841 ? . 2_545
H(99) C(88) 3.295 ? . .
H(99) C(92) 2.592 ? . .
H(99) C(93) 2.058 ? . .
H(99) H(2) 3.359 ? . 4_555
H(99) H(49) 3.072 ? . 2_555
H(99) H(76) 3.177 ? . 2_545
H(99) H(80) 3.194 ? . 2_545
H(99) H(88) 2.639 ? . 2_545
H(99) H(89) 2.814 ? . 2_545
H(99) H(91) 2.438 ? . .
H(99) H(98) 1.600 ? . .
H(99) H(100) 1.600 ? . .
H(100) C(48) 3.057 ? . 2_555
H(100) C(73) 3.167 ? . .
H(100) C(77) 2.844 ? . .
H(100) C(78) 2.538 ? . .
H(100) C(88) 2.613 ? . .
H(100) C(92) 3.248 ? . .
H(100) C(93) 2.058 ? . .
H(100) H(2) 3.241 ? . 4_555
H(100) H(41) 2.933 ? . 2_555
H(100) H(48) 3.497 ? . 2_555
H(100) H(49) 2.080 ? . 2_555
H(100) H(50) 3.561 ? . 2_555
H(100) H(78) 3.048 ? . .
H(100) H(83) 3.296 ? . .
H(100) H(88) 3.490 ? . 2_545
H(100) H(91) 3.524 ? . .
H(100) H(98) 1.600 ? . .
H(100) H(99) 1.600 ? . .

loop_
_geom_torsion_atom_site_label_1
_geom_torsion_atom_site_label_2
_geom_torsion_atom_site_label_3
_geom_torsion_atom_site_label_4
_geom_torsion
_geom_torsion_publ_flag
_geom_torsion_site_symmetry_1
_geom_torsion_site_symmetry_2
_geom_torsion_site_symmetry_3
_geom_torsion_site_symmetry_4
S(1) Ge(1) S(2) Ni(1) -4.90(9) ? . . . .
S(1) Ge(1) S(2) Ni(4) -92.91(9) ? . . . .
S(2) Ge(1) S(1) Ni(1) 4.89(9) ? . . . .
S(2) Ge(1) S(1) Ni(2) 93.49(8) ? . . . .
S(1) Ge(1) S(3) Ni(2) 1.64(8) ? . . . .
S(1) Ge(1) S(3) Ni(4) 91.67(8) ? . . . .
S(3) Ge(1) S(1) Ni(1) -90.23(8) ? . . . .
S(3) Ge(1) S(1) Ni(2) -1.62(8) ? . . . .
S(1) Ge(1) C(1) C(2) 32.1(9) ? . . . .
S(1) Ge(1) C(1) C(6) -149.6(6) ? . . . .
C(1) Ge(1) S(1) Ni(1) 139.5(3) ? . . . .
C(1) Ge(1) S(1) Ni(2) -131.9(3) ? . . . .
S(2) Ge(1) S(3) Ni(2) -90.52(9) ? . . . .
S(2) Ge(1) S(3) Ni(4) -0.49(9) ? . . . .
S(3) Ge(1) S(2) Ni(1) 88.51(9) ? . . . .
S(3) Ge(1) S(2) Ni(4) 0.49(9) ? . . . .
S(2) Ge(1) C(1) C(2) 154.1(6) ? . . . .
S(2) Ge(1) C(1) C(6) -27.7(9) ? . . . .
C(1) Ge(1) S(2) Ni(1) -141.8(3) ? . . . .
C(1) Ge(1) S(2) Ni(4) 130.2(3) ? . . . .
S(3) Ge(1) C(1) C(2) -87.2(8) ? . . . .
S(3) Ge(1) C(1) C(6) 91.0(8) ? . . . .
C(1) Ge(1) S(3) Ni(2) 137.0(3) ? . . . .
C(1) Ge(1) S(3) Ni(4) -133.0(3) ? . . . .
S(4) Ge(2) S(5) Ni(1) -0.43(9) ? . . . .
S(4) Ge(2) S(5) Ni(3) -91.12(10) ? . . . .
S(5) Ge(2) S(4) Ni(1) 0.43(9) ? . . . .
S(5) Ge(2) S(4) Ni(5) 89.17(8) ? . . . .
S(4) Ge(2) S(6) Ni(3) 94.05(8) ? . . . .
S(4) Ge(2) S(6) Ni(5) 3.28(8) ? . . . .
S(6) Ge(2) S(4) Ni(1) -92.00(8) ? . . . .
S(6) Ge(2) S(4) Ni(5) -3.26(8) ? . . . .
S(4) Ge(2) C(25) C(26) 128.8(8) ? . . . .
S(4) Ge(2) C(25) C(30) -52.7(8) ? . . . .
C(25) Ge(2) S(4) Ni(1) 131.6(3) ? . . . .
C(25) Ge(2) S(4) Ni(5) -139.6(3) ? . . . .
S(5) Ge(2) S(6) Ni(3) 0.24(9) ? . . . .
S(5) Ge(2) S(6) Ni(5) -90.53(9) ? . . . .
S(6) Ge(2) S(5) Ni(1) 90.45(9) ? . . . .
S(6) Ge(2) S(5) Ni(3) -0.24(10) ? . . . .
S(5) Ge(2) C(25) C(26) -110.8(8) ? . . . .
S(5) Ge(2) C(25) C(30) 67.7(8) ? . . . .
C(25) Ge(2) S(5) Ni(1) -136.2(3) ? . . . .
C(25) Ge(2) S(5) Ni(3) 133.1(3) ? . . . .
S(6) Ge(2) C(25) C(26) 6.5(10) ? . . . .
S(6) Ge(2) C(25) C(30) -175.1(6) ? . . . .
C(25) Ge(2) S(6) Ni(3) -129.0(3) ? . . . .
C(25) Ge(2) S(6) Ni(5) 140.3(3) ? . . . .
S(7) Ge(3) S(8) Ni(2) -2.85(8) ? . . . .
S(7) Ge(3) S(8) Ni(6) -91.88(8) ? . . . .
S(8) Ge(3) S(7) Ni(2) 2.82(8) ? . . . .
S(8) Ge(3) S(7) Ni(3) 89.93(9) ? . . . .
S(7) Ge(3) S(9) Ni(3) 4.64(10) ? . . . .
S(7) Ge(3) S(9) Ni(6) 90.57(9) ? . . . .
S(9) Ge(3) S(7) Ni(2) -91.72(9) ? . . . .
S(9) Ge(3) S(7) Ni(3) -4.61(10) ? . . . .
S(7) Ge(3) C(49) C(50) -107.7(7) ? . . . .
S(7) Ge(3) C(49) C(54) 70.6(8) ? . . . .
C(49) Ge(3) S(7) Ni(2) 134.7(3) ? . . . .
C(49) Ge(3) S(7) Ni(3) -138.2(3) ? . . . .
S(8) Ge(3) S(9) Ni(3) -88.69(9) ? . . . .
S(8) Ge(3) S(9) Ni(6) -2.76(9) ? . . . .
S(9) Ge(3) S(8) Ni(2) 91.81(9) ? . . . .
S(9) Ge(3) S(8) Ni(6) 2.78(9) ? . . . .
S(8) Ge(3) C(49) C(50) 11.4(8) ? . . . .
S(8) Ge(3) C(49) C(54) -170.3(6) ? . . . .
C(49) Ge(3) S(8) Ni(2) -136.3(3) ? . . . .
C(49) Ge(3) S(8) Ni(6) 134.7(3) ? . . . .
S(9) Ge(3) C(49) C(50) 130.5(6) ? . . . .
S(9) Ge(3) C(49) C(54) -51.1(8) ? . . . .
C(49) Ge(3) S(9) Ni(3) 139.5(3) ? . . . .
C(49) Ge(3) S(9) Ni(6) -134.5(3) ? . . . .
S(10) Ge(4) S(11) Ni(4) 2.73(10) ? . . . .
S(10) Ge(4) S(11) Ni(6) 92.96(10) ? . . . .
S(11) Ge(4) S(10) Ni(4) -2.71(10) ? . . . .
S(11) Ge(4) S(10) Ni(5) -89.85(9) ? . . . .
S(10) Ge(4) S(12) Ni(5) -2.43(8) ? . . . .
S(10) Ge(4) S(12) Ni(6) -91.13(8) ? . . . .
S(12) Ge(4) S(10) Ni(4) 89.55(9) ? . . . .
S(12) Ge(4) S(10) Ni(5) 2.41(8) ? . . . .
S(10) Ge(4) C(73) C(74) 109.9(8) ? . . . .
S(10) Ge(4) C(73) C(78) -73.8(8) ? . . . .
C(73) Ge(4) S(10) Ni(4) -136.1(3) ? . . . .
C(73) Ge(4) S(10) Ni(5) 136.8(3) ? . . . .
S(11) Ge(4) S(12) Ni(5) 90.45(9) ? . . . .
S(11) Ge(4) S(12) Ni(6) 1.75(9) ? . . . .
S(12) Ge(4) S(11) Ni(4) -91.98(9) ? . . . .
S(12) Ge(4) S(11) Ni(6) -1.75(9) ? . . . .
S(11) Ge(4) C(73) C(74) -10.4(10) ? . . . .
S(11) Ge(4) C(73) C(78) 165.9(6) ? . . . .
C(73) Ge(4) S(11) Ni(4) 137.1(3) ? . . . .
C(73) Ge(4) S(11) Ni(6) -132.7(3) ? . . . .
S(12) Ge(4) C(73) C(74) -127.4(8) ? . . . .
S(12) Ge(4) C(73) C(78) 49.0(8) ? . . . .
C(73) Ge(4) S(12) Ni(5) -138.2(3) ? . . . .
C(73) Ge(4) S(12) Ni(6) 133.1(3) ? . . . .
S(1) Ni(1) S(2) Ge(1) 4.85(9) ? . . . .
S(1) Ni(1) S(2) Ni(4) 90.88(8) ? . . . .
S(2) Ni(1) S(1) Ge(1) -4.86(9) ? . . . .
S(2) Ni(1) S(1) Ni(2) -92.16(9) ? . . . .
S(1) Ni(1) S(5) Ge(2) 178.91(9) ? . . . .
S(1) Ni(1) S(5) Ni(3) -92.75(9) ? . . . .
S(5) Ni(1) S(1) Ge(1) 175.51(9) ? . . . .
S(5) Ni(1) S(1) Ni(2) 88.21(9) ? . . . .
S(2) Ni(1) S(4) Ge(2) 179.97(7) ? . . . .
S(2) Ni(1) S(4) Ni(5) 91.19(10) ? . . . .
S(4) Ni(1) S(2) Ge(1) -176.66(9) ? . . . .
S(4) Ni(1) S(2) Ni(4) -90.63(8) ? . . . .
S(4) Ni(1) S(5) Ge(2) 0.42(9) ? . . . .
S(4) Ni(1) S(5) Ni(3) 88.76(9) ? . . . .
S(5) Ni(1) S(4) Ge(2) -0.42(9) ? . . . .
S(5) Ni(1) S(4) Ni(5) -89.20(9) ? . . . .
S(1) Ni(2) S(3) Ge(1) -1.61(8) ? . . . .
S(1) Ni(2) S(3) Ni(4) -88.11(8) ? . . . .
S(3) Ni(2) S(1) Ge(1) 1.60(8) ? . . . .
S(3) Ni(2) S(1) Ni(1) 90.02(9) ? . . . .
S(1) Ni(2) S(7) Ge(3) 177.79(8) ? . . . .
S(1) Ni(2) S(7) Ni(3) 91.26(8) ? . . . .
S(7) Ni(2) S(1) Ge(1) 179.99(6) ? . . . .
S(7) Ni(2) S(1) Ni(1) -91.59(9) ? . . . .
S(3) Ni(2) S(8) Ge(3) -178.79(8) ? . . . .
S(3) Ni(2) S(8) Ni(6) -91.77(9) ? . . . .
S(8) Ni(2) S(3) Ge(1) 178.90(8) ? . . . .
S(8) Ni(2) S(3) Ni(4) 92.40(9) ? . . . .
S(7) Ni(2) S(8) Ge(3) 2.80(8) ? . . . .
S(7) Ni(2) S(8) Ni(6) 89.82(9) ? . . . .
S(8) Ni(2) S(7) Ge(3) -2.79(8) ? . . . .
S(8) Ni(2) S(7) Ni(3) -89.32(8) ? . . . .
S(5) Ni(3) S(6) Ge(2) -0.24(9) ? . . . .
S(5) Ni(3) S(6) Ni(5) 88.98(10) ? . . . .
S(6) Ni(3) S(5) Ge(2) 0.24(9) ? . . . .
S(6) Ni(3) S(5) Ni(1) -87.25(9) ? . . . .
S(5) Ni(3) S(7) Ge(3) -177.59(10) ? . . . .
S(5) Ni(3) S(7) Ni(2) -89.96(9) ? . . . .
S(7) Ni(3) S(5) Ge(2) -179.06(10) ? . . . .
S(7) Ni(3) S(5) Ni(1) 93.45(9) ? . . . .
S(6) Ni(3) S(9) Ge(3) 176.21(9) ? . . . .
S(6) Ni(3) S(9) Ni(6) 89.62(8) ? . . . .
S(9) Ni(3) S(6) Ge(2) 177.66(9) ? . . . .
S(9) Ni(3) S(6) Ni(5) -93.13(9) ? . . . .
S(7) Ni(3) S(9) Ge(3) -4.52(10) ? . . . .
S(7) Ni(3) S(9) Ni(6) -91.12(9) ? . . . .
S(9) Ni(3) S(7) Ge(3) 4.52(10) ? . . . .
S(9) Ni(3) S(7) Ni(2) 92.14(9) ? . . . .
S(2) Ni(4) S(3) Ge(1) 0.48(9) ? . . . .
S(2) Ni(4) S(3) Ni(2) 88.91(9) ? . . . .
S(3) Ni(4) S(2) Ge(1) -0.48(9) ? . . . .
S(3) Ni(4) S(2) Ni(1) -89.00(9) ? . . . .
S(2) Ni(4) S(10) Ge(4) -177.58(9) ? . . . .
S(2) Ni(4) S(10) Ni(5) -91.26(9) ? . . . .
S(10) Ni(4) S(2) Ge(1) -178.62(9) ? . . . .
S(10) Ni(4) S(2) Ni(1) 92.86(9) ? . . . .
S(3) Ni(4) S(11) Ge(4) 179.15(10) ? . . . .
S(3) Ni(4) S(11) Ni(6) 90.55(9) ? . . . .
S(11) Ni(4) S(3) Ge(1) -179.76(10) ? . . . .
S(11) Ni(4) S(3) Ni(2) -91.33(10) ? . . . .
S(10) Ni(4) S(11) Ge(4) -2.70(10) ? . . . .
S(10) Ni(4) S(11) Ni(6) -91.30(9) ? . . . .
S(11) Ni(4) S(10) Ge(4) 2.68(10) ? . . . .
S(11) Ni(4) S(10) Ni(5) 89.00(9) ? . . . .
S(4) Ni(5) S(6) Ge(2) -3.29(8) ? . . . .
S(4) Ni(5) S(6) Ni(3) -91.02(9) ? . . . .
S(6) Ni(5) S(4) Ge(2) 3.28(8) ? . . . .
S(6) Ni(5) S(4) Ni(1) 90.02(9) ? . . . .
S(4) Ni(5) S(10) Ge(4) 178.98(8) ? . . . .
S(4) Ni(5) S(10) Ni(4) 91.29(8) ? . . . .
S(10) Ni(5) S(4) Ge(2) -177.93(8) ? . . . .
S(10) Ni(5) S(4) Ni(1) -91.19(9) ? . . . .
S(6) Ni(5) S(12) Ge(4) -178.82(8) ? . . . .
S(6) Ni(5) S(12) Ni(6) -90.49(9) ? . . . .
S(12) Ni(5) S(6) Ge(2) 178.02(8) ? . . . .
S(12) Ni(5) S(6) Ni(3) 90.29(8) ? . . . .
S(10) Ni(5) S(12) Ge(4) 2.37(8) ? . . . .
S(10) Ni(5) S(12) Ni(6) 90.70(9) ? . . . .
S(12) Ni(5) S(10) Ge(4) -2.37(8) ? . . . .
S(12) Ni(5) S(10) Ni(4) -90.06(8) ? . . . .
S(8) Ni(6) S(9) Ge(3) 2.72(9) ? . . . .
S(8) Ni(6) S(9) Ni(3) 89.85(9) ? . . . .
S(9) Ni(6) S(8) Ge(3) -2.72(9) ? . . . .
S(9) Ni(6) S(8) Ni(2) -91.05(10) ? . . . .
S(8) Ni(6) S(11) Ge(4) 179.87(9) ? . . . .
S(8) Ni(6) S(11) Ni(4) -91.85(9) ? . . . .
S(11) Ni(6) S(8) Ge(3) -179.99(7) ? . . . .
S(11) Ni(6) S(8) Ni(2) 91.69(10) ? . . . .
S(9) Ni(6) S(12) Ge(4) -179.00(9) ? . . . .
S(9) Ni(6) S(12) Ni(5) 94.24(9) ? . . . .
S(12) Ni(6) S(9) Ge(3) -179.21(9) ? . . . .
S(12) Ni(6) S(9) Ni(3) -92.07(8) ? . . . .
S(11) Ni(6) S(12) Ge(4) -1.73(9) ? . . . .
S(11) Ni(6) S(12) Ni(5) -88.49(10) ? . . . .
S(12) Ni(6) S(11) Ge(4) 1.74(9) ? . . . .
S(12) Ni(6) S(11) Ni(4) 90.01(9) ? . . . .
Cl(3) Cl(2) C(97) Cl(1) -126(2) ? . . . .
Cl(2) Cl(3) C(97) Cl(1) 107.3(18) ? . . . .
Ge(1) C(1) C(2) C(3) 178.9(8) ? . . . .
Ge(1) C(1) C(2) C(7) 2.4(13) ? . . . .
Ge(1) C(1) C(6) C(5) 179.9(6) ? . . . .
Ge(1) C(1) C(6) C(16) -1.3(13) ? . . . .
C(2) C(1) C(6) C(5) -1.8(13) ? . . . .
C(2) C(1) C(6) C(16) 176.9(9) ? . . . .
C(6) C(1) C(2) C(3) 0.6(12) ? . . . .
C(6) C(1) C(2) C(7) -175.9(9) ? . . . .
C(1) C(2) C(3) C(4) 3.0(15) ? . . . .
C(1) C(2) C(7) C(8) -97.9(11) ? . . . .
C(1) C(2) C(7) C(12) 80.2(12) ? . . . .
C(3) C(2) C(7) C(8) 85.6(12) ? . . . .
C(3) C(2) C(7) C(12) -96.3(12) ? . . . .
C(7) C(2) C(3) C(4) 179.5(9) ? . . . .
C(2) C(3) C(4) C(5) -5.3(16) ? . . . .
C(3) C(4) C(5) C(6) 4.1(16) ? . . . .
C(4) C(5) C(6) C(1) -0.5(11) ? . . . .
C(4) C(5) C(6) C(16) -179.3(9) ? . . . .
C(1) C(6) C(16) C(17) -77.6(12) ? . . . .
C(1) C(6) C(16) C(21) 106.0(11) ? . . . .
C(5) C(6) C(16) C(17) 101.2(11) ? . . . .
C(5) C(6) C(16) C(21) -75.3(12) ? . . . .
C(2) C(7) C(8) C(9) 178.1(8) ? . . . .
C(2) C(7) C(8) C(13) -3.4(13) ? . . . .
C(2) C(7) C(12) C(11) -177.1(8) ? . . . .
C(2) C(7) C(12) C(15) 6.2(14) ? . . . .
C(8) C(7) C(12) C(11) 1.1(13) ? . . . .
C(8) C(7) C(12) C(15) -175.7(8) ? . . . .
C(12) C(7) C(8) C(9) -0.1(10) ? . . . .
C(12) C(7) C(8) C(13) 178.4(8) ? . . . .
C(7) C(8) C(9) C(10) -0.9(15) ? . . . .
C(13) C(8) C(9) C(10) -179.4(10) ? . . . .
C(8) C(9) C(10) C(11) 1.0(16) ? . . . .
C(8) C(9) C(10) C(14) -173.3(10) ? . . . .
C(9) C(10) C(11) C(12) -0.0(15) ? . . . .
C(14) C(10) C(11) C(12) 174.5(10) ? . . . .
C(10) C(11) C(12) C(7) -1.0(15) ? . . . .
C(10) C(11) C(12) C(15) 175.8(10) ? . . . .
C(6) C(16) C(17) C(18) -178.9(10) ? . . . .
C(6) C(16) C(17) C(22) -2.4(15) ? . . . .
C(6) C(16) C(21) C(20) 179.6(8) ? . . . .
C(6) C(16) C(21) C(24) -4.8(14) ? . . . .
C(17) C(16) C(21) C(20) 3.0(15) ? . . . .
C(17) C(16) C(21) C(24) 178.6(9) ? . . . .
C(21) C(16) C(17) C(18) -2.4(15) ? . . . .
C(21) C(16) C(17) C(22) 174.2(9) ? . . . .
C(16) C(17) C(18) C(19) 0.1(16) ? . . . .
C(22) C(17) C(18) C(19) -176.5(11) ? . . . .
C(17) C(18) C(19) C(20) 2(2) ? . . . .
C(17) C(18) C(19) C(23) -177.9(13) ? . . . .
C(18) C(19) C(20) C(21) -0.9(17) ? . . . .
C(23) C(19) C(20) C(21) 178.6(13) ? . . . .
C(19) C(20) C(21) C(16) -1.5(18) ? . . . .
C(19) C(20) C(21) C(24) -177.0(12) ? . . . .
Ge(2) C(25) C(26) C(27) 177.8(8) ? . . . .
Ge(2) C(25) C(26) C(31) -1.4(14) ? . . . .
Ge(2) C(25) C(30) C(29) -176.1(9) ? . . . .
Ge(2) C(25) C(30) C(40) -5.9(12) ? . . . .
C(26) C(25) C(30) C(29) 2.4(16) ? . . . .
C(26) C(25) C(30) C(40) 172.6(9) ? . . . .
C(30) C(25) C(26) C(27) -0.6(12) ? . . . .
C(30) C(25) C(26) C(31) -179.8(6) ? . . . .
C(25) C(26) C(27) C(28) 0.8(13) ? . . . .
C(25) C(26) C(31) C(32) 68.3(15) ? . . . .
C(25) C(26) C(31) C(36) -106.9(12) ? . . . .
C(27) C(26) C(31) C(32) -110.9(12) ? . . . .
C(27) C(26) C(31) C(36) 73.9(15) ? . . . .
C(31) C(26) C(27) C(28) -180.0(11) ? . . . .
C(26) C(27) C(28) C(29) -3(2) ? . . . .
C(27) C(28) C(29) C(30) 5(2) ? . . . .
C(28) C(29) C(30) C(25) -4.4(18) ? . . . .
C(28) C(29) C(30) C(40) -174.6(11) ? . . . .
C(25) C(30) C(40) C(41) -85.0(12) ? . . . .
C(25) C(30) C(40) C(45) 90.8(12) ? . . . .
C(29) C(30) C(40) C(41) 85.5(12) ? . . . .
C(29) C(30) C(40) C(45) -98.8(13) ? . . . .
C(26) C(31) C(32) C(33) -169.7(10) ? . . . .
C(26) C(31) C(32) C(37) 7.8(17) ? . . . .
C(26) C(31) C(36) C(35) 172.0(10) ? . . . .
C(26) C(31) C(36) C(39) -12.8(17) ? . . . .
C(32) C(31) C(36) C(35) -3.1(18) ? . . . .
C(32) C(31) C(36) C(39) 172.1(11) ? . . . .
C(36) C(31) C(32) C(33) 5.5(17) ? . . . .
C(36) C(31) C(32) C(37) -177.1(11) ? . . . .
C(31) C(32) C(33) C(34) -2.6(19) ? . . . .
C(37) C(32) C(33) C(34) 179.9(10) ? . . . .
C(32) C(33) C(34) C(35) -3(2) ? . . . .
C(32) C(33) C(34) C(38) 175.3(13) ? . . . .
C(33) C(34) C(35) C(36) 5(2) ? . . . .
C(38) C(34) C(35) C(36) -172.8(13) ? . . . .
C(34) C(35) C(36) C(31) -2.5(19) ? . . . .
C(34) C(35) C(36) C(39) -177.9(12) ? . . . .
C(30) C(40) C(41) C(42) 173.7(8) ? . . . .
C(30) C(40) C(41) C(46) -6.2(13) ? . . . .
C(30) C(40) C(45) C(44) -174.2(9) ? . . . .
C(30) C(40) C(45) C(48) 6.6(14) ? . . . .
C(41) C(40) C(45) C(44) 1.6(14) ? . . . .
C(41) C(40) C(45) C(48) -177.6(9) ? . . . .
C(45) C(40) C(41) C(42) -2.3(13) ? . . . .
C(45) C(40) C(41) C(46) 177.8(9) ? . . . .
C(40) C(41) C(42) C(43) -0.2(12) ? . . . .
C(46) C(41) C(42) C(43) 179.7(7) ? . . . .
C(41) C(42) C(43) C(44) 3.4(16) ? . . . .
C(41) C(42) C(43) C(47) -176.0(10) ? . . . .
C(42) C(43) C(44) C(45) -4.0(16) ? . . . .
C(47) C(43) C(44) C(45) 175.3(11) ? . . . .
C(43) C(44) C(45) C(40) 1.6(16) ? . . . .
C(43) C(44) C(45) C(48) -179.2(10) ? . . . .
Ge(3) C(49) C(50) C(51) 179.6(7) ? . . . .
Ge(3) C(49) C(50) C(55) -3.1(14) ? . . . .
Ge(3) C(49) C(54) C(53) 179.7(6) ? . . . .
Ge(3) C(49) C(54) C(64) 3.8(13) ? . . . .
C(50) C(49) C(54) C(53) -2.1(14) ? . . . .
C(50) C(49) C(54) C(64) -177.9(9) ? . . . .
C(54) C(49) C(50) C(51) 1.4(15) ? . . . .
C(54) C(49) C(50) C(55) 178.7(10) ? . . . .
C(49) C(50) C(51) C(52) -1.8(16) ? . . . .
C(49) C(50) C(55) C(56) 93.6(15) ? . . . .
C(49) C(50) C(55) C(60) -88.8(18) ? . . . .
C(51) C(50) C(55) C(56) -89.1(15) ? . . . .
C(51) C(50) C(55) C(60) 88.5(17) ? . . . .
C(55) C(50) C(51) C(52) -179.3(10) ? . . . .
C(50) C(51) C(52) C(53) 2.9(16) ? . . . .
C(51) C(52) C(53) C(54) -3.6(16) ? . . . .
C(52) C(53) C(54) C(49) 3.2(14) ? . . . .
C(52) C(53) C(54) C(64) 179.6(9) ? . . . .
C(49) C(54) C(64) C(65) 95.7(13) ? . . . .
C(49) C(54) C(64) C(69) -91.1(13) ? . . . .
C(53) C(54) C(64) C(65) -80.3(12) ? . . . .
C(53) C(54) C(64) C(69) 92.8(12) ? . . . .
C(50) C(55) C(56) C(57) 176.9(17) ? . . . .
C(50) C(55) C(56) C(61) -3(2) ? . . . .
C(50) C(55) C(60) C(59) -173.2(17) ? . . . .
C(50) C(55) C(60) C(63) 2(2) ? . . . .
C(56) C(55) C(60) C(59) 4(2) ? . . . .
C(56) C(55) C(60) C(63) 179.9(12) ? . . . .
C(60) C(55) C(56) C(57) -1(2) ? . . . .
C(60) C(55) C(56) C(61) 179.4(14) ? . . . .
C(55) C(56) C(57) C(58) 2(3) ? . . . .
C(61) C(56) C(57) C(58) -179(2) ? . . . .
C(56) C(57) C(58) C(59) -7(4) ? . . . .
C(56) C(57) C(58) C(62) -179.9(19) ? . . . .
C(57) C(58) C(59) C(60) 11(4) ? . . . .
C(62) C(58) C(59) C(60) -176(2) ? . . . .
C(58) C(59) C(60) C(55) -9(3) ? . . . .
C(58) C(59) C(60) C(63) 175(2) ? . . . .
C(54) C(64) C(65) C(66) 170.6(11) ? . . . .
C(54) C(64) C(65) C(70) -9.3(16) ? . . . .
C(54) C(64) C(69) C(68) -170.7(11) ? . . . .
C(54) C(64) C(69) C(72) 4.6(16) ? . . . .
C(65) C(64) C(69) C(68) 2.6(17) ? . . . .
C(65) C(64) C(69) C(72) 177.8(10) ? . . . .
C(69) C(64) C(65) C(66) -2.6(17) ? . . . .
C(69) C(64) C(65) C(70) 177.5(10) ? . . . .
C(64) C(65) C(66) C(67) -1.8(19) ? . . . .
C(70) C(65) C(66) C(67) 178.2(12) ? . . . .
C(65) C(66) C(67) C(68) 6(2) ? . . . .
C(65) C(66) C(67) C(71) -175.5(13) ? . . . .
C(66) C(67) C(68) C(69) -6(2) ? . . . .
C(71) C(67) C(68) C(69) 175.4(13) ? . . . .
C(67) C(68) C(69) C(64) 2(2) ? . . . .
C(67) C(68) C(69) C(72) -173.6(12) ? . . . .
Ge(4) C(73) C(74) C(75) 178.5(8) ? . . . .
Ge(4) C(73) C(74) C(79) -8.0(14) ? . . . .
Ge(4) C(73) C(78) C(77) -178.1(8) ? . . . .
Ge(4) C(73) C(78) C(88) 6.2(13) ? . . . .
C(74) C(73) C(78) C(77) -1.8(15) ? . . . .
C(74) C(73) C(78) C(88) -177.4(10) ? . . . .
C(78) C(73) C(74) C(75) 2.4(16) ? . . . .
C(78) C(73) C(74) C(79) 175.9(10) ? . . . .
C(73) C(74) C(75) C(76) -0.4(13) ? . . . .
C(73) C(74) C(79) C(80) -83.4(14) ? . . . .
C(73) C(74) C(79) C(84) 90.8(13) ? . . . .
C(75) C(74) C(79) C(80) 90.2(13) ? . . . .
C(75) C(74) C(79) C(84) -95.6(13) ? . . . .
C(79) C(74) C(75) C(76) -174.1(10) ? . . . .
C(74) C(75) C(76) C(77) -2.1(17) ? . . . .
C(75) C(76) C(77) C(78) 2.7(18) ? . . . .
C(76) C(77) C(78) C(73) -0.8(16) ? . . . .
C(76) C(77) C(78) C(88) 174.9(10) ? . . . .
C(73) C(78) C(88) C(89) -96.4(11) ? . . . .
C(73) C(78) C(88) C(93) 80.5(12) ? . . . .
C(77) C(78) C(88) C(89) 88.1(12) ? . . . .
C(77) C(78) C(88) C(93) -95.0(11) ? . . . .
C(74) C(79) C(80) C(81) 174.3(10) ? . . . .
C(74) C(79) C(80) C(85) -4.4(17) ? . . . .
C(74) C(79) C(84) C(83) -174.5(10) ? . . . .
C(74) C(79) C(84) C(87) 2.5(16) ? . . . .
C(80) C(79) C(84) C(83) -0.2(13) ? . . . .
C(80) C(79) C(84) C(87) 176.9(10) ? . . . .
C(84) C(79) C(80) C(81) -0.0(16) ? . . . .
C(84) C(79) C(80) C(85) -178.7(11) ? . . . .
C(79) C(80) C(81) C(82) -0.1(15) ? . . . .
C(85) C(80) C(81) C(82) 178.5(12) ? . . . .
C(80) C(81) C(82) C(83) 0.5(16) ? . . . .
C(80) C(81) C(82) C(86) -174.6(12) ? . . . .
C(81) C(82) C(83) C(84) -0.7(17) ? . . . .
C(86) C(82) C(83) C(84) 174.4(12) ? . . . .
C(82) C(83) C(84) C(79) 0.6(16) ? . . . .
C(82) C(83) C(84) C(87) -176.5(11) ? . . . .
C(78) C(88) C(89) C(90) 174.3(8) ? . . . .
C(78) C(88) C(89) C(94) -4.0(13) ? . . . .
C(78) C(88) C(93) C(92) -173.7(8) ? . . . .
C(78) C(88) C(93) C(96) 6.9(11) ? . . . .
C(89) C(88) C(93) C(92) 3.2(12) ? . . . .
C(89) C(88) C(93) C(96) -176.1(7) ? . . . .
C(93) C(88) C(89) C(90) -2.6(12) ? . . . .
C(93) C(88) C(89) C(94) 179.1(8) ? . . . .
C(88) C(89) C(90) C(91) 1.1(13) ? . . . .
C(94) C(89) C(90) C(91) 179.4(9) ? . . . .
C(89) C(90) C(91) C(92) -0.1(11) ? . . . .
C(89) C(90) C(91) C(95) -177.2(9) ? . . . .
C(90) C(91) C(92) C(93) 0.7(12) ? . . . .
C(95) C(91) C(92) C(93) 177.8(8) ? . . . .
C(91) C(92) C(93) C(88) -2.3(13) ? . . . .
C(91) C(92) C(93) C(96) 177.1(8) ? . . . .
